data_7041759
loop_
_publ_author_name
'Huang, Lei'
'Yan, Juanzhu'
'Ren, Liting'
'Teo, Boon K.'
'Zheng, Nanfeng'

_publ_section_title
;
 Peculiar holes on checkerboard facets of a trigonal prismatic
 Au9Ag36(SPhCl2)27(PPh3)6 cluster caused by steric hindrance and magic
 electron count.
;
_journal_issue 6
_journal_name_full 'Dalton transactions (Cambridge, England : 2003)'
_journal_page_first 1757
_journal_page_last 1760
_journal_paper_doi 10.1039/c6dt04419k
_journal_volume 46
_journal_year 2017
_chemical_formula_moiety 'C270 H171 Ag36 Au9 Cl54 P6 S27'
_chemical_formula_sum 'C270 H171 Ag36 Au9 Cl54 P6 S27'
_chemical_formula_weight 12036.82
_chemical_name_common (AuAg)45
_chemical_name_systematic Au9Ag36(SPhCl2)27(PPh3)6
_space_group_crystal_system triclinic
_space_group_IT_number 2
_space_group_name_Hall '-P 1'
_space_group_name_H-M_alt 'P -1'
_symmetry_space_group_name_Hall '-P 1'
_symmetry_space_group_name_H-M 'P -1'
_atom_sites_solution_hydrogens geom
_audit_creation_date 2016-12-12
_audit_creation_method
;
Olex2 1.2
(compiled 2016.11.30 svn.r3356 for OlexSys, GUI svn.r5269)
;
_audit_update_record
;
2016-12-14 deposited with the CCDC.
2017-01-18 downloaded from the CCDC.
;
_cell_angle_alpha 87.3036(10)
_cell_angle_beta 78.1556(12)
_cell_angle_gamma 62.7423(16)
_cell_formula_units_Z 2
_cell_length_a 22.2304(4)
_cell_length_b 22.6767(3)
_cell_length_c 39.9114(4)
_cell_measurement_reflns_used 45733
_cell_measurement_temperature 100.00(10)
_cell_measurement_theta_max 65.7570
_cell_measurement_theta_min 3.6710
_cell_volume 17479.3(5)
_computing_cell_refinement
;
CrysAlisPro, Agilent Technologies,
Version 1.171.37.35 (release 13-08-2014 CrysAlis171 .NET)
(compiled Aug 13 2014,18:06:01)
;
_computing_data_collection
;
CrysAlisPro, Agilent Technologies,
Version 1.171.37.35 (release 13-08-2014 CrysAlis171 .NET)
(compiled Aug 13 2014,18:06:01)
;
_computing_data_reduction
;
CrysAlisPro, Agilent Technologies,
Version 1.171.37.35 (release 13-08-2014 CrysAlis171 .NET)
(compiled Aug 13 2014,18:06:01)
;
_computing_molecular_graphics 'Olex2 (Dolomanov et al., 2009)'
_computing_publication_material 'Olex2 (Dolomanov et al., 2009)'
_computing_structure_refinement 'ShelXL (Sheldrick, 2015)'
_computing_structure_solution 'ShelXT (Sheldrick, 2015)'
_diffrn_ambient_environment N~2~
_diffrn_ambient_temperature 100.00(10)
_diffrn_detector 'CCD plate'
_diffrn_detector_area_resol_mean 10.4741
_diffrn_detector_type Atlas
_diffrn_measured_fraction_theta_full 0.9822
_diffrn_measured_fraction_theta_max 0.9705
_diffrn_measurement_details
;
#__ type_ start__ end____ width___ exp.time_
  1 omega  -49.00   35.00   1.0000   10.0000
omega____ theta____ kappa____ phi______ frames
    -      -40.5672   37.0000 -150.0000 84

#__ type_ start__ end____ width___ exp.time_
  2 omega  -72.00   -4.00   1.0000   10.0000
omega____ theta____ kappa____ phi______ frames
    -      -40.5672  125.0000 -150.0000 68

#__ type_ start__ end____ width___ exp.time_
  3 omega -112.00  -11.00   1.0000   10.0000
omega____ theta____ kappa____ phi______ frames
    -      -40.5672  -57.0000   60.0000 101

#__ type_ start__ end____ width___ exp.time_
  4 omega   29.00   82.00   1.0000   10.0000
omega____ theta____ kappa____ phi______ frames
    -       40.5672  -99.0000  -60.0000 53

#__ type_ start__ end____ width___ exp.time_
  5 omega   53.00  120.00   1.0000   25.0000
omega____ theta____ kappa____ phi______ frames
    -       91.1609 -125.0000  150.0000 67

#__ type_ start__ end____ width___ exp.time_
  6 omega   16.00   59.00   1.0000   25.0000
omega____ theta____ kappa____ phi______ frames
    -       91.1609  -30.0000 -150.0000 43

#__ type_ start__ end____ width___ exp.time_
  7 omega   65.00  166.00   1.0000   25.0000
omega____ theta____ kappa____ phi______ frames
    -       91.1609   45.0000  120.0000 101

#__ type_ start__ end____ width___ exp.time_
  8 omega   72.00  163.00   1.0000   25.0000
omega____ theta____ kappa____ phi______ frames
    -       91.1609   30.0000 -150.0000 91

#__ type_ start__ end____ width___ exp.time_
  9 omega   12.00   96.00   1.0000   25.0000
omega____ theta____ kappa____ phi______ frames
    -       91.1609 -106.0000  -44.0000 84

#__ type_ start__ end____ width___ exp.time_
 10 omega   52.00   77.00   1.0000   25.0000
omega____ theta____ kappa____ phi______ frames
    -       91.1609  -45.0000 -120.0000 25

#__ type_ start__ end____ width___ exp.time_
 11 omega   95.00  120.00   1.0000   25.0000
omega____ theta____ kappa____ phi______ frames
    -       91.1609  125.0000 -150.0000 25

#__ type_ start__ end____ width___ exp.time_
 12 omega   20.00  107.00   1.0000   25.0000
omega____ theta____ kappa____ phi______ frames
    -       91.1609  -94.0000    0.0000 87

#__ type_ start__ end____ width___ exp.time_
 13 omega   37.00   73.00   1.0000   25.0000
omega____ theta____ kappa____ phi______ frames
    -       91.1609  -30.0000  150.0000 36

#__ type_ start__ end____ width___ exp.time_
 14 omega   14.00  121.00   1.0000   25.0000
omega____ theta____ kappa____ phi______ frames
    -       91.1609  -77.0000  150.0000 107

#__ type_ start__ end____ width___ exp.time_
 15 omega   18.00   97.00   1.0000   25.0000
omega____ theta____ kappa____ phi______ frames
    -       91.1609  -45.0000  -30.0000 79
;
_diffrn_measurement_device 'four-circle diffractometer'
_diffrn_measurement_device_type 'SuperNova, Dual, Cu at zero, Atlas'
_diffrn_measurement_method '\w scans'
_diffrn_orient_matrix_UB_11 0.0174318000
_diffrn_orient_matrix_UB_12 0.0134187000
_diffrn_orient_matrix_UB_13 -0.0380622000
_diffrn_orient_matrix_UB_21 -0.0734539000
_diffrn_orient_matrix_UB_22 0.0156860000
_diffrn_orient_matrix_UB_23 -0.0036082000
_diffrn_orient_matrix_UB_31 -0.0254873000
_diffrn_orient_matrix_UB_32 0.0736972000
_diffrn_orient_matrix_UB_33 0.0099123000
_diffrn_radiation_monochromator mirror
_diffrn_radiation_probe x-ray
_diffrn_radiation_type 'Cu K\a'
_diffrn_radiation_wavelength 1.54184
_diffrn_reflns_av_R_equivalents 0.0468
_diffrn_reflns_av_unetI/netI 0.0574
_diffrn_reflns_Laue_measured_fraction_full 0.931
_diffrn_reflns_Laue_measured_fraction_max 0.970
_diffrn_reflns_limit_h_max 26
_diffrn_reflns_limit_h_min -25
_diffrn_reflns_limit_k_max 26
_diffrn_reflns_limit_k_min -16
_diffrn_reflns_limit_l_max 47
_diffrn_reflns_limit_l_min -47
_diffrn_reflns_number 114402
_diffrn_reflns_point_group_measured_fraction_full 0.931
_diffrn_reflns_point_group_measured_fraction_max 0.970
_diffrn_reflns_theta_full 67.684
_diffrn_reflns_theta_max 65.828
_diffrn_reflns_theta_min 3.399
_diffrn_source 'sealed X-ray tube'
_diffrn_source_type 'SuperNova (Cu) X-ray Source'
_exptl_absorpt_coefficient_mu 28.561
_exptl_absorpt_correction_T_max 1.00000
_exptl_absorpt_correction_T_min 0.41883
_exptl_absorpt_correction_type multi-scan
_exptl_absorpt_process_details
;
CrysAlisPro, Agilent Technologies,
Version 1.171.37.35 (release 13-08-2014 CrysAlis171 .NET)
(compiled Aug 13 2014,18:06:01)
Empirical absorption correction using spherical harmonics,
 implemented in SCALE3 ABSPACK scaling algorithm.
;
_exptl_crystal_colour black
_exptl_crystal_density_diffrn 2.287
_exptl_crystal_description needle
_exptl_crystal_F_000 11268
_exptl_crystal_size_max 0.3
_exptl_crystal_size_mid 0.05
_exptl_crystal_size_min 0.05
_platon_squeeze_details
;
SQUEEZE removed 3 disordered dichloromethane, 
3 disordered water molecules and 2 disordered hexane molecules per formula unit.
;
_refine_diff_density_max 3.251
_refine_diff_density_min -2.854
_refine_diff_density_rms 0.256
_refine_ls_extinction_method none
_refine_ls_goodness_of_fit_ref 1.073
_refine_ls_hydrogen_treatment constr
_refine_ls_matrix_type full
_refine_ls_number_parameters 3680
_refine_ls_number_reflns 58889
_refine_ls_number_restraints 5484
_refine_ls_restrained_S_all 1.031
_refine_ls_R_factor_all 0.0663
_refine_ls_R_factor_gt 0.0510
_refine_ls_shift/su_max 0.050
_refine_ls_shift/su_mean 0.000
_refine_ls_structure_factor_coef Fsqd
_refine_ls_weighting_details
;
 w=1/[\s^2^(Fo^2^)+(0.0258P)^2^+665.5291P]
 where P=(Fo^2^+2Fc^2^)/3
;
_refine_ls_weighting_scheme calc
_refine_ls_wR_factor_gt 0.1308
_refine_ls_wR_factor_ref 0.1366
_reflns_Friedel_coverage 0.000
_reflns_number_gt 48573
_reflns_number_total 58889
_reflns_threshold_expression 'I > 2\s(I)'
_cod_data_source_file c6dt04419k2.cif
_cod_data_source_block hl_20151118_3
_cod_depositor_comments 'Adding full bibliography for 7041759.cif.'
_cod_database_code 7041759
_shelxl_version_number 2013-2
_shelx_space_group_comment
;
The symmetry employed for this shelxl refinement is uniquely defined
by the following loop, which should always be used as a source of
symmetry information in preference to the above space-group names.
They are only intended as comments.
;
_reflns_odcompleteness_completeness 98.22
_reflns_odcompleteness_iscentric 1
_reflns_odcompleteness_theta 64.99
_olex2_refinement_description
;
1. Fixed Uiso
 At 1.2 times of:
  All C(H) groups
2. Rigid body (RIGU) restrains
 All non-hydrogen atoms
 with sigma for 1-2 distances of 0.004 and sigma for 1-3 distances of 0.004
 All non-hydrogen atoms
 with sigma for 1-2 distances of 0.004 and sigma for 1-3 distances of 0.004
3. Others
 Sof(Cl1B)=1-FVAR(1)
 Sof(Cl1A)=FVAR(1)
 Sof(C20A)=Sof(H20A)=Sof(C33A)=Sof(C37A)=Sof(H37A)=Sof(C7AB)=Sof(H7AB)=
 Sof(C71A)=Sof(H71A)=Sof(C41A)=Sof(H41A)=1-FVAR(2)
 Sof(C20)=Sof(H20)=Sof(C33)=Sof(C37)=Sof(H37)=Sof(C41)=Sof(H41)=Sof(C71)=
 Sof(H71)=Sof(C7AA)=Sof(H7AA)=FVAR(2)
 Sof(H158)=Sof(Cl6A)=1-FVAR(3)
 Sof(Cl7)=Sof(H68)=FVAR(3)
 Sof(Cl)=1-FVAR(4)
 Sof(Cl25)=FVAR(4)
4.a Aromatic/amide H refined with riding coordinates:
 C64(H64), C68(H68), C70(H70), C72(H72), C77(H77), C78(H78), C80(H80),
 C82(H82), C88(H88), C90(H90), C91(H91), C92(H92), C93(H93), C94(H94), C97(H97),
  C98(H98), C103(H103), C105(H105), C111(H111), C112(H112), C113(H113),
 C114(H114), C117(H117), C120(H120), C122(H122), C123(H123), C124(H124),
 C125(H125), C129(H129), C133(H133), C134(H134), C135(H135), C136(H136),
 C12(H12), C24(H24), C230(H230), C141(H141), C142(H142), C143(H143), C144(H144),
  C145(H145), C146(H146), C147(H147), C148(H148), C149(H149), C156(H156),
 C158(H158), C159(H159), C160(H160), C2AA(H2AA), C163(H163), C164(H164),
 C165(H165), C167(H167), C169(H169), C170(H170), C173(H173), C174(H174),
 C176(H176), C178(H178), C180(H180), C182(H182), C184(H184), C185(H185),
 C186(H186), C189(H189), C5AA(H5AA), C191(H191), C192(H192), C6BA(H6BA),
 C195(H195), C200(H200), C201(H201), C204(H204), C206(H206), C207(H207),
 C210(H210), C211(H211), C212(H212), C213(H213), C214(H214), C215(H215),
 C179(H179), C155(H155), C218(H218), C219(H219), C220(H220), C222(H222),
 C225(H225), C226(H226), C227(H227), C228(H228), C229(H229), C232(H232),
 C233(H233), C234(H234), C235(H235), C236(H236), C237(H237), C238(H238),
 C239(H239), C241(H241), C242(H242), C244(H244), C246(H246), C247(H247),
 C248(H248), C249(H249), C250(H250), C251(H251), C253(H253), C255(H255),
 C256(H256), C259(H259), C260(H260), C261(H261), C264(H264), C265(H265),
 C266(H266), C270(H270), C272(H272), C273(H273), C274(H274), C275(H275),
 C276(H276), C277(H277), C280(H280), C282(H282), C284(H284), C285(H285),
 C286(H286), C287(H287), C288(H288), C289(H289), C290(H290), C291(H291),
 C292(H292), C294(H294), C295(H295), C297(H297), C298(H298), C299(H299),
 C300(H300), C5(H5), C7(H7), C9(H9), C10(H10), C11(H11), C5BA(H5BA), C16(H16),
 C18(H18), C19(H19), C20(H20), C23(H23), C28(H28), C30(H30), C32(H32), C35(H35),
  C37(H37), C38(H38), C41(H41), C43(H43), C44(H44), C48(H48), C58(H58),
 C59(H59), C63(H63), C65(H65), C71(H71), C7AA(H7AA), C76(H76), C83(H83),
 C20A(H20A), C37A(H37A), C7AB(H7AB), C71A(H71A), C41A(H41A)
4.b Fitted hexagon refined as free rotating group:
 C140(C240,C12,C36,C24,C230), C215(C179,C271,C155,C118,C6AA)
;
_shelx_shelxl_version_number 2014/7
_olex2_submission_special_instructions 'No special instructions were received'
_platon_squeeze_void_probe_radius 1.20

loop_
_space_group_symop_operation_xyz
'x, y, z'
'-x, -y, -z'

loop_
_atom_site_label
_atom_site_type_symbol
_atom_site_fract_x
_atom_site_fract_y
_atom_site_fract_z
_atom_site_U_iso_or_equiv
_atom_site_adp_type
_atom_site_occupancy
_atom_site_site_symmetry_order
_atom_site_calc_flag
_atom_site_refinement_flags_posn
_atom_site_refinement_flags_adp
_atom_site_refinement_flags_occupancy
_atom_site_disorder_assembly
_atom_site_disorder_group
Au01 Au 0.53013(2) 0.68752(2) 0.28679(2) 0.01427(8) Uani 1 1 d . U . . .
Au02 Au 0.58198(2) 0.85024(2) 0.24130(2) 0.01489(8) Uani 1 1 d . U . . .
Au03 Au 0.58919(2) 0.65331(2) 0.21210(2) 0.01398(8) Uani 1 1 d . U . . .
Au04 Au 0.67128(2) 0.72221(2) 0.21363(2) 0.01395(8) Uani 1 1 d . U . . .
Au05 Au 0.47519(2) 0.82786(2) 0.27621(2) 0.01508(8) Uani 1 1 d . U . . .
Au06 Au 0.67130(2) 0.62720(2) 0.26003(2) 0.01362(8) Uani 1 1 d . U . . .
Au07 Au 0.53455(2) 0.79470(2) 0.19935(2) 0.01491(8) Uani 1 1 d . U . . .
Au08 Au 0.45307(2) 0.74422(2) 0.23779(2) 0.01506(8) Uani 1 1 d . U . . .
Au09 Au 0.61627(2) 0.75309(2) 0.28851(2) 0.01507(8) Uani 1 1 d . U . . .
Ag0A Ag 0.65043(3) 0.77257(3) 0.15087(2) 0.01674(14) Uani 1 1 d . U . . .
Ag0B Ag 0.56293(3) 0.70247(3) 0.14896(2) 0.01780(14) Uani 1 1 d . U . . .
Ag0C Ag 0.61592(3) 0.56094(3) 0.30585(2) 0.01848(15) Uani 1 1 d . U . . .
Ag0D Ag 0.70496(3) 0.62780(3) 0.16259(2) 0.01707(14) Uani 1 1 d . U . . .
Ag0E Ag 0.42796(3) 0.78091(3) 0.33498(2) 0.02007(15) Uani 1 1 d . U . . .
Ag0F Ag 0.79259(3) 0.59976(3) 0.21179(2) 0.01908(15) Uani 1 1 d . U . . .
Ag0G Ag 0.51338(3) 0.85424(3) 0.33188(2) 0.01862(15) Uani 1 1 d . U . . .
Ag0H Ag 0.75331(3) 0.72512(3) 0.25832(2) 0.01905(14) Uani 1 1 d . U . . .
Ag0I Ag 0.47899(3) 0.64632(3) 0.18964(2) 0.01933(15) Uani 1 1 d . U . . .
Ag0J Ag 0.70916(3) 0.82759(3) 0.20239(2) 0.02083(15) Uani 1 1 d . U . . .
Ag0K Ag 0.53385(3) 0.57765(3) 0.25412(2) 0.01840(15) Uani 1 1 d . U . . .
Ag0L Ag 0.72089(3) 0.64672(3) 0.31688(2) 0.01946(15) Uani 1 1 d . U . . .
Ag0M Ag 0.55436(3) 0.90722(3) 0.17859(2) 0.01913(15) Uani 1 1 d . U . . .
Ag0N Ag 0.39831(3) 0.69435(3) 0.29618(2) 0.02130(15) Uani 1 1 d . U . . .
Ag0O Ag 0.57420(3) 0.69828(3) 0.34418(2) 0.02015(15) Uani 1 1 d . U . . .
Ag0P Ag 0.40861(3) 0.81376(4) 0.18162(2) 0.02300(16) Uani 1 1 d . U . . .
Ag0Q Ag 0.41760(3) 0.91482(3) 0.22579(2) 0.02063(15) Uani 1 1 d . U . . .
Ag0R Ag 0.81071(3) 0.67631(3) 0.14491(2) 0.02338(16) Uani 1 1 d . U . . .
Ag0S Ag 0.65163(3) 0.85631(3) 0.29009(2) 0.02150(15) Uani 1 1 d . U . . .
Ag0T Ag 0.46754(3) 0.95546(3) 0.28310(2) 0.02081(15) Uani 1 1 d . U . . .
Ag0U Ag 0.31603(3) 0.76127(3) 0.22691(2) 0.02322(16) Uani 1 1 d . U . . .
Ag0V Ag 0.62361(3) 0.55504(3) 0.14342(2) 0.02354(16) Uani 1 1 d . U . . .
Ag0W Ag 0.78457(4) 0.50074(3) 0.27232(2) 0.02499(17) Uani 1 1 d . U . . .
Ag0X Ag 0.60490(3) 0.96871(3) 0.23079(2) 0.02317(16) Uani 1 1 d . U . . .
Ag0Y Ag 0.69257(4) 0.52146(3) 0.21928(2) 0.02278(16) Uani 1 1 d . U . . .
Ag0Z Ag 0.34108(3) 0.85313(3) 0.27293(2) 0.02286(16) Uani 1 1 d . U . . .
Ag10 Ag 0.52943(3) 0.84172(3) 0.11732(2) 0.02483(16) Uani 1 1 d . U . . .
Ag11 Ag 0.47647(3) 0.63512(4) 0.35841(2) 0.02657(17) Uani 1 1 d . U . . .
Ag12 Ag 0.41575(4) 0.70966(4) 0.10839(2) 0.02683(17) Uani 1 1 d . U . . .
Ag13 Ag 0.71307(4) 0.90412(4) 0.11560(2) 0.02973(17) Uani 1 1 d . U . . .
Ag14 Ag 0.85124(4) 0.44944(4) 0.15382(2) 0.0324(2) Uani 1 1 d . U . . .
Ag15 Ag 0.35186(4) 0.94001(4) 0.33427(2) 0.03306(19) Uani 1 1 d . U . . .
Ag16 Ag 0.64430(4) 0.78167(4) 0.36139(2) 0.03007(18) Uani 1 1 d . U . . .
Ag17 Ag 0.69476(4) 0.55069(4) 0.39089(2) 0.03063(18) Uani 1 1 d . U . . .
Ag18 Ag 0.52152(4) 1.01405(4) 0.34988(2) 0.03096(19) Uani 1 1 d . U . . .
Ag19 Ag 0.24114(4) 0.80096(4) 0.34853(2) 0.03359(19) Uani 1 1 d . U . . .
S01A S 0.82623(11) 0.72179(11) 0.20078(6) 0.0199(5) Uani 1 1 d . U . . .
S01D S 0.59806(12) 0.50055(11) 0.20088(6) 0.0206(5) Uani 1 1 d . U . . .
S01E S 0.75686(11) 0.77518(11) 0.31339(6) 0.0220(5) Uani 1 1 d . U . . .
S01H S 0.70228(11) 0.93441(11) 0.17885(6) 0.0219(5) Uani 1 1 d . U . . .
S01I S 0.83081(11) 0.58512(11) 0.27207(6) 0.0193(5) Uani 1 1 d . U . . .
S01K S 0.24576(11) 0.82154(11) 0.28379(6) 0.0227(5) Uani 1 1 d . U . . .
S01N S 0.47915(12) 1.00538(11) 0.22555(6) 0.0210(5) Uani 1 1 d . U . . .
S01P S 0.54882(12) 0.89723(11) 0.37562(6) 0.0216(5) Uani 1 1 d . U . . .
S01S S 0.41622(12) 0.92031(11) 0.16238(6) 0.0215(5) Uani 1 1 d . U . . .
S01T S 0.70167(12) 0.66519(12) 0.38030(6) 0.0230(5) Uani 1 1 d . U . . .
S01Y S 0.81470(13) 0.43323(11) 0.21780(7) 0.0262(6) Uani 1 1 d . U . . .
S01Z S 0.35006(11) 0.69125(12) 0.35801(6) 0.0239(5) Uani 1 1 d . U . . .
S020 S 0.40539(13) 1.01410(12) 0.34023(7) 0.0269(6) Uani 1 1 d . U . . .
S1 S 0.50696(11) 0.59941(11) 0.12961(6) 0.0189(5) Uani 1 1 d . U . . .
S2 S 0.51185(11) 0.74948(11) 0.09811(6) 0.0193(5) Uani 1 1 d . U . . .
S3 S 0.58865(11) 0.91302(11) 0.11521(6) 0.0214(5) Uani 1 1 d . U . . .
S4 S 0.87296(11) 0.55642(11) 0.15475(6) 0.0206(5) Uani 1 1 d . U . . .
S5 S 0.74726(11) 0.52445(11) 0.12713(6) 0.0206(5) Uani 1 1 d . U . . .
S6 S 0.75252(11) 0.77670(11) 0.11412(6) 0.0196(5) Uani 1 1 d . U . . .
S7 S 0.60850(12) 0.97867(12) 0.29254(6) 0.0241(5) Uani 1 1 d . U . . .
S8 S 0.51613(12) 0.53110(11) 0.31324(6) 0.0212(5) Uani 1 1 d . U . . .
S10 S 0.39328(11) 0.63893(11) 0.24373(6) 0.0199(5) Uani 1 1 d . U . . .
S11 S 0.56216(11) 0.62855(11) 0.39174(6) 0.0209(5) Uani 1 1 d . U . . .
S12 S 0.72047(12) 0.49455(11) 0.33092(6) 0.0231(5) Uani 1 1 d . U . . .
S13 S 0.33119(11) 0.77514(12) 0.16338(6) 0.0221(5) Uani 1 1 d . U . . .
S15 S 0.30894(12) 0.86261(12) 0.36271(6) 0.0235(5) Uani 1 1 d . U . . .
S20 S 0.31176(12) 0.97613(12) 0.27319(7) 0.0267(6) Uani 1 1 d . U . . .
P30 P 0.50103(15) 1.11737(14) 0.37628(8) 0.0334(7) Uani 1 1 d . U . . .
P33 P 0.74488(15) 0.97096(14) 0.07392(7) 0.0363(6) Uani 1 1 d . U . . .
P37 P 0.95184(14) 0.35893(14) 0.12065(8) 0.0357(7) Uani 1 1 d . U . . .
P14 P 0.36944(14) 0.69378(14) 0.06200(7) 0.0305(6) Uani 1 1 d . U . . .
P1AA P 0.13192(14) 0.80424(18) 0.37789(8) 0.0400(8) Uani 1 1 d . U . . .
P0AA P 0.76185(16) 0.48208(16) 0.43117(8) 0.0436(7) Uani 1 1 d . U . . .
Cl1 Cl 0.61991(12) 0.45118(12) 0.38524(7) 0.0300(6) Uani 1 1 d . U . . .
Cl0A Cl 0.68251(12) 0.38893(12) 0.13830(6) 0.0280(6) Uani 1 1 d . U . . .
Cl3 Cl 0.59090(14) 0.47758(13) 0.07375(7) 0.0336(6) Uani 1 1 d . U . . .
Cl4 Cl 0.39146(13) 0.93865(13) 0.08473(7) 0.0332(6) Uani 1 1 d . U . . .
Cl5 Cl 0.27661(12) 0.65278(13) 0.20294(8) 0.0352(6) Uani 1 1 d . U . . .
Cl6 Cl 0.78087(13) 0.41154(12) 0.07051(7) 0.0351(6) Uani 1 1 d . U . . .
Cl7 Cl 0.68934(15) 0.93804(13) 0.35673(7) 0.0282(7) Uani 0.876(6) 1 d . U P A 1
Cl8 Cl 0.44102(13) 0.44318(12) 0.34333(7) 0.0353(6) Uani 1 1 d . U . . .
Cl9 Cl 0.88295(12) 0.76461(15) 0.05933(7) 0.0377(7) Uani 1 1 d . U . . .
Cl10 Cl 0.93385(13) 0.72176(14) 0.13284(7) 0.0350(6) Uani 1 1 d . U . . .
Cl11 Cl 0.50878(14) 0.57282(12) 0.45954(7) 0.0368(6) Uani 1 1 d . U . . .
Cl12 Cl 0.95227(14) 0.43074(13) 0.26222(8) 0.0411(7) Uani 1 1 d . U . . .
Cl13 Cl 0.57049(15) 0.23626(13) 0.19947(8) 0.0411(7) Uani 1 1 d . U . . .
Cl14 Cl 0.87094(15) 0.74959(15) 0.35768(8) 0.0456(7) Uani 1 1 d . U . . .
Cl15 Cl 0.37471(15) 0.59287(15) 0.41996(8) 0.0467(7) Uani 1 1 d . U . . .
Cl16 Cl 0.83212(16) 0.14739(13) 0.21767(8) 0.0447(8) Uani 1 1 d . U . . .
Cl17 Cl 0.41685(16) 0.80524(14) 0.52930(7) 0.0432(7) Uani 1 1 d . U . . .
Cl18 Cl 0.78084(15) 0.72450(17) -0.04298(7) 0.0475(8) Uani 1 1 d . U . . .
Cl19 Cl 0.57936(15) 0.93306(15) 0.44471(7) 0.0460(7) Uani 1 1 d . U . . .
Cl20 Cl 0.14214(13) 0.85314(14) 0.23115(8) 0.0390(7) Uani 1 1 d . U . . .
Cl21 Cl 0.97836(17) 0.56657(18) 0.09033(8) 0.0532(8) Uani 1 1 d . U . . .
Cl22 Cl 0.83592(14) 1.06482(14) 0.30307(9) 0.0436(7) Uani 1 1 d . U . . .
Cl23 Cl 0.69045(15) 0.60614(15) -0.04526(8) 0.0453(7) Uani 1 1 d . U . . .
Cl24 Cl 0.48615(18) 0.82038(16) 0.02783(7) 0.0495(9) Uani 1 1 d . U . . .
Cl25 Cl 0.71066(15) 1.07421(14) 0.18081(9) 0.0313(9) Uani 0.828(7) 1 d . U P B 1
Cl26 Cl 0.54653(15) 1.10407(13) 0.19744(10) 0.0495(9) Uani 1 1 d . U . . .
Cl27 Cl 0.93719(15) 0.30449(14) 0.24447(9) 0.0487(8) Uani 1 1 d . U . . .
Cl28 Cl 0.87261(16) 0.53510(17) -0.02856(8) 0.0489(9) Uani 1 1 d . U . . .
Cl29 Cl 0.80812(16) 0.19478(13) 0.36097(10) 0.0496(9) Uani 1 1 d . U . . .
Cl30 Cl 0.66668(19) 0.21915(13) 0.29045(10) 0.0548(10) Uani 1 1 d . U . . .
Cl31 Cl 0.45914(16) 0.34548(13) 0.14053(9) 0.0500(8) Uani 1 1 d . U . . .
Cl32 Cl 1.12245(14) 0.68041(19) 0.20708(9) 0.0561(9) Uani 1 1 d . U . . .
Cl33 Cl 0.23358(15) 0.48262(14) 0.37712(9) 0.0484(7) Uani 1 1 d . U . . .
Cl34 Cl 0.98146(14) 0.94649(17) 0.17720(9) 0.0544(8) Uani 1 1 d . U . . .
Cl35 Cl 0.31833(18) 1.00420(16) 0.51018(8) 0.0542(9) Uani 1 1 d . U . . .
Cl36 Cl 0.19752(17) 1.19013(16) 0.11849(10) 0.0585(10) Uani 1 1 d . U . . .
Cl37 Cl 0.17186(18) 0.98377(18) 0.40260(9) 0.0595(11) Uani 1 1 d . U . . .
Cl38 Cl 0.20061(16) 0.76034(15) 0.15030(10) 0.0615(8) Uani 1 1 d . U . . .
Cl39 Cl 0.97441(15) 0.88497(17) 0.27225(10) 0.0579(9) Uani 1 1 d . U . . .
Cl40 Cl 1.10551(16) 0.49308(16) 0.32683(11) 0.0652(10) Uani 1 1 d . U . . .
Cl41 Cl 0.26869(17) 0.43656(15) 0.26017(11) 0.0616(9) Uani 1 1 d . U . . .
Cl42 Cl 0.09667(16) 0.99891(16) 0.09891(9) 0.0547(9) Uani 1 1 d . U . . .
Cl43 Cl -0.02366(16) 1.09475(16) 0.29386(12) 0.0624(11) Uani 1 1 d . U . . .
Cl44 Cl 0.2189(2) 0.8822(2) 0.52375(9) 0.0691(12) Uani 1 1 d . U . . .
Cl45 Cl 0.2934(2) 1.30775(16) 0.20435(12) 0.0735(11) Uani 1 1 d . U . . .
Cl47 Cl 0.5620(2) 0.9309(2) 0.03909(9) 0.0753(13) Uani 1 1 d . U . . .
Cl2 Cl 0.7029(2) 0.7712(2) 0.43063(10) 0.0828(11) Uani 1 1 d . U . . .
Cl49 Cl 0.2005(2) 1.1280(2) 0.29189(13) 0.0821(14) Uani 1 1 d . U . . .
Cl50 Cl 1.16842(17) 0.5124(2) 0.16697(14) 0.0881(14) Uani 1 1 d . U . . .
Cl51 Cl 0.2507(2) 1.0846(2) 0.38507(15) 0.1022(18) Uani 1 1 d . U . . .
Cl52 Cl 0.3686(2) 1.1820(2) 0.07100(14) 0.0976(15) Uani 1 1 d . U . . .
Cl53 Cl 0.2021(3) 1.31422(19) 0.32515(16) 0.0975(18) Uani 1 1 d . U . . .
Cl56 Cl 0.0580(3) 1.1221(4) 0.20045(14) 0.131(3) Uani 1 1 d . U . . .
C8AA C 0.7606(5) 0.7593(5) 0.0703(3) 0.0233(18) Uani 1 1 d . U . . .
C62 C 0.7412(5) 0.4099(5) 0.3383(3) 0.0261(19) Uani 1 1 d . U . . .
C1AA C 0.4860(5) 0.9189(5) 0.4150(3) 0.0261(18) Uani 1 1 d . U . . .
C64 C 0.6306(5) 0.4073(5) 0.2935(2) 0.022(2) Uani 1 1 d . U . . .
H64 H 0.6553 0.4316 0.2850 0.027 Uiso 1 1 calc R . . . .
C0AA C 0.7816(5) 0.5280(5) 0.0829(3) 0.0251(18) Uani 1 1 d . U . . .
C66 C 0.6744(5) 1.0009(5) 0.2964(3) 0.0227(17) Uani 1 1 d . U . . .
C7BA C 0.4949(5) 0.5263(5) 0.1326(3) 0.0227(17) Uani 1 1 d . U . . .
C68 C 0.6920(5) 1.0372(5) 0.2712(3) 0.0289(19) Uani 1 1 d . U . . .
H68 H 0.6691 1.0498 0.2524 0.035 Uiso 0.876(6) 1 calc R . P A 1
C69 C 0.5215(5) 0.6790(5) 0.4304(2) 0.0211(18) Uani 1 1 d . U . . .
C70 C 0.8032(6) 0.3602(5) 0.3205(3) 0.033(2) Uani 1 1 d . U . . .
H70 H 0.8318 0.3720 0.3035 0.040 Uiso 1 1 calc R . . . .
C72 C 0.7667(5) 0.3423(5) 0.2101(3) 0.0239(19) Uani 1 1 d . U . . .
H72 H 0.7292 0.3784 0.2028 0.029 Uiso 1 1 calc R . . . .
C73 C 0.8139(5) 0.8109(5) 0.3040(3) 0.0227(17) Uani 1 1 d . U . . .
C74 C 0.5920(5) 0.4249(4) 0.2007(3) 0.0229(18) Uani 1 1 d . U . . .
C75 C 0.2621(5) 0.8407(5) 0.1480(3) 0.0221(18) Uani 1 1 d . U . . .
C4AA C 0.2861(5) 0.8700(4) 0.4080(3) 0.0220(19) Uani 1 1 d . U . . .
C77 C 0.9150(5) 0.8200(5) 0.3132(3) 0.035(2) Uani 1 1 d . U . . .
H77 H 0.9498 0.8098 0.3260 0.042 Uiso 1 1 calc R . . . .
C78 C 0.9297(5) 0.7044(5) 0.2331(3) 0.028(2) Uani 1 1 d . U . . .
H78 H 0.8984 0.7053 0.2535 0.034 Uiso 1 1 calc R . . . .
C79 C 0.5607(5) 0.4427(5) 0.3103(2) 0.0231(19) Uani 1 1 d . U . . .
C80 C 0.7081(5) 0.7557(5) 0.0578(3) 0.028(2) Uani 1 1 d . U . . .
H80 H 0.6674 0.7606 0.0734 0.034 Uiso 1 1 calc R . . . .
C81 C 0.4301(5) 1.0916(5) 0.2203(3) 0.027(2) Uani 1 1 d . U . . .
C82 C 0.6645(6) 0.3390(5) 0.2890(3) 0.027(2) Uani 1 1 d . U . . .
H82 H 0.7124 0.3164 0.2789 0.033 Uiso 1 1 calc R . . . .
C3AA C 0.5639(4) 0.7094(5) 0.0580(2) 0.0198(18) Uani 1 1 d . U . . .
C84 C 0.3519(5) 0.9939(5) 0.1496(3) 0.0224(19) Uani 1 1 d . U . . .
C85 C 0.3558(4) 0.5827(4) 0.2476(2) 0.0192(16) Uani 1 1 d . U . . .
C86 C 0.6276(5) 0.3774(5) 0.1726(3) 0.0226(18) Uani 1 1 d . U . . .
C87 C 0.5794(5) 0.3082(5) 0.1995(3) 0.0257(19) Uani 1 1 d . U . . .
C88 C 0.6210(5) 0.3200(5) 0.1722(3) 0.0245(19) Uani 1 1 d . U . . .
H88 H 0.6451 0.2886 0.1533 0.029 Uiso 1 1 calc R . . . .
C9AA C 0.9085(5) 0.7128(4) 0.2016(3) 0.0213(18) Uani 1 1 d . U . . .
C90 C 0.7965(5) 0.5793(5) 0.0715(3) 0.0252(19) Uani 1 1 d . U . . .
H90 H 0.7870 0.6136 0.0875 0.030 Uiso 1 1 calc R . . . .
C91 C 0.6558(6) 0.6118(6) 0.0240(3) 0.034(2) Uani 1 1 d . U . . .
H91 H 0.6920 0.5677 0.0230 0.041 Uiso 1 1 calc R . . . .
C92 C 0.0648(5) 0.9719(6) 0.2656(4) 0.040(2) Uani 1 1 d . U . . .
H92 H 0.0346 0.9807 0.2502 0.048 Uiso 1 1 calc R . . . .
C93 C 0.7575(5) 1.0035(5) 0.3260(3) 0.0306(19) Uani 1 1 d . U . . .
H93 H 0.7805 0.9917 0.3447 0.037 Uiso 1 1 calc R . . . .
C94 C 0.9206(5) 0.6034(5) 0.3034(3) 0.027(2) Uani 1 1 d . U . . .
H94 H 0.8867 0.6487 0.3061 0.032 Uiso 1 1 calc R . . . .
C95 C 0.9092(5) 0.5557(5) 0.2864(3) 0.0235(18) Uani 1 1 d . U . . .
C96 C 0.9687(5) 0.3623(6) 0.0742(3) 0.040(2) Uani 1 1 d . U . . .
C97 C 0.3791(5) 0.5302(5) 0.2691(3) 0.0250(19) Uani 1 1 d . U . . .
H97 H 0.4135 0.5251 0.2812 0.030 Uiso 1 1 calc R . . . .
C98 C 1.0220(6) 0.7006(6) 0.1742(3) 0.041(3) Uani 1 1 d . U . . .
H98 H 1.0541 0.6989 0.1539 0.050 Uiso 1 1 calc R . . . .
C99 C 0.3043(5) 0.5893(5) 0.2307(3) 0.0237(17) Uani 1 1 d . U . . .
C100 C 0.4598(5) 0.7558(5) 0.4922(3) 0.028(2) Uani 1 1 d . U . . .
C2BA C 0.4724(5) 0.4159(5) 0.1382(3) 0.0269(19) Uani 1 1 d . U . . .
C102 C 0.1714(5) 0.8963(5) 0.2845(3) 0.0248(19) Uani 1 1 d . U . . .
C103 C 0.2767(5) 0.5465(5) 0.2341(3) 0.033(2) Uani 1 1 d . U . . .
H103 H 0.2413 0.5524 0.2224 0.040 Uiso 1 1 calc R . . . .
C104 C 0.5258(5) 0.9890(5) 0.1032(3) 0.0274(19) Uani 1 1 d . U . . .
C105 C 0.2630(5) 0.9006(5) 0.1406(3) 0.032(2) Uani 1 1 d . U . . .
H105 H 0.2991 0.9080 0.1455 0.038 Uiso 1 1 calc R . . . .
C3BA C 0.8168(5) 0.3547(5) 0.2205(3) 0.0243(19) Uani 1 1 d . U . . .
C107 C 0.8667(5) 0.7963(5) 0.3224(3) 0.0310(19) Uani 1 1 d . U . . .
C108 C 0.5758(6) 1.1221(5) 0.3847(3) 0.034(2) Uani 1 1 d . U . . .
C4BA C 0.3210(5) 0.6300(5) 0.3624(3) 0.0237(17) Uani 1 1 d . U . . .
C110 C 0.3428(5) 1.0037(5) 0.1155(3) 0.025(2) Uani 1 1 d . U . . .
C111 C 0.8248(6) 0.7436(6) 0.0115(3) 0.034(2) Uani 1 1 d . U . . .
H111 H 0.8650 0.7393 -0.0044 0.041 Uiso 1 1 calc R . . . .
C112 C 0.5161(5) 0.7419(5) 0.4330(3) 0.023(2) Uani 1 1 d . U . . .
H112 H 0.5335 0.7593 0.4134 0.028 Uiso 1 1 calc R . . . .
C113 C 0.3524(5) 0.4857(5) 0.2727(3) 0.033(2) Uani 1 1 d . U . . .
H113 H 0.3687 0.4499 0.2873 0.040 Uiso 1 1 calc R . . . .
C114 C 0.4483(5) 0.5205(5) 0.1605(3) 0.0282(19) Uani 1 1 d . U . . .
H114 H 0.4237 0.5554 0.1778 0.034 Uiso 1 1 calc R . . . .
C115 C 0.0509(6) 1.0188(6) 0.2904(4) 0.043(2) Uani 1 1 d . U . . .
C116 C 0.9556(5) 0.5473(4) 0.1584(3) 0.0232(18) Uani 1 1 d . U . . .
C117 C 0.1561(5) 0.8811(5) 0.1266(3) 0.030(2) Uani 1 1 d . U . . .
H117 H 0.1200 0.8740 0.1214 0.036 Uiso 1 1 calc R . . . .
C119 C 0.8123(6) 0.9901(5) 0.0817(3) 0.035(2) Uani 1 1 d . U . . .
C120 C 0.5497(5) 0.4130(5) 0.2276(3) 0.0232(19) Uani 1 1 d . U . . .
H120 H 0.5250 0.4445 0.2465 0.028 Uiso 1 1 calc R . . . .
C121 C 0.8719(5) 0.2973(5) 0.2304(3) 0.030(2) Uani 1 1 d . U . . .
C122 C 0.4667(5) 0.6917(5) 0.4908(2) 0.025(2) Uani 1 1 d . U . . .
H122 H 0.4499 0.6744 0.5106 0.030 Uiso 1 1 calc R . . . .
C123 C 0.8247(5) 0.5824(5) 0.0376(3) 0.029(2) Uani 1 1 d . U . . .
H123 H 0.8348 0.6180 0.0305 0.035 Uiso 1 1 calc R . . . .
C124 C 0.4835(5) 1.0417(5) 0.1267(3) 0.030(2) Uani 1 1 d . U . . .
H124 H 0.4879 1.0372 0.1500 0.037 Uiso 1 1 calc R . . . .
C125 C 0.3692(6) 0.9487(5) 0.4455(3) 0.031(2) Uani 1 1 d . U . . .
H125 H 0.3246 0.9527 0.4459 0.037 Uiso 1 1 calc R . . . .
C126 C 0.5307(5) 0.4745(5) 0.1084(3) 0.0236(18) Uani 1 1 d . U . . .
C127 C 0.7453(6) 0.4117(6) 0.4452(3) 0.039(2) Uani 1 1 d . U . . .
C128 C 0.4996(6) 0.9375(5) 0.4446(3) 0.0291(19) Uani 1 1 d . U . . .
C129 C 0.2962(5) 1.0634(5) 0.1058(3) 0.033(2) Uani 1 1 d . U . . .
H129 H 0.2914 1.0694 0.0826 0.040 Uiso 1 1 calc R . . . .
C130 C 0.7718(5) 0.7394(6) 0.0005(3) 0.031(2) Uani 1 1 d . U . . .
C131 C 0.5510(5) 0.7402(5) 0.0274(3) 0.025(2) Uani 1 1 d . U . . .
C132 C 0.4561(6) 1.1336(5) 0.2078(3) 0.033(2) Uani 1 1 d . U . . .
C133 C 0.5199(5) 0.4204(5) 0.1109(3) 0.0283(19) Uani 1 1 d . U . . .
H133 H 0.5449 0.3851 0.0938 0.034 Uiso 1 1 calc R . . . .
C134 C 0.7139(6) 0.7453(5) 0.0232(3) 0.032(2) Uani 1 1 d . U . . .
H134 H 0.6780 0.7422 0.0152 0.038 Uiso 1 1 calc R . . . .
C135 C 0.3046(6) 0.8240(5) 0.4630(3) 0.035(3) Uani 1 1 d . U . . .
H135 H 0.3317 0.7900 0.4763 0.042 Uiso 1 1 calc R . . . .
C136 C 0.9752(5) 0.5355(6) 0.1903(3) 0.036(2) Uani 1 1 d . U . . .
H136 H 0.9440 0.5338 0.2101 0.044 Uiso 1 1 calc R . . . .
C137 C 0.7952(5) 0.4790(5) 0.0590(3) 0.0245(18) Uani 1 1 d . U . . .
C138 C 0.3028(6) 0.7708(6) 0.0500(3) 0.034(2) Uani 1 1 d . U . . .
C139 C 0.4311(5) 0.6588(6) 0.0223(3) 0.033(2) Uani 1 1 d . U . . .
C140 C 0.7788(3) 0.6538(3) 0.39306(16) 0.039(2) Uani 1 1 d . U . . .
C240 C 0.7764(4) 0.6990(4) 0.41628(19) 0.057(2) Uani 1 1 d G U . . .
C12 C 0.8352(6) 0.6869(5) 0.4283(2) 0.072(3) Uani 1 1 d G U . . .
H12 H 0.8335 0.7178 0.4441 0.087 Uiso 1 1 calc R . . . .
C36 C 0.8966(4) 0.6295(6) 0.4170(3) 0.083(3) Uani 1 1 d G U . . .
C24 C 0.8990(3) 0.5842(5) 0.3938(3) 0.077(3) Uani 1 1 d G U . . .
H24 H 0.9409 0.5450 0.3861 0.093 Uiso 1 1 calc R . . . .
C230 C 0.8401(3) 0.5964(3) 0.3818(2) 0.053(3) Uani 1 1 d G U . . .
H230 H 0.8418 0.5654 0.3660 0.063 Uiso 1 1 calc R . . . .
C141 C 0.4856(5) 0.7804(5) 0.4638(3) 0.028(2) Uani 1 1 d . U . . .
H141 H 0.4827 0.8234 0.4652 0.034 Uiso 1 1 calc R . . . .
C142 C 0.5434(5) 0.3545(5) 0.2271(3) 0.029(2) Uani 1 1 d . U . . .
H142 H 0.5144 0.3463 0.2457 0.034 Uiso 1 1 calc R . . . .
C143 C 0.8245(6) 0.2935(5) 0.3269(3) 0.035(2) Uani 1 1 d . U . . .
H143 H 0.8676 0.2600 0.3150 0.041 Uiso 1 1 calc R . . . .
C144 C 0.3010(6) 0.5453(5) 0.3958(3) 0.037(2) Uani 1 1 d . U . . .
H144 H 0.3053 0.5195 0.4154 0.044 Uiso 1 1 calc R . . . .
C145 C 0.3096(6) 0.8273(6) 0.0528(3) 0.039(2) Uani 1 1 d . U . . .
H145 H 0.3455 0.8266 0.0625 0.047 Uiso 1 1 calc R . . . .
C146 C 0.3218(6) 0.6051(6) 0.0448(3) 0.043(2) Uani 1 1 d . U . . .
H146 H 0.3320 0.6150 0.0216 0.051 Uiso 1 1 calc R . . . .
C147 C 0.8226(5) 0.4810(5) 0.0246(3) 0.031(2) Uani 1 1 d . U . . .
H147 H 0.8309 0.4475 0.0083 0.038 Uiso 1 1 calc R . . . .
C148 C 1.0669(6) 0.5400(7) 0.1327(4) 0.050(3) Uani 1 1 d . U . . .
H148 H 1.0982 0.5416 0.1130 0.060 Uiso 1 1 calc R . . . .
C149 C 0.3258(5) 0.8200(5) 0.4280(3) 0.028(2) Uani 1 1 d . U . . .
H149 H 0.3676 0.7834 0.4172 0.034 Uiso 1 1 calc R . . . .
C150 C 1.0392(5) 0.6939(6) 0.2058(3) 0.035(2) Uani 1 1 d . U . . .
C151 C 0.2059(5) 0.8334(5) 0.1418(3) 0.031(2) Uani 1 1 d . U . . .
C152 C 0.6691(6) 1.0526(6) 0.0750(3) 0.045(2) Uani 1 1 d . U . . .
C153 C 0.3288(5) 0.5886(5) 0.3903(3) 0.0290(18) Uani 1 1 d . U . . .
C154 C 0.8180(5) 0.7542(5) 0.0464(3) 0.026(2) Uani 1 1 d . U . . .
C156 C 0.5894(5) 0.7085(5) -0.0043(3) 0.030(2) Uani 1 1 d . U . . .
H156 H 0.5804 0.7308 -0.0248 0.036 Uiso 1 1 calc R . . . .
C157 C 0.9561(5) 0.7101(5) 0.1725(3) 0.028(2) Uani 1 1 d . U . . .
C158 C 0.7071(5) 0.9850(5) 0.3242(3) 0.0253(18) Uani 1 1 d . U . . .
H158 H 0.6946 0.9612 0.3422 0.030 Uiso 0.124(6) 1 calc R . P A 2
C159 C 0.9768(6) 0.3129(7) 0.0522(4) 0.047(3) Uani 1 1 d . U . . .
H159 H 0.9733 0.2750 0.0615 0.056 Uiso 1 1 calc R . . . .
C160 C 0.5583(6) 0.3368(5) 0.3169(3) 0.033(2) Uani 1 1 d . U . . .
H160 H 0.5336 0.3125 0.3251 0.040 Uiso 1 1 calc R . . . .
C161 C 0.3839(6) 0.9683(5) 0.4743(3) 0.032(2) Uani 1 1 d . U . . .
C2AA C 0.2247(5) 0.9842(5) 0.2275(3) 0.032(2) Uani 1 1 d . U . . .
H2AA H 0.2576 0.9398 0.2199 0.038 Uiso 1 1 calc R . . . .
C163 C 0.2040(6) 0.9268(6) 0.4607(3) 0.040(3) Uani 1 1 d . U . . .
H163 H 0.1628 0.9634 0.4720 0.048 Uiso 1 1 calc R . . . .
C164 C 0.8137(5) 0.8514(5) 0.2758(3) 0.031(2) Uani 1 1 d . U . . .
H164 H 0.7788 0.8628 0.2628 0.037 Uiso 1 1 calc R . . . .
C165 C 0.8751(6) 0.2349(5) 0.2305(3) 0.031(2) Uani 1 1 d . U . . .
H165 H 0.9115 0.1981 0.2381 0.038 Uiso 1 1 calc R . . . .
C166 C 1.0013(5) 0.5501(5) 0.1302(3) 0.033(2) Uani 1 1 d . U . . .
C167 C 0.7428(5) 1.0555(5) 0.2730(3) 0.0309(19) Uani 1 1 d . U . . .
H167 H 0.7560 1.0792 0.2552 0.037 Uiso 1 1 calc R . . . .
C168 C 0.4982(5) 0.6534(5) 0.4603(3) 0.0235(19) Uani 1 1 d . U . . .
C169 C 0.3413(7) 1.1312(7) 0.4530(3) 0.055(3) Uani 1 1 d . U . . .
H169 H 0.3067 1.1169 0.4557 0.066 Uiso 1 1 calc R . . . .
C170 C 0.6159(5) 0.6455(5) 0.0551(3) 0.030(2) Uani 1 1 d . U . . .
H170 H 0.6251 0.6229 0.0755 0.037 Uiso 1 1 calc R . . . .
C172 C 0.5267(5) 0.4054(5) 0.3222(3) 0.027(2) Uani 1 1 d . U . . .
C173 C 0.3102(6) 1.0477(5) 0.1729(3) 0.033(2) Uani 1 1 d . U . . .
H173 H 0.3151 1.0429 0.1961 0.039 Uiso 1 1 calc R . . . .
C174 C 1.0411(6) 0.5263(7) 0.1930(4) 0.052(3) Uani 1 1 d . U . . .
H174 H 1.0543 0.5191 0.2146 0.063 Uiso 1 1 calc R . . . .
C175 C 0.2559(6) 1.1148(5) 0.1309(3) 0.036(2) Uani 1 1 d . U . . .
C176 C 0.4483(6) 0.9626(5) 0.4741(3) 0.035(2) Uani 1 1 d . U . . .
H176 H 0.4576 0.9756 0.4940 0.042 Uiso 1 1 calc R . . . .
C177 C 0.9624(5) 0.4916(5) 0.2820(3) 0.031(2) Uani 1 1 d . U . . .
C178 C 0.2847(5) 0.6232(5) 0.3394(3) 0.0287(19) Uani 1 1 d . U . . .
H178 H 0.2784 0.6500 0.3201 0.034 Uiso 1 1 calc R . . . .
C180 C 0.7690(6) 0.2820(5) 0.2099(3) 0.032(2) Uani 1 1 d . U . . .
H180 H 0.7331 0.2764 0.2034 0.038 Uiso 1 1 calc R . . . .
C181 C 0.8377(5) 0.5331(6) 0.0144(3) 0.031(2) Uani 1 1 d . U . . .
C182 C 0.2489(7) 0.7726(7) 0.0359(4) 0.056(3) Uani 1 1 d . U . . .
H182 H 0.2446 0.7333 0.0338 0.068 Uiso 1 1 calc R . . . .
C183 C 0.6982(5) 0.3919(5) 0.3625(3) 0.026(2) Uani 1 1 d . U . . .
C184 C 0.9807(6) 0.5835(6) 0.3158(3) 0.040(2) Uani 1 1 d . U . . .
H184 H 0.9873 0.6146 0.3277 0.048 Uiso 1 1 calc R . . . .
C185 C 0.5963(7) 1.1698(6) 0.3704(4) 0.046(2) Uani 1 1 d . U . . .
H185 H 0.5692 1.2024 0.3566 0.055 Uiso 1 1 calc R . . . .
C186 C 1.0245(5) 0.4705(6) 0.2936(3) 0.036(2) Uani 1 1 d . U . . .
H186 H 1.0600 0.4259 0.2897 0.043 Uiso 1 1 calc R . . . .
C187 C 0.7736(5) 1.0389(5) 0.3006(3) 0.0284(18) Uani 1 1 d . U . . .
C188 C 0.2447(6) 0.8765(6) 0.4789(3) 0.038(3) Uani 1 1 d . U . . .
C189 C 0.9946(5) 0.6951(5) 0.2354(3) 0.034(2) Uani 1 1 d . U . . .
H189 H 1.0079 0.6898 0.2569 0.040 Uiso 1 1 calc R . . . .
C5AA C 0.4113(7) 1.2490(6) 0.3608(4) 0.050(3) Uani 1 1 d . U . . .
H5AA H 0.3900 1.2570 0.3845 0.060 Uiso 1 1 calc R . . . .
C191 C 0.1529(6) 0.9482(5) 0.3100(3) 0.038(2) Uani 1 1 d . U . . .
H191 H 0.1828 0.9406 0.3254 0.045 Uiso 1 1 calc R . . . .
C192 C 0.4374(5) 0.4645(5) 0.1634(3) 0.028(2) Uani 1 1 d . U . . .
H192 H 0.4062 0.4607 0.1825 0.034 Uiso 1 1 calc R . . . .
C6BA C 0.1288(5) 0.7492(6) 0.3188(3) 0.038(2) Uani 1 1 d . U . . .
H6BA H 0.1468 0.7776 0.3078 0.045 Uiso 1 1 calc R . . . .
C194 C 0.7712(7) 0.9414(6) 0.0299(3) 0.047(2) Uani 1 1 d . U . . .
C195 C 0.2574(5) 0.5786(5) 0.3438(3) 0.0301(19) Uani 1 1 d . U . . .
H195 H 0.2329 0.5747 0.3278 0.036 Uiso 1 1 calc R . . . .
C196 C 1.0283(6) 0.3532(6) 0.1336(4) 0.047(2) Uani 1 1 d . U . . .
C197 C 0.6408(5) 0.6445(5) -0.0053(3) 0.029(2) Uani 1 1 d . U . . .
C198 C 0.8254(6) 0.2272(5) 0.2196(3) 0.031(2) Uani 1 1 d . U . . .
C199 C 0.3469(6) 1.0979(5) 0.3344(3) 0.037(2) Uani 1 1 d . U . . .
C200 C 0.8613(5) 0.8747(5) 0.2662(3) 0.031(2) Uani 1 1 d . U . . .
H200 H 0.8599 0.9014 0.2470 0.038 Uiso 1 1 calc R . . . .
C201 C 0.8714(6) 0.9371(6) 0.0891(3) 0.041(2) Uani 1 1 d . U . . .
H201 H 0.8753 0.8937 0.0907 0.049 Uiso 1 1 calc R . . . .
C202 C 0.6269(6) 0.3043(5) 0.2995(3) 0.031(2) Uani 1 1 d . U . . .
C203 C 0.2251(6) 0.9224(6) 0.4251(3) 0.033(3) Uani 1 1 d . U . . .
C204 C 0.7176(6) 0.3256(5) 0.3690(3) 0.034(2) Uani 1 1 d . U . . .
H204 H 0.6883 0.3132 0.3853 0.041 Uiso 1 1 calc R . . . .
C205 C 0.3021(6) 0.4928(5) 0.2554(3) 0.032(2) Uani 1 1 d . U . . .
C206 C 0.3564(6) 1.1191(6) 0.2306(3) 0.038(3) Uani 1 1 d . U . . .
H206 H 0.3355 1.0926 0.2410 0.046 Uiso 1 1 calc R . . . .
C207 C 1.0829(6) 0.3583(6) 0.1111(4) 0.049(3) Uani 1 1 d . U . . .
H207 H 1.0830 0.3613 0.0873 0.059 Uiso 1 1 calc R . . . .
C208 C 0.9522(7) 0.2790(6) 0.1273(3) 0.043(2) Uani 1 1 d . U . . .
C209 C 0.0564(6) 0.8835(7) 0.3808(4) 0.050(3) Uani 1 1 d . U . . .
C210 C 0.1712(7) 1.0133(8) 0.2134(4) 0.060(3) Uani 1 1 d . U . . .
H210 H 0.1631 0.9890 0.1976 0.072 Uiso 1 1 calc R . . . .
C211 C 0.9885(7) 0.4195(9) 0.0243(4) 0.067(3) Uani 1 1 d . U . . .
H211 H 0.9945 0.4558 0.0144 0.080 Uiso 1 1 calc R . . . .
C212 C 0.6140(7) 1.0781(6) 0.4055(3) 0.043(2) Uani 1 1 d . U . . .
H212 H 0.5996 1.0473 0.4165 0.051 Uiso 1 1 calc R . . . .
C213 C 0.6950(6) 1.1235(5) 0.3964(3) 0.037(2) Uani 1 1 d . U . . .
H213 H 0.7359 1.1235 0.4001 0.045 Uiso 1 1 calc R . . . .
C214 C 0.4733(7) 1.2268(6) 0.2915(4) 0.053(3) Uani 1 1 d . U . . .
H214 H 0.4946 1.2194 0.2679 0.064 Uiso 1 1 calc R . . . .
C215 C 0.8417(2) 0.8803(2) 0.17983(14) 0.031(2) Uani 1 1 d . U . . .
H215 H 0.8408 0.8387 0.1802 0.037 Uiso 1 1 calc R . . . .
C179 C 0.9035(2) 0.8824(3) 0.17883(18) 0.040(3) Uani 1 1 d G U . . .
H179 H 0.9449 0.8424 0.1785 0.047 Uiso 1 1 calc R . . . .
C271 C 0.9048(3) 0.9432(3) 0.1783(2) 0.038(2) Uani 1 1 d G U . . .
C155 C 0.8442(4) 1.0018(3) 0.1788(2) 0.034(2) Uani 1 1 d G U . . .
H155 H 0.8451 1.0433 0.1785 0.040 Uiso 1 1 calc R . . . .
C118 C 0.7824(3) 0.9996(2) 0.17983(19) 0.026(2) Uani 1 1 d G U . . .
C6AA C 0.7811(2) 0.9389(2) 0.18033(17) 0.0227(18) Uani 1 1 d G U . . .
C216 C 1.0315(6) 0.5170(6) 0.3105(3) 0.040(2) Uani 1 1 d . U . . .
C217 C 0.4294(6) 1.1080(6) 0.0828(4) 0.051(3) Uani 1 1 d . U . . .
C218 C 0.0932(6) 1.0089(6) 0.3131(4) 0.043(3) Uani 1 1 d . U . . .
H218 H 0.0823 1.0421 0.3302 0.052 Uiso 1 1 calc R . . . .
C219 C 0.3886(6) 1.1187(6) 0.4213(3) 0.042(2) Uani 1 1 d . U . . .
H219 H 0.3856 1.0961 0.4027 0.051 Uiso 1 1 calc R . . . .
C220 C 0.5337(7) 0.5646(8) -0.0073(4) 0.055(3) Uani 1 1 d . U . . .
H220 H 0.5696 0.5209 -0.0066 0.066 Uiso 1 1 calc R . . . .
C221 C 0.1134(5) 0.7501(6) 0.3541(3) 0.039(2) Uani 1 1 d . U . . .
C222 C 0.3659(6) 1.1353(5) 0.3107(3) 0.037(2) Uani 1 1 d . U . . .
H222 H 0.4101 1.1151 0.2958 0.044 Uiso 1 1 calc R . . . .
C223 C 0.1245(5) 0.9105(5) 0.2633(3) 0.035(2) Uani 1 1 d . U . . .
C224 C 0.4394(7) 1.1397(6) 0.4173(3) 0.044(2) Uani 1 1 d . U . . .
C225 C 0.2116(6) 0.9502(6) 0.1260(3) 0.040(2) Uani 1 1 d . U . . .
H225 H 0.2126 0.9911 0.1210 0.048 Uiso 1 1 calc R . . . .
C226 C 0.4211(6) 0.9235(5) 0.4168(3) 0.029(2) Uani 1 1 d . U . . .
H226 H 0.4121 0.9086 0.3974 0.034 Uiso 1 1 calc R . . . .
C227 C 0.2622(6) 1.1075(5) 0.1640(3) 0.036(2) Uani 1 1 d . U . . .
H227 H 0.2340 1.1429 0.1808 0.043 Uiso 1 1 calc R . . . .
C228 C 0.8908(7) 0.2769(6) 0.1310(3) 0.044(3) Uani 1 1 d . U . . .
H228 H 0.8484 0.3162 0.1318 0.052 Uiso 1 1 calc R . . . .
C229 C 0.2946(7) 0.5597(7) 0.0536(4) 0.053(3) Uani 1 1 d . U . . .
H229 H 0.2863 0.5389 0.0362 0.064 Uiso 1 1 calc R . . . .
C231 C 0.3334(5) 0.6352(6) 0.0710(3) 0.036(2) Uani 1 1 d . U . . .
C232 C 0.4840(7) 0.5947(7) 0.0220(4) 0.050(3) Uani 1 1 d . U . . .
H232 H 0.4860 0.5710 0.0423 0.060 Uiso 1 1 calc R . . . .
C233 C 0.4965(6) 1.1748(6) 0.3140(3) 0.041(3) Uani 1 1 d . U . . .
H233 H 0.5327 1.1322 0.3055 0.050 Uiso 1 1 calc R . . . .
C234 C 0.4162(6) 1.2001(6) 0.2025(4) 0.043(3) Uani 1 1 d . U . . .
H234 H 0.4370 1.2274 0.1934 0.052 Uiso 1 1 calc R . . . .
C235 C 0.9250(6) 0.9498(6) 0.0940(3) 0.046(3) Uani 1 1 d . U . . .
H235 H 0.9658 0.9144 0.0991 0.055 Uiso 1 1 calc R . . . .
C236 C 0.7100(7) 0.3105(7) 0.4646(3) 0.052(3) Uani 1 1 d . U . . .
H236 H 0.6972 0.2761 0.4702 0.063 Uiso 1 1 calc R . . . .
C237 C 0.4303(6) 0.6914(6) -0.0084(3) 0.037(2) Uani 1 1 d . U . . .
H237 H 0.3946 0.7353 -0.0091 0.044 Uiso 1 1 calc R . . . .
C238 C 0.6753(7) 1.0775(6) 0.4111(3) 0.044(2) Uani 1 1 d . U . . .
H238 H 0.7026 1.0453 0.4250 0.053 Uiso 1 1 calc R . . . .
C239 C 0.6825(6) 0.4253(6) 0.4668(4) 0.045(3) Uani 1 1 d . U . . .
H239 H 0.6505 0.4698 0.4747 0.053 Uiso 1 1 calc R . . . .
C241 C 0.0152(6) 0.9017(7) 0.3569(4) 0.052(3) Uani 1 1 d . U . . .
H241 H 0.0245 0.8704 0.3391 0.063 Uiso 1 1 calc R . . . .
C242 C 0.0931(7) 0.6646(7) 0.3152(4) 0.061(3) Uani 1 1 d . U . . .
H242 H 0.0858 0.6357 0.3019 0.073 Uiso 1 1 calc R . . . .
C243 C 1.0859(6) 0.5276(7) 0.1642(4) 0.048(3) Uani 1 1 d . U . . .
C244 C 0.4208(8) 1.2875(7) 0.3036(4) 0.060(3) Uani 1 1 d . U . . .
H244 H 0.4061 1.3220 0.2881 0.072 Uiso 1 1 calc R . . . .
C245 C 0.2809(7) 1.1272(7) 0.3551(4) 0.057(3) Uani 1 1 d . U . . .
C246 C 0.4342(6) 1.1018(6) 0.1169(4) 0.045(3) Uani 1 1 d . U . . .
H246 H 0.4047 1.1375 0.1334 0.054 Uiso 1 1 calc R . . . .
C247 C 0.3880(8) 1.3002(7) 0.3381(4) 0.060(3) Uani 1 1 d . U . . .
H247 H 0.3508 1.3425 0.3461 0.072 Uiso 1 1 calc R . . . .
C248 C 0.4803(6) 0.6612(7) -0.0378(3) 0.047(3) Uani 1 1 d . U . . .
H248 H 0.4791 0.6846 -0.0582 0.056 Uiso 1 1 calc R . . . .
C249 C 0.7902(8) 0.3462(7) 0.4338(4) 0.056(3) Uani 1 1 d . U . . .
H249 H 0.8333 0.3361 0.4189 0.067 Uiso 1 1 calc R . . . .
C250 C 0.5320(6) 0.5970(6) -0.0373(3) 0.046(3) Uani 1 1 d . U . . .
H250 H 0.5658 0.5756 -0.0574 0.055 Uiso 1 1 calc R . . . .
C251 C 0.0882(6) 0.7065(7) 0.3696(4) 0.056(2) Uani 1 1 d . U . . .
H251 H 0.0775 0.7061 0.3938 0.067 Uiso 1 1 calc R . . . .
C252 C 0.7811(6) 0.2779(5) 0.3512(3) 0.033(2) Uani 1 1 d . U . . .
C253 C 0.6666(7) 0.3740(6) 0.4770(4) 0.052(3) Uani 1 1 d . U . . .
H253 H 0.6247 0.3834 0.4928 0.063 Uiso 1 1 calc R . . . .
C254 C 0.2663(5) 0.5402(5) 0.3716(3) 0.0342(19) Uani 1 1 d . U . . .
C255 C 0.6552(7) 1.1696(6) 0.3763(4) 0.049(3) Uani 1 1 d . U . . .
H255 H 0.6686 1.2019 0.3664 0.058 Uiso 1 1 calc R . . . .
C256 C 0.2362(9) 1.1944(8) 0.3529(5) 0.075(4) Uani 1 1 d . U . . .
H256 H 0.1920 1.2153 0.3678 0.090 Uiso 1 1 calc R . . . .
C257 C 0.1295(7) 0.7740(8) 0.4218(3) 0.060(3) Uani 1 1 d . U . . .
C258 C 0.9121(5) 0.8581(6) 0.2856(3) 0.037(2) Uani 1 1 d . U . . .
C259 C 0.9731(6) 0.4185(7) 0.0604(4) 0.055(3) Uani 1 1 d . U . . .
H259 H 0.9659 0.4544 0.0747 0.066 Uiso 1 1 calc R . . . .
C260 C 0.3208(6) 0.6193(7) 0.1048(3) 0.047(2) Uani 1 1 d . U . . .
H260 H 0.3305 0.6387 0.1223 0.057 Uiso 1 1 calc R . . . .
C261 C 0.5524(9) 1.1751(8) 0.0793(5) 0.072(4) Uani 1 1 d . U . . .
H261 H 0.5125 1.2168 0.0807 0.086 Uiso 1 1 calc R . . . .
C262 C 0.2368(6) 1.0162(6) 0.2543(3) 0.035(2) Uani 1 1 d . U . . .
C263 C 0.4653(6) 1.1867(5) 0.3489(3) 0.036(2) Uani 1 1 d . U . . .
C264 C 0.0790(6) 0.6644(7) 0.3496(4) 0.057(3) Uani 1 1 d . U . . .
H264 H 0.0625 0.6348 0.3603 0.068 Uiso 1 1 calc R . . . .
C265 C 0.3158(7) 1.1859(6) 0.2249(4) 0.047(3) Uani 1 1 d . U . . .
H265 H 0.2668 1.2047 0.2308 0.057 Uiso 1 1 calc R . . . .
C266 C 0.2801(7) 0.5456(8) 0.0871(4) 0.062(3) Uani 1 1 d . U . . .
H266 H 0.2607 0.5159 0.0928 0.074 Uiso 1 1 calc R . . . .
C268 C 0.5153(6) 0.9971(6) 0.0694(3) 0.042(3) Uani 1 1 d . U . . .
C270 C 0.4687(7) 1.0568(7) 0.0598(4) 0.058(3) Uani 1 1 d . U . . .
H270 H 0.4642 1.0618 0.0366 0.070 Uiso 1 1 calc R . . . .
C272 C 0.1180(6) 0.7066(6) 0.2991(4) 0.051(2) Uani 1 1 d . U . . .
H272 H 0.1279 0.7066 0.2748 0.061 Uiso 1 1 calc R . . . .
C273 C 0.1360(8) 1.1167(8) 0.2453(4) 0.068(3) Uani 1 1 d . U . . .
H273 H 0.1066 1.1630 0.2500 0.082 Uiso 1 1 calc R . . . .
C274 C 0.6519(8) 1.0843(7) 0.0447(4) 0.066(4) Uani 1 1 d . U . . .
H274 H 0.6794 1.0655 0.0227 0.080 Uiso 1 1 calc R . . . .
C275 C 0.9949(7) 0.3718(8) 0.0040(5) 0.065(3) Uani 1 1 d . U . . .
H275 H 1.0032 0.3755 -0.0202 0.078 Uiso 1 1 calc R . . . .
C276 C 0.9197(7) 1.0127(7) 0.0917(4) 0.051(3) Uani 1 1 d . U . . .
H276 H 0.9573 1.0199 0.0943 0.062 Uiso 1 1 calc R . . . .
C277 C 0.9898(7) 0.3170(8) 0.0172(4) 0.058(3) Uani 1 1 d . U . . .
H277 H 0.9952 0.2824 0.0025 0.070 Uiso 1 1 calc R . . . .
C279 C 0.1593(6) 0.9394(6) 0.1190(3) 0.036(2) Uani 1 1 d . U . . .
C280 C 0.7329(8) 0.9177(7) 0.0164(4) 0.064(3) Uani 1 1 d . U . . .
H280 H 0.6934 0.9170 0.0307 0.077 Uiso 1 1 calc R . . . .
C281 C 0.3465(7) 1.2247(6) 0.2108(4) 0.046(3) Uani 1 1 d . U . . .
C282 C 0.5711(8) 1.1439(8) 0.1086(5) 0.066(4) Uani 1 1 d . U . . .
H282 H 0.5446 1.1640 0.1306 0.079 Uiso 1 1 calc R . . . .
C284 C 1.1366(8) 0.3544(9) 0.1573(5) 0.079(4) Uani 1 1 d . U . . .
H284 H 1.1736 0.3543 0.1657 0.095 Uiso 1 1 calc R . . . .
C285 C 0.1895(8) 0.7437(9) 0.4334(3) 0.068(4) Uani 1 1 d . U . . .
H285 H 0.2314 0.7391 0.4191 0.082 Uiso 1 1 calc R . . . .
C286 C 0.3450(8) 1.1627(9) 0.4788(4) 0.070(3) Uani 1 1 d . U . . .
H286 H 0.3130 1.1708 0.5000 0.084 Uiso 1 1 calc R . . . .
C287 C 0.7740(8) 0.2968(7) 0.4434(3) 0.055(3) Uani 1 1 d . U . . .
H287 H 0.8063 0.2523 0.4358 0.066 Uiso 1 1 calc R . . . .
C288 C 0.8601(7) 1.0650(6) 0.0855(4) 0.057(3) Uani 1 1 d . U . . .
H288 H 0.8556 1.1088 0.0852 0.069 Uiso 1 1 calc R . . . .
C289 C 0.8061(7) 1.0539(7) 0.0796(4) 0.060(3) Uani 1 1 d . U . . .
H289 H 0.7657 1.0895 0.0743 0.072 Uiso 1 1 calc R . . . .
C290 C 0.3216(7) 1.2024(6) 0.3080(4) 0.046(3) Uani 1 1 d . U . . .
H290 H 0.3358 1.2284 0.2921 0.056 Uiso 1 1 calc R . . . .
C291 C 0.7519(10) 0.8954(9) -0.0173(4) 0.082(3) Uani 1 1 d . U . . .
H291 H 0.7238 0.8810 -0.0261 0.098 Uiso 1 1 calc R . . . .
C292 C 0.6288(8) 1.0831(8) 0.1055(4) 0.060(4) Uani 1 1 d . U . . .
H292 H 0.6409 1.0615 0.1258 0.072 Uiso 1 1 calc R . . . .
C293 C 0.8562(7) 0.4411(8) 0.4117(4) 0.062(3) Uani 1 1 d . U . . .
C294 C 0.4421(8) 1.1711(9) 0.4444(4) 0.081(3) Uani 1 1 d . U . . .
H294 H 0.4770 1.1849 0.4423 0.098 Uiso 1 1 calc R . . . .
C295 C 0.2627(7) 0.8858(7) 0.0413(4) 0.053(3) Uani 1 1 d . U . . .
H295 H 0.2668 0.9255 0.0427 0.064 Uiso 1 1 calc R . . . .
C296 C 0.1899(7) 1.0828(7) 0.2615(4) 0.054(3) Uani 1 1 d . U . . .
C297 C 0.8930(9) 0.2134(7) 0.1338(4) 0.060(3) Uani 1 1 d . U . . .
H297 H 0.8516 0.2096 0.1359 0.072 Uiso 1 1 calc R . . . .
C298 C 0.2029(8) 0.8310(8) 0.0252(4) 0.071(3) Uani 1 1 d . U . . .
H298 H 0.1660 0.8323 0.0162 0.085 Uiso 1 1 calc R . . . .
C299 C 0.0679(9) 0.7814(12) 0.4423(5) 0.108(5) Uani 1 1 d . U . . .
H299 H 0.0254 0.8051 0.4349 0.129 Uiso 1 1 calc R . . . .
C300 C 0.8308(9) 0.9368(8) 0.0084(4) 0.072(3) Uani 1 1 d . U . . .
H300 H 0.8591 0.9511 0.0169 0.086 Uiso 1 1 calc R . . . .
Cl1A Cl 0.9633(3) 0.6274(4) 0.43378(19) 0.109(2) Uani 0.707(11) 1 d . U P C 1
C5 C 1.1367(7) 0.3590(7) 0.1233(4) 0.064(3) Uani 1 1 d . U . . .
H5 H 1.1733 0.3628 0.1079 0.077 Uiso 1 1 calc R . . . .
C7 C 0.8770(7) 0.4253(8) 0.3776(4) 0.064(4) Uani 1 1 d . U . . .
H7 H 0.8426 0.4358 0.3644 0.077 Uiso 1 1 calc R . . . .
C8 C 0.2577(8) 1.2294(7) 0.3288(4) 0.059(3) Uani 1 1 d . U . . .
C9 C 0.2933(8) 0.5740(7) 0.1131(4) 0.065(3) Uani 1 1 d . U . . .
H9 H 0.2839 0.5630 0.1362 0.079 Uiso 1 1 calc R . . . .
C10 C 0.5909(9) 1.1461(8) 0.0490(5) 0.071(4) Uani 1 1 d . U . . .
H10 H 0.5767 1.1679 0.0291 0.085 Uiso 1 1 calc R . . . .
C11 C 1.0128(9) 0.2216(7) 0.1259(5) 0.069(4) Uani 1 1 d . U . . .
H11 H 1.0554 0.2234 0.1230 0.083 Uiso 1 1 calc R . . . .
C5BA C 1.0286(8) 0.3513(10) 0.1672(4) 0.084(4) Uani 1 1 d . U . . .
H5BA H 0.9905 0.3510 0.1831 0.101 Uiso 1 1 calc R . . . .
C16 C -0.0409(8) 0.9665(9) 0.3584(5) 0.077(4) Uani 1 1 d . U . . .
H16 H -0.0696 0.9791 0.3420 0.092 Uiso 1 1 calc R . . . .
C17 C 0.1260(8) 1.0799(9) 0.2216(4) 0.072(3) Uani 1 1 d . U . . .
C18 C 0.2096(8) 0.8864(9) 0.0275(5) 0.073(3) Uani 1 1 d . U . . .
H18 H 0.1777 0.9266 0.0197 0.087 Uiso 1 1 calc R . . . .
C19 C 0.8080(10) 0.8930(8) -0.0382(4) 0.077(3) Uani 1 1 d . U . . .
H19 H 0.8189 0.8787 -0.0616 0.092 Uiso 1 1 calc R . . . .
C20 C 0.7842(10) 0.4755(11) 0.4982(5) 0.043(3) Uani 0.610(10) 1 d . U P D 1
H20 H 0.7984 0.4291 0.4973 0.051 Uiso 0.610(10) 1 calc R . P D 1
C23 C 0.9537(10) 0.1580(8) 0.1334(5) 0.076(4) Uani 1 1 d . U . . .
H23 H 0.9546 0.1158 0.1364 0.092 Uiso 1 1 calc R . . . .
C28 C 0.9458(8) 0.3947(10) 0.3608(5) 0.088(5) Uani 1 1 d . U . . .
H28 H 0.9579 0.3835 0.3369 0.105 Uiso 1 1 calc R . . . .
C30 C 0.8499(11) 0.9116(9) -0.0253(4) 0.083(3) Uani 1 1 d . U . . .
H30 H 0.8919 0.9072 -0.0394 0.100 Uiso 1 1 calc R . . . .
C32 C 0.0387(10) 0.9292(10) 0.4073(5) 0.095(4) Uani 1 1 d . U . . .
H32 H 0.0646 0.9175 0.4249 0.114 Uiso 1 1 calc R . . . .
C33 C 0.7633(9) 0.5135(10) 0.4702(5) 0.038(3) Uani 0.610(10) 1 d . U P D 1
C35 C 1.0118(10) 0.1633(8) 0.1287(6) 0.092(6) Uani 1 1 d . U . . .
H35 H 1.0544 0.1240 0.1274 0.110 Uiso 1 1 calc R . . . .
C37 C 0.7838(11) 0.5071(11) 0.5279(5) 0.050(4) Uani 0.610(10) 1 d . U P D 1
H37 H 0.7984 0.4819 0.5469 0.060 Uiso 0.610(10) 1 calc R . P D 1
C38 C 1.0845(9) 0.3498(12) 0.1791(5) 0.106(4) Uani 1 1 d . U . . .
H38 H 1.0853 0.3455 0.2028 0.127 Uiso 1 1 calc R . . . .
C41 C 0.7386(12) 0.5819(11) 0.4731(6) 0.052(4) Uani 0.610(10) 1 d . U P D 1
H41 H 0.7199 0.6086 0.4551 0.062 Uiso 0.610(10) 1 calc R . P D 1
C43 C 0.1904(10) 0.7199(12) 0.4653(4) 0.105(5) Uani 1 1 d . U . . .
H43 H 0.2319 0.7021 0.4738 0.126 Uiso 1 1 calc R . . . .
C44 C 0.3948(10) 1.1840(11) 0.4755(4) 0.102(4) Uani 1 1 d . U . . .
H44 H 0.3969 1.2071 0.4941 0.122 Uiso 1 1 calc R . . . .
C48 C -0.0521(11) 1.0099(11) 0.3839(6) 0.104(5) Uani 1 1 d . U . . .
H48 H -0.0867 1.0546 0.3842 0.125 Uiso 1 1 calc R . . . .
C58 C 0.9764(9) 0.4036(16) 0.4125(6) 0.146(7) Uani 1 1 d . U . . .
H58 H 1.0107 0.4016 0.4239 0.175 Uiso 1 1 calc R . . . .
C59 C 0.0699(11) 0.7529(14) 0.4744(5) 0.134(6) Uani 1 1 d . U . . .
H59 H 0.0283 0.7556 0.4882 0.160 Uiso 1 1 calc R . . . .
C63 C -0.0167(13) 0.9922(12) 0.4084(7) 0.132(6) Uani 1 1 d . U . . .
H63 H -0.0291 1.0227 0.4272 0.158 Uiso 1 1 calc R . . . .
C65 C 0.9961(10) 0.3807(14) 0.3791(6) 0.131(7) Uani 1 1 d . U . . .
H65 H 1.0437 0.3556 0.3688 0.158 Uiso 1 1 calc R . . . .
C71 C 0.7414(14) 0.6110(13) 0.5019(6) 0.064(4) Uani 0.610(10) 1 d . U P D 1
H71 H 0.7284 0.6571 0.5026 0.077 Uiso 0.610(10) 1 calc R . P D 1
C7AA C 0.7619(14) 0.5759(12) 0.5292(6) 0.062(5) Uani 0.610(10) 1 d . U P D 1
H7AA H 0.7615 0.5975 0.5492 0.074 Uiso 0.610(10) 1 calc R . P D 1
C76 C 0.9050(9) 0.4313(14) 0.4315(6) 0.134(7) Uani 1 1 d . U . . .
H76 H 0.8926 0.4418 0.4555 0.161 Uiso 1 1 calc R . . . .
C83 C 0.1294(12) 0.7216(16) 0.4860(6) 0.151(7) Uani 1 1 d . U . . .
H83 H 0.1304 0.7013 0.5074 0.181 Uiso 1 1 calc R . . . .
Cl1B Cl 0.9911(7) 0.5829(9) 0.4193(5) 0.100(5) Uani 0.293(11) 1 d . U P C 2
C20A C 0.7443(17) 0.5201(16) 0.5042(8) 0.048(5) Uani 0.390(10) 1 d . U P D 2
H20A H 0.7789 0.4759 0.5054 0.057 Uiso 0.390(10) 1 calc R . P D 2
C33A C 0.7219(15) 0.5420(15) 0.4732(8) 0.040(4) Uani 0.390(10) 1 d . U P D 2
C37A C 0.715(2) 0.5640(18) 0.5330(9) 0.060(7) Uani 0.390(10) 1 d . U P D 2
H37A H 0.7283 0.5474 0.5540 0.073 Uiso 0.390(10) 1 calc R . P D 2
C7AB C 0.668(2) 0.631(2) 0.5328(10) 0.074(7) Uani 0.390(10) 1 d . U P D 2
H7AB H 0.6488 0.6591 0.5530 0.088 Uiso 0.390(10) 1 calc R . P D 2
C71A C 0.651(2) 0.654(2) 0.5020(10) 0.070(8) Uani 0.390(10) 1 d . U P D 2
H71A H 0.6207 0.6993 0.5006 0.084 Uiso 0.390(10) 1 calc R . P D 2
C41A C 0.6769(17) 0.6114(16) 0.4723(9) 0.047(6) Uani 0.390(10) 1 d . U P D 2
H41A H 0.6644 0.6292 0.4513 0.057 Uiso 0.390(10) 1 calc R . P D 2
Cl6A Cl 0.6449(12) 1.0862(11) 0.2427(6) 0.040(4) Uani 0.124(6) 1 d . U P A 2
Cl Cl 0.7103(10) 1.0694(10) 0.1586(7) 0.061(5) Uani 0.172(7) 1 d . U P B 2

loop_
_atom_site_aniso_label
_atom_site_aniso_U_11
_atom_site_aniso_U_22
_atom_site_aniso_U_33
_atom_site_aniso_U_23
_atom_site_aniso_U_13
_atom_site_aniso_U_12
Au01 0.01477(14) 0.01386(15) 0.01542(17) -0.00229(13) -0.00124(13) -0.00811(11)
Au02 0.01572(14) 0.01313(15) 0.01765(17) -0.00157(13) -0.00227(13) -0.00841(11)
Au03 0.01491(14) 0.01352(15) 0.01509(16) -0.00169(13) -0.00305(12) -0.00763(11)
Au04 0.01412(14) 0.01383(15) 0.01544(17) -0.00108(13) -0.00212(12) -0.00791(11)
Au05 0.01476(14) 0.01408(15) 0.01725(17) -0.00309(13) -0.00133(13) -0.00778(11)
Au06 0.01401(14) 0.01322(15) 0.01406(16) -0.00141(13) -0.00231(12) -0.00666(11)
Au07 0.01426(14) 0.01563(15) 0.01695(17) -0.00031(13) -0.00335(13) -0.00846(11)
Au08 0.01430(14) 0.01703(15) 0.01647(17) -0.00199(13) -0.00247(13) -0.00943(11)
Au09 0.01690(14) 0.01563(15) 0.01515(17) -0.00287(13) -0.00248(13) -0.00956(11)
Ag0A 0.0151(3) 0.0179(3) 0.0157(3) 0.0018(2) -0.0008(2) -0.0074(2)
Ag0B 0.0232(3) 0.0189(3) 0.0158(3) -0.0001(2) -0.0067(2) -0.0123(2)
Ag0C 0.0193(3) 0.0165(3) 0.0199(3) 0.0014(2) -0.0024(2) -0.0091(2)
Ag0D 0.0133(2) 0.0186(3) 0.0175(3) -0.0052(2) -0.0005(2) -0.0063(2)
Ag0E 0.0202(3) 0.0193(3) 0.0200(3) -0.0057(2) 0.0047(2) -0.0115(2)
Ag0F 0.0144(3) 0.0212(3) 0.0173(3) -0.0001(3) -0.0008(2) -0.0053(2)
Ag0G 0.0211(3) 0.0180(3) 0.0165(3) -0.0064(2) -0.0013(2) -0.0092(2)
Ag0H 0.0188(3) 0.0266(3) 0.0166(3) -0.0040(2) -0.0012(2) -0.0150(2)
Ag0I 0.0198(3) 0.0216(3) 0.0203(3) -0.0065(2) -0.0029(2) -0.0125(2)
Ag0J 0.0196(3) 0.0202(3) 0.0254(3) -0.0023(3) 0.0006(2) -0.0132(2)
Ag0K 0.0259(3) 0.0152(3) 0.0166(3) -0.0018(2) -0.0031(2) -0.0118(2)
Ag0L 0.0191(3) 0.0235(3) 0.0164(3) -0.0008(2) -0.0042(2) -0.0100(2)
Ag0M 0.0237(3) 0.0160(3) 0.0188(3) 0.0008(2) -0.0037(2) -0.0102(2)
Ag0N 0.0187(3) 0.0285(3) 0.0200(3) -0.0033(3) 0.0002(2) -0.0149(2)
Ag0O 0.0218(3) 0.0301(3) 0.0144(3) -0.0008(2) -0.0026(2) -0.0171(2)
Ag0P 0.0182(3) 0.0329(3) 0.0223(3) 0.0050(3) -0.0078(2) -0.0143(2)
Ag0Q 0.0166(3) 0.0245(3) 0.0185(3) 0.0002(3) -0.0035(2) -0.0074(2)
Ag0R 0.0221(3) 0.0221(3) 0.0292(4) 0.0057(3) -0.0096(3) -0.0115(2)
Ag0S 0.0257(3) 0.0252(3) 0.0220(3) -0.0033(3) -0.0048(2) -0.0184(2)
Ag0T 0.0256(3) 0.0155(3) 0.0215(3) -0.0038(2) -0.0011(3) -0.0106(2)
Ag0U 0.0224(3) 0.0295(3) 0.0224(3) -0.0021(3) -0.0039(2) -0.0158(2)
Ag0V 0.0167(3) 0.0199(3) 0.0348(4) -0.0003(3) -0.0044(3) -0.0092(2)
Ag0W 0.0231(3) 0.0189(3) 0.0328(4) 0.0003(3) -0.0085(3) -0.0083(2)
Ag0X 0.0259(3) 0.0189(3) 0.0282(4) -0.0011(3) -0.0037(3) -0.0137(2)
Ag0Y 0.0287(3) 0.0143(3) 0.0251(3) -0.0035(3) -0.0102(3) -0.0072(2)
Ag0Z 0.0144(3) 0.0233(3) 0.0285(4) -0.0061(3) -0.0023(3) -0.0070(2)
Ag10 0.0265(3) 0.0203(3) 0.0328(4) 0.0004(3) -0.0129(3) -0.0123(2)
Ag11 0.0239(3) 0.0331(3) 0.0286(4) -0.0048(3) -0.0031(3) -0.0184(2)
Ag12 0.0237(3) 0.0335(3) 0.0246(3) -0.0006(3) -0.0088(3) -0.0124(2)
Ag13 0.0391(3) 0.0362(3) 0.0273(4) 0.0077(3) -0.0100(3) -0.0278(2)
Ag14 0.0274(3) 0.0191(3) 0.0429(4) -0.0013(3) -0.0036(3) -0.0051(3)
Ag15 0.0350(3) 0.0334(4) 0.0327(4) 0.0038(3) -0.0042(3) -0.0185(3)
Ag16 0.0305(3) 0.0282(3) 0.0318(4) -0.0022(3) -0.0025(3) -0.0149(2)
Ag17 0.0291(3) 0.0268(3) 0.0368(4) -0.0046(3) -0.0065(3) -0.0131(2)
Ag18 0.0376(4) 0.0240(3) 0.0300(4) -0.0017(3) 0.0039(3) -0.0172(2)
Ag19 0.0261(3) 0.0424(4) 0.0330(4) -0.0076(3) -0.0067(3) -0.0152(3)
S01A 0.0185(9) 0.0212(10) 0.0211(11) 0.0000(8) -0.0017(8) -0.0108(7)
S01D 0.0254(10) 0.0145(9) 0.0216(11) -0.0027(8) -0.0052(8) -0.0085(7)
S01E 0.0270(9) 0.0272(10) 0.0198(11) -0.0037(8) -0.0041(8) -0.0189(7)
S01H 0.0214(9) 0.0257(10) 0.0235(11) 0.0023(9) -0.0038(8) -0.0153(7)
S01I 0.0202(9) 0.0218(9) 0.0188(10) -0.0001(8) -0.0028(8) -0.0125(7)
S01K 0.0188(9) 0.0199(10) 0.0269(12) -0.0022(9) 0.0005(9) -0.0087(7)
S01N 0.0220(9) 0.0155(9) 0.0239(11) -0.0004(8) -0.0041(8) -0.0075(7)
S01P 0.0340(10) 0.0212(9) 0.0147(10) -0.0052(8) -0.0014(8) -0.0178(7)
S01S 0.0229(9) 0.0236(10) 0.0195(10) 0.0048(8) -0.0079(8) -0.0110(7)
S01T 0.0285(9) 0.0318(10) 0.0160(10) 0.0029(9) -0.0061(8) -0.0196(7)
S01Y 0.0283(10) 0.0174(10) 0.0324(13) -0.0007(9) -0.0054(9) -0.0101(7)
S01Z 0.0196(9) 0.0306(10) 0.0234(11) -0.0064(9) 0.0035(8) -0.0155(7)
S020 0.0304(11) 0.0192(10) 0.0246(12) -0.0061(9) -0.0015(9) -0.0070(8)
S1 0.0187(9) 0.0197(9) 0.0197(10) -0.0056(8) -0.0044(8) -0.0092(7)
S2 0.0249(9) 0.0241(10) 0.0145(10) 0.0001(8) -0.0075(8) -0.0144(7)
S3 0.0244(9) 0.0218(10) 0.0222(11) 0.0049(8) -0.0063(8) -0.0140(7)
S4 0.0148(9) 0.0214(10) 0.0218(11) -0.0016(9) -0.0003(8) -0.0063(7)
S5 0.0160(9) 0.0219(10) 0.0209(11) -0.0059(8) -0.0007(8) -0.0068(7)
S6 0.0187(9) 0.0231(10) 0.0168(10) 0.0032(8) -0.0011(8) -0.0108(7)
S7 0.0254(9) 0.0263(10) 0.0245(11) -0.0070(9) -0.0004(9) -0.0162(7)
S8 0.0257(10) 0.0205(9) 0.0192(11) -0.0006(8) -0.0012(8) -0.0133(7)
S10 0.0234(9) 0.0199(9) 0.0208(11) -0.0004(8) -0.0028(8) -0.0142(7)
S11 0.0219(9) 0.0240(10) 0.0183(10) -0.0049(8) 0.0013(8) -0.0135(7)
S12 0.0252(10) 0.0185(10) 0.0275(11) 0.0027(9) -0.0100(9) -0.0100(7)
S13 0.0188(9) 0.0248(10) 0.0220(11) 0.0015(9) -0.0073(8) -0.0082(7)
S15 0.0204(10) 0.0246(10) 0.0204(11) -0.0060(9) 0.0018(8) -0.0078(8)
S20 0.0211(10) 0.0285(11) 0.0266(12) -0.0065(9) 0.0015(9) -0.0099(8)
P30 0.0432(13) 0.0291(12) 0.0275(13) -0.0048(10) 0.0032(11) -0.0199(9)
P33 0.0574(12) 0.0489(12) 0.0273(13) 0.0141(10) -0.0160(10) -0.0434(8)
P37 0.0210(12) 0.0251(13) 0.0479(16) -0.0114(12) -0.0030(11) -0.0001(9)
P14 0.0314(11) 0.0392(13) 0.0272(13) 0.0002(10) -0.0115(9) -0.0191(9)
P1AA 0.0216(11) 0.0673(18) 0.0271(14) -0.0012(13) -0.0054(10) -0.0165(11)
P0AA 0.0557(13) 0.0688(15) 0.0328(14) 0.0148(12) -0.0205(11) -0.0472(10)
Cl1 0.0312(11) 0.0296(11) 0.0305(12) 0.0010(10) -0.0058(9) -0.0153(8)
Cl0A 0.0307(10) 0.0287(11) 0.0232(11) -0.0048(9) 0.0011(9) -0.0146(8)
Cl3 0.0356(12) 0.0308(12) 0.0266(12) -0.0063(10) 0.0011(10) -0.0110(9)
Cl4 0.0294(11) 0.0350(13) 0.0243(12) -0.0021(10) -0.0070(9) -0.0047(9)
Cl5 0.0291(10) 0.0353(12) 0.0507(15) 0.0081(11) -0.0195(10) -0.0187(8)
Cl6 0.0372(11) 0.0333(11) 0.0354(14) -0.0133(10) 0.0046(10) -0.0203(8)
Cl7 0.0404(13) 0.0251(12) 0.0232(13) -0.0006(10) -0.0058(10) -0.0187(9)
Cl8 0.0357(11) 0.0304(11) 0.0391(14) 0.0006(11) 0.0065(11) -0.0201(8)
Cl9 0.0249(10) 0.0693(15) 0.0232(12) 0.0019(11) -0.0007(9) -0.0270(9)
Cl10 0.0299(11) 0.0546(14) 0.0237(12) 0.0033(11) -0.0034(9) -0.0231(9)
Cl11 0.0561(13) 0.0310(10) 0.0293(13) -0.0042(10) 0.0043(11) -0.0298(8)
Cl12 0.0306(12) 0.0303(12) 0.0576(17) -0.0121(12) -0.0130(11) -0.0069(9)
Cl13 0.0547(13) 0.0304(11) 0.0508(16) 0.0064(11) -0.0126(12) -0.0297(8)
Cl14 0.0568(13) 0.0627(15) 0.0383(14) 0.0175(12) -0.0265(11) -0.0397(10)
Cl15 0.0588(12) 0.0705(14) 0.0387(14) 0.0153(12) -0.0214(11) -0.0497(9)
Cl16 0.0610(15) 0.0206(11) 0.0517(17) -0.0004(11) -0.0030(14) -0.0213(9)
Cl17 0.0597(15) 0.0460(13) 0.0227(12) -0.0157(11) 0.0060(11) -0.0276(10)
Cl18 0.0446(13) 0.0826(19) 0.0204(12) 0.0040(12) -0.0100(10) -0.0322(12)
Cl19 0.0655(12) 0.0727(14) 0.0261(13) -0.0104(11) -0.0043(10) -0.0546(9)
Cl20 0.0278(11) 0.0459(14) 0.0427(15) -0.0040(12) -0.0089(10) -0.0150(9)
Cl21 0.0579(15) 0.0817(18) 0.0258(14) -0.0096(13) 0.0085(12) -0.0429(12)
Cl22 0.0405(11) 0.0437(12) 0.0626(18) 0.0034(12) -0.0197(11) -0.0292(8)
Cl23 0.0438(13) 0.0568(15) 0.0325(14) -0.0204(12) 0.0097(11) -0.0258(10)
Cl24 0.0583(18) 0.0411(15) 0.0241(13) 0.0022(12) -0.0095(12) -0.0014(13)
Cl25 0.0285(13) 0.0194(12) 0.0460(19) 0.0015(12) -0.0022(13) -0.0133(9)
Cl26 0.0363(12) 0.0217(11) 0.089(2) 0.0090(13) -0.0036(14) -0.0166(9)
Cl27 0.0341(12) 0.0281(13) 0.081(2) -0.0034(13) -0.0264(12) -0.0056(10)
Cl28 0.0404(15) 0.0645(18) 0.0261(13) 0.0015(13) 0.0037(12) -0.0151(13)
Cl29 0.0458(15) 0.0191(11) 0.080(2) 0.0107(13) -0.0156(15) -0.0115(10)
Cl30 0.0715(19) 0.0128(11) 0.068(2) -0.0018(12) 0.0021(17) -0.0157(11)
Cl31 0.0697(15) 0.0307(11) 0.0676(19) 0.0019(12) -0.0221(14) -0.0349(9)
Cl32 0.0287(11) 0.098(2) 0.0547(18) 0.0123(16) -0.0168(11) -0.0370(11)
Cl33 0.0542(12) 0.0532(12) 0.0616(19) 0.0106(13) -0.0158(12) -0.0439(8)
Cl34 0.0414(11) 0.0785(16) 0.064(2) 0.0043(15) -0.0094(12) -0.0454(9)
Cl35 0.0701(18) 0.0473(15) 0.0303(14) -0.0136(12) 0.0237(14) -0.0269(12)
Cl36 0.0410(16) 0.0326(15) 0.071(2) 0.0179(14) 0.0027(16) 0.0020(13)
Cl37 0.0434(17) 0.0476(18) 0.0440(17) -0.0037(15) 0.0004(14) 0.0125(15)
Cl38 0.0643(13) 0.0532(13) 0.104(2) 0.0358(14) -0.0600(13) -0.0439(9)
Cl39 0.0456(12) 0.0769(16) 0.075(2) 0.0170(16) -0.0143(13) -0.0484(9)
Cl40 0.0470(13) 0.0390(15) 0.124(3) 0.0121(16) -0.0529(14) -0.0179(11)
Cl41 0.0789(15) 0.0565(13) 0.082(2) 0.0077(14) -0.0198(15) -0.0577(9)
Cl42 0.0384(13) 0.0476(16) 0.076(2) 0.0199(15) -0.0350(13) -0.0104(12)
Cl43 0.0267(13) 0.0330(15) 0.118(3) -0.0082(17) -0.0133(16) -0.0048(11)
Cl44 0.080(2) 0.090(2) 0.0258(15) 0.0016(15) 0.0097(15) -0.0370(18)
Cl45 0.0727(19) 0.0202(14) 0.126(3) 0.0039(16) -0.0583(18) -0.0044(13)
Cl47 0.083(2) 0.089(3) 0.0304(16) 0.0016(16) -0.0201(15) -0.016(2)
Cl2 0.125(2) 0.104(2) 0.0520(19) -0.0150(16) -0.0286(16) -0.0738(15)
Cl49 0.065(2) 0.059(2) 0.100(3) -0.031(2) 0.005(2) -0.0151(17)
Cl50 0.0331(13) 0.123(3) 0.120(4) 0.008(3) -0.0171(17) -0.0455(14)
Cl51 0.066(2) 0.059(2) 0.118(3) 0.007(2) 0.049(2) -0.0019(19)
Cl52 0.0440(19) 0.081(2) 0.141(3) 0.080(2) -0.024(2) -0.0104(17)
Cl53 0.090(3) 0.0255(17) 0.149(4) -0.001(2) -0.031(3) -0.0001(18)
Cl56 0.054(2) 0.177(6) 0.081(3) 0.015(3) -0.026(2) 0.020(3)
C8AA 0.023(3) 0.028(4) 0.020(3) 0.000(3) -0.001(2) -0.014(2)
C62 0.025(3) 0.029(3) 0.027(4) 0.005(3) -0.015(3) -0.011(2)
C1AA 0.044(3) 0.021(4) 0.017(3) -0.004(3) -0.001(2) -0.019(2)
C64 0.034(3) 0.019(3) 0.016(4) -0.001(3) -0.004(3) -0.013(2)
C0AA 0.024(4) 0.023(3) 0.025(3) -0.006(2) -0.001(3) -0.009(2)
C66 0.027(3) 0.019(3) 0.023(3) -0.006(2) -0.001(2) -0.012(2)
C7BA 0.025(3) 0.026(3) 0.022(3) 0.000(2) -0.009(3) -0.014(2)
C68 0.029(3) 0.032(3) 0.030(4) 0.002(3) -0.005(2) -0.019(2)
C69 0.024(3) 0.024(3) 0.016(3) -0.004(2) 0.000(2) -0.013(2)
C70 0.030(4) 0.028(3) 0.038(5) 0.005(3) -0.006(4) -0.010(3)
C72 0.028(3) 0.015(3) 0.025(4) -0.005(3) -0.002(3) -0.007(2)
C73 0.024(3) 0.023(3) 0.024(3) -0.009(3) -0.001(2) -0.014(2)
C74 0.031(3) 0.017(3) 0.024(3) -0.004(2) -0.005(3) -0.014(2)
C75 0.018(3) 0.024(3) 0.023(4) -0.001(3) -0.002(2) -0.009(2)
C4AA 0.022(3) 0.017(3) 0.025(3) -0.005(2) 0.003(2) -0.010(2)
C77 0.029(3) 0.038(4) 0.043(4) -0.001(3) -0.008(3) -0.020(2)
C78 0.024(3) 0.031(4) 0.032(4) -0.001(3) -0.003(2) -0.015(2)
C79 0.035(3) 0.020(3) 0.018(4) -0.001(2) -0.004(3) -0.017(2)
C80 0.021(3) 0.036(4) 0.026(3) -0.003(3) -0.001(2) -0.014(3)
C81 0.038(3) 0.016(3) 0.027(4) -0.004(3) -0.011(3) -0.011(2)
C82 0.041(4) 0.018(3) 0.020(5) -0.002(3) -0.004(3) -0.011(2)
C3AA 0.020(3) 0.027(3) 0.019(3) -0.001(2) -0.008(2) -0.015(2)
C84 0.026(4) 0.020(3) 0.023(3) 0.008(2) -0.007(2) -0.012(3)
C85 0.014(3) 0.019(3) 0.022(3) -0.006(2) 0.004(2) -0.0084(19)
C86 0.026(3) 0.018(3) 0.023(3) -0.004(2) -0.003(3) -0.010(2)
C87 0.034(4) 0.017(3) 0.030(4) -0.003(2) -0.007(3) -0.014(2)
C88 0.029(3) 0.020(3) 0.028(4) -0.003(3) -0.008(3) -0.013(2)
C9AA 0.018(3) 0.017(4) 0.031(3) -0.001(3) -0.003(2) -0.010(2)
C90 0.020(4) 0.024(3) 0.027(3) -0.003(3) -0.003(3) -0.007(2)
C91 0.034(5) 0.038(4) 0.028(3) -0.008(3) 0.003(3) -0.016(3)
C92 0.021(4) 0.036(4) 0.061(5) 0.001(3) -0.009(3) -0.012(3)
C93 0.029(3) 0.035(3) 0.032(4) 0.001(3) -0.011(3) -0.017(2)
C94 0.021(3) 0.032(3) 0.034(4) 0.008(3) -0.013(3) -0.015(2)
C95 0.018(3) 0.027(3) 0.028(4) 0.003(3) -0.005(2) -0.012(2)
C96 0.015(4) 0.044(4) 0.053(4) 0.000(3) -0.006(3) -0.006(3)
C97 0.026(3) 0.025(3) 0.030(4) 0.002(3) -0.008(3) -0.017(2)
C98 0.026(3) 0.067(6) 0.038(4) 0.007(3) -0.007(2) -0.026(3)
C99 0.023(3) 0.019(3) 0.031(4) -0.009(3) -0.003(2) -0.012(2)
C100 0.036(4) 0.031(3) 0.020(3) -0.005(2) -0.001(3) -0.019(2)
C2BA 0.032(3) 0.023(3) 0.034(4) 0.001(3) -0.016(3) -0.015(2)
C102 0.016(3) 0.018(3) 0.041(4) -0.001(3) -0.002(2) -0.010(2)
C103 0.033(3) 0.031(3) 0.042(5) -0.009(3) -0.003(3) -0.020(2)
C104 0.026(3) 0.028(3) 0.037(3) 0.016(2) -0.013(3) -0.019(2)
C105 0.024(3) 0.029(3) 0.043(5) 0.009(3) -0.011(3) -0.011(2)
C3BA 0.023(3) 0.012(3) 0.032(4) -0.007(2) -0.001(3) -0.004(2)
C107 0.031(3) 0.037(4) 0.033(4) 0.002(3) -0.010(2) -0.020(2)
C108 0.043(3) 0.031(3) 0.025(4) -0.015(3) 0.006(3) -0.017(2)
C4BA 0.018(3) 0.032(3) 0.024(3) -0.005(2) -0.001(2) -0.015(2)
C110 0.016(4) 0.031(3) 0.025(3) 0.006(2) -0.004(3) -0.008(3)
C111 0.030(3) 0.053(5) 0.021(3) 0.004(3) -0.005(2) -0.021(3)
C112 0.024(4) 0.022(3) 0.021(3) -0.004(2) 0.002(3) -0.010(2)
C113 0.042(3) 0.032(3) 0.036(5) 0.002(3) -0.006(3) -0.027(2)
C114 0.034(3) 0.040(3) 0.023(4) -0.003(3) -0.006(3) -0.026(2)
C115 0.020(4) 0.036(4) 0.070(5) -0.006(3) -0.006(3) -0.010(3)
C116 0.015(3) 0.009(4) 0.036(3) -0.006(3) 0.001(2) 0.000(2)
C117 0.022(3) 0.037(3) 0.033(5) 0.006(3) -0.009(3) -0.014(2)
C119 0.048(3) 0.045(3) 0.025(5) -0.001(3) -0.004(3) -0.034(2)
C120 0.028(3) 0.022(3) 0.024(4) -0.002(3) -0.006(3) -0.015(2)
C121 0.029(3) 0.014(3) 0.041(5) -0.003(3) -0.008(3) -0.005(2)
C122 0.035(4) 0.031(3) 0.013(3) -0.002(2) 0.000(3) -0.021(2)
C123 0.020(4) 0.031(4) 0.028(3) 0.000(3) -0.002(3) -0.005(3)
C124 0.029(4) 0.023(3) 0.041(4) 0.015(3) -0.012(3) -0.013(3)
C125 0.045(4) 0.021(4) 0.022(3) -0.005(3) 0.005(3) -0.016(3)
C126 0.031(3) 0.019(3) 0.021(3) -0.006(2) -0.007(3) -0.010(2)
C127 0.042(3) 0.057(3) 0.032(4) 0.012(3) -0.023(3) -0.030(2)
C128 0.052(3) 0.025(4) 0.019(3) -0.002(3) -0.003(2) -0.026(2)
C129 0.019(4) 0.035(4) 0.035(4) 0.014(3) -0.005(3) -0.004(3)
C130 0.031(3) 0.046(5) 0.018(3) 0.005(3) -0.005(2) -0.020(3)
C131 0.027(4) 0.034(4) 0.019(3) 0.002(2) -0.009(2) -0.017(3)
C132 0.036(3) 0.019(3) 0.047(6) 0.006(3) -0.016(3) -0.013(2)
C133 0.031(3) 0.025(3) 0.033(4) -0.001(3) -0.015(3) -0.012(2)
C134 0.032(3) 0.039(5) 0.026(3) 0.001(3) -0.004(3) -0.017(3)
C135 0.036(4) 0.033(4) 0.032(4) 0.008(3) -0.002(3) -0.015(3)
C136 0.019(3) 0.048(6) 0.039(4) 0.005(3) -0.005(3) -0.014(3)
C137 0.018(3) 0.027(3) 0.025(3) -0.006(2) -0.002(3) -0.008(2)
C138 0.035(3) 0.039(3) 0.025(4) -0.005(3) -0.011(3) -0.011(2)
C139 0.029(3) 0.048(4) 0.031(3) -0.007(3) -0.011(3) -0.023(3)
C140 0.048(3) 0.069(4) 0.028(4) 0.024(3) -0.021(3) -0.048(2)
C240 0.087(4) 0.088(4) 0.038(5) 0.022(3) -0.033(3) -0.068(3)
C12 0.095(4) 0.127(6) 0.046(5) 0.044(4) -0.044(3) -0.086(3)
C36 0.085(4) 0.137(5) 0.069(6) 0.043(4) -0.048(3) -0.078(3)
C24 0.058(4) 0.129(6) 0.072(6) 0.037(4) -0.039(3) -0.059(3)
C230 0.046(3) 0.080(5) 0.050(6) 0.024(4) -0.021(3) -0.041(3)
C141 0.039(4) 0.029(3) 0.021(3) -0.007(3) 0.003(3) -0.022(3)
C142 0.033(4) 0.031(3) 0.028(4) 0.002(3) -0.004(3) -0.020(2)
C143 0.032(4) 0.023(3) 0.047(5) 0.005(3) -0.015(3) -0.008(2)
C144 0.041(3) 0.046(3) 0.039(4) 0.010(3) -0.010(3) -0.033(2)
C145 0.037(4) 0.039(3) 0.036(5) -0.004(3) -0.008(4) -0.011(3)
C146 0.039(4) 0.050(4) 0.044(4) -0.010(3) -0.007(3) -0.024(3)
C147 0.028(4) 0.032(3) 0.025(3) -0.007(3) -0.002(3) -0.007(3)
C148 0.032(3) 0.064(6) 0.059(4) 0.000(4) 0.000(3) -0.032(3)
C149 0.024(4) 0.033(4) 0.033(3) 0.004(3) -0.005(3) -0.019(3)
C150 0.024(3) 0.040(5) 0.040(4) 0.003(3) -0.008(2) -0.014(3)
C151 0.029(3) 0.037(3) 0.035(5) 0.009(3) -0.014(3) -0.019(2)
C152 0.058(4) 0.052(4) 0.052(4) 0.019(3) -0.024(3) -0.043(3)
C153 0.030(3) 0.041(3) 0.026(3) 0.001(3) -0.004(3) -0.025(2)
C154 0.018(3) 0.039(4) 0.021(3) 0.003(3) -0.002(2) -0.013(2)
C156 0.035(4) 0.042(4) 0.019(3) -0.002(3) -0.007(3) -0.021(3)
C157 0.024(3) 0.031(4) 0.031(3) 0.000(3) -0.002(2) -0.016(2)
C158 0.029(3) 0.021(3) 0.024(3) -0.003(3) -0.005(2) -0.010(2)
C159 0.037(5) 0.052(4) 0.047(4) -0.002(3) 0.002(3) -0.021(3)
C160 0.044(4) 0.024(3) 0.030(5) -0.001(3) 0.000(3) -0.017(2)
C161 0.054(3) 0.018(4) 0.021(3) -0.004(3) 0.006(3) -0.020(3)
C2AA 0.017(3) 0.047(4) 0.035(4) 0.000(3) 0.005(3) -0.021(3)
C163 0.036(5) 0.037(5) 0.029(3) -0.008(3) 0.007(3) -0.007(4)
C164 0.026(3) 0.037(4) 0.030(4) 0.001(3) -0.002(3) -0.016(2)
C165 0.036(3) 0.016(3) 0.034(5) -0.002(3) -0.007(3) -0.005(2)
C166 0.027(3) 0.035(4) 0.036(4) -0.011(3) 0.007(2) -0.018(2)
C167 0.034(3) 0.031(4) 0.035(4) 0.001(3) -0.005(2) -0.022(2)
C168 0.028(4) 0.028(3) 0.019(3) -0.002(2) -0.001(3) -0.018(2)
C169 0.050(5) 0.068(6) 0.035(4) 0.001(4) 0.003(3) -0.023(4)
C170 0.032(4) 0.029(4) 0.024(4) 0.000(3) 0.001(3) -0.011(3)
C172 0.037(3) 0.025(3) 0.022(4) 0.001(3) -0.003(3) -0.018(2)
C173 0.033(4) 0.029(3) 0.031(4) 0.002(3) -0.002(3) -0.012(3)
C174 0.024(3) 0.080(7) 0.055(5) 0.009(4) -0.011(3) -0.026(3)
C175 0.028(4) 0.030(4) 0.043(4) 0.009(3) 0.000(3) -0.011(3)
C176 0.059(3) 0.029(4) 0.020(4) -0.005(3) 0.001(3) -0.028(3)
C177 0.026(3) 0.029(3) 0.038(5) 0.001(3) -0.006(3) -0.012(2)
C178 0.024(3) 0.040(3) 0.028(4) -0.001(3) -0.004(3) -0.020(2)
C180 0.041(4) 0.026(3) 0.029(5) -0.003(3) -0.006(3) -0.017(2)
C181 0.025(4) 0.037(3) 0.024(3) -0.003(3) -0.001(3) -0.009(3)
C182 0.049(4) 0.061(5) 0.066(6) 0.002(4) -0.035(3) -0.021(3)
C183 0.029(3) 0.025(3) 0.027(4) 0.000(3) -0.012(3) -0.012(2)
C184 0.030(3) 0.039(4) 0.059(6) 0.003(3) -0.022(3) -0.018(3)
C185 0.052(3) 0.040(4) 0.053(6) 0.002(4) -0.011(3) -0.027(2)
C186 0.025(3) 0.030(4) 0.054(5) 0.005(3) -0.015(3) -0.011(2)
C187 0.033(3) 0.021(3) 0.033(4) -0.006(3) -0.005(2) -0.014(2)
C188 0.036(4) 0.042(4) 0.032(4) 0.001(3) 0.000(3) -0.017(3)
C189 0.028(3) 0.040(5) 0.037(4) 0.000(3) -0.006(3) -0.019(3)
C5AA 0.050(5) 0.033(4) 0.066(5) -0.008(3) -0.009(4) -0.017(3)
C191 0.026(4) 0.034(4) 0.052(5) -0.008(3) -0.001(3) -0.014(3)
C192 0.035(4) 0.025(3) 0.034(4) 0.000(3) -0.009(3) -0.020(2)
C6BA 0.034(4) 0.056(4) 0.040(4) 0.011(3) -0.014(3) -0.033(3)
C194 0.084(4) 0.049(4) 0.028(3) 0.015(3) -0.023(3) -0.045(3)
C195 0.021(3) 0.037(3) 0.037(4) -0.004(3) -0.001(3) -0.019(2)
C196 0.030(3) 0.039(5) 0.061(4) -0.018(3) -0.010(3) -0.005(3)
C197 0.030(4) 0.038(4) 0.026(3) -0.007(3) -0.002(3) -0.023(3)
C198 0.042(3) 0.018(3) 0.031(5) -0.002(3) -0.006(3) -0.013(2)
C199 0.039(4) 0.025(3) 0.037(4) -0.005(3) -0.008(3) -0.006(3)
C200 0.026(3) 0.032(4) 0.036(4) -0.006(3) 0.002(3) -0.016(2)
C201 0.046(3) 0.045(4) 0.036(6) -0.004(4) -0.008(3) -0.026(3)
C202 0.044(3) 0.016(3) 0.029(5) -0.001(3) -0.003(3) -0.012(2)
C203 0.026(4) 0.032(4) 0.028(3) -0.006(3) 0.004(3) -0.005(3)
C204 0.039(4) 0.027(3) 0.039(5) 0.007(3) -0.014(3) -0.016(2)
C205 0.038(3) 0.027(3) 0.037(4) -0.011(3) 0.000(3) -0.021(2)
C206 0.035(3) 0.029(4) 0.044(6) -0.002(4) -0.010(3) -0.008(3)
C207 0.031(3) 0.036(5) 0.071(5) -0.013(4) -0.009(3) -0.006(3)
C208 0.048(3) 0.032(3) 0.043(6) -0.005(3) -0.010(3) -0.012(2)
C209 0.023(4) 0.064(4) 0.053(5) 0.000(3) -0.006(3) -0.013(3)
C210 0.027(4) 0.091(5) 0.047(5) 0.003(4) -0.004(3) -0.016(3)
C211 0.040(6) 0.075(5) 0.078(5) 0.025(3) -0.017(4) -0.020(4)
C212 0.053(4) 0.043(4) 0.033(5) -0.007(3) 0.000(3) -0.026(3)
C213 0.043(4) 0.035(4) 0.028(4) -0.017(3) 0.005(3) -0.016(3)
C214 0.063(6) 0.044(4) 0.062(5) 0.015(3) -0.018(4) -0.032(4)
C215 0.026(3) 0.034(3) 0.038(6) 0.004(3) -0.006(3) -0.019(2)
C179 0.031(3) 0.043(3) 0.050(7) -0.002(3) -0.005(3) -0.022(2)
C271 0.035(3) 0.049(3) 0.038(6) -0.003(3) -0.005(3) -0.027(2)
C155 0.033(3) 0.045(4) 0.028(5) -0.005(3) 0.003(3) -0.027(2)
C118 0.026(3) 0.025(3) 0.029(5) -0.003(3) 0.001(3) -0.0161(19)
C6AA 0.027(3) 0.026(3) 0.019(4) 0.000(3) -0.001(3) -0.0174(19)
C216 0.029(3) 0.038(4) 0.059(5) 0.005(3) -0.017(3) -0.016(2)
C217 0.037(5) 0.054(4) 0.066(4) 0.035(3) -0.018(3) -0.024(3)
C218 0.022(4) 0.031(4) 0.070(5) -0.012(4) -0.003(3) -0.008(3)
C219 0.045(4) 0.043(5) 0.032(4) -0.002(3) 0.001(3) -0.018(3)
C220 0.035(5) 0.072(6) 0.045(4) -0.006(4) -0.002(4) -0.015(4)
C221 0.027(4) 0.059(4) 0.036(3) 0.010(3) -0.008(3) -0.024(2)
C222 0.040(4) 0.030(3) 0.038(5) 0.000(3) -0.014(4) -0.012(3)
C223 0.022(3) 0.034(4) 0.050(4) 0.000(3) -0.007(3) -0.014(3)
C224 0.047(4) 0.047(4) 0.030(4) -0.011(3) 0.006(3) -0.020(3)
C225 0.035(3) 0.029(4) 0.064(6) 0.015(3) -0.025(3) -0.016(2)
C226 0.045(3) 0.025(4) 0.020(4) -0.003(3) -0.001(3) -0.022(2)
C227 0.031(4) 0.028(4) 0.042(4) 0.005(3) 0.000(3) -0.011(3)
C228 0.057(4) 0.044(4) 0.029(6) -0.004(3) -0.005(3) -0.024(2)
C229 0.051(5) 0.058(4) 0.058(5) -0.016(3) 0.000(4) -0.034(3)
C231 0.029(3) 0.040(3) 0.040(4) -0.007(3) -0.005(3) -0.018(2)
C232 0.037(5) 0.054(5) 0.043(5) 0.002(4) -0.003(4) -0.010(4)
C233 0.048(5) 0.033(4) 0.044(4) 0.003(3) -0.005(3) -0.020(3)
C234 0.048(4) 0.022(3) 0.062(7) 0.008(4) -0.024(3) -0.014(3)
C235 0.042(4) 0.057(4) 0.045(6) -0.006(4) -0.007(4) -0.027(3)
C236 0.077(5) 0.053(4) 0.039(6) 0.011(4) -0.022(4) -0.037(3)
C237 0.048(5) 0.042(4) 0.029(3) -0.010(3) -0.008(3) -0.025(3)
C238 0.056(4) 0.043(4) 0.036(5) -0.005(3) -0.006(3) -0.024(3)
C239 0.043(4) 0.043(4) 0.055(6) 0.008(4) -0.012(4) -0.026(3)
C241 0.028(4) 0.063(5) 0.065(5) 0.012(4) -0.016(3) -0.019(3)
C242 0.054(5) 0.072(5) 0.082(5) 0.021(3) -0.028(4) -0.047(3)
C243 0.023(3) 0.062(6) 0.058(4) -0.004(4) 0.000(3) -0.022(3)
C244 0.065(6) 0.044(5) 0.082(5) 0.010(4) -0.026(4) -0.030(4)
C245 0.044(4) 0.031(4) 0.067(6) -0.007(4) 0.009(4) 0.000(3)
C246 0.028(4) 0.033(4) 0.069(4) 0.025(3) -0.012(3) -0.011(3)
C247 0.063(6) 0.039(5) 0.085(5) 0.006(4) -0.024(4) -0.027(4)
C248 0.050(5) 0.064(5) 0.028(4) -0.013(3) -0.006(3) -0.028(4)
C249 0.059(5) 0.059(4) 0.051(7) 0.008(3) -0.014(4) -0.027(3)
C250 0.044(5) 0.062(5) 0.039(4) -0.014(3) -0.007(3) -0.029(3)
C251 0.044(4) 0.075(4) 0.063(5) 0.025(3) -0.016(3) -0.040(3)
C252 0.037(4) 0.027(3) 0.041(5) 0.001(3) -0.017(3) -0.016(2)
C253 0.066(5) 0.055(4) 0.052(7) 0.007(4) -0.013(4) -0.041(3)
C254 0.033(3) 0.040(3) 0.042(4) 0.002(3) -0.004(3) -0.027(2)
C255 0.054(4) 0.047(4) 0.052(5) 0.001(4) -0.011(3) -0.029(3)
C256 0.050(6) 0.040(4) 0.098(7) -0.001(4) 0.007(5) 0.002(3)
C257 0.045(4) 0.088(7) 0.027(4) 0.002(4) -0.006(3) -0.016(4)
C258 0.030(3) 0.045(4) 0.046(4) 0.001(3) -0.007(3) -0.024(2)
C259 0.031(5) 0.051(4) 0.078(5) 0.018(3) -0.018(4) -0.014(3)
C260 0.049(4) 0.065(4) 0.043(4) 0.001(3) -0.011(3) -0.039(3)
C261 0.085(7) 0.067(6) 0.085(5) 0.025(4) -0.039(4) -0.046(5)
C262 0.027(3) 0.037(3) 0.035(4) 0.007(3) 0.000(3) -0.013(3)
C263 0.041(4) 0.029(3) 0.046(4) -0.001(3) -0.007(3) -0.023(3)
C264 0.041(4) 0.065(5) 0.082(4) 0.023(3) -0.025(3) -0.037(3)
C265 0.047(4) 0.031(3) 0.063(7) -0.003(3) -0.023(4) -0.012(3)
C266 0.062(5) 0.077(5) 0.062(4) -0.008(3) -0.001(3) -0.049(3)
C268 0.039(5) 0.053(4) 0.036(4) 0.018(3) -0.017(3) -0.020(3)
C270 0.047(5) 0.064(4) 0.059(5) 0.035(3) -0.024(4) -0.019(4)
C272 0.051(4) 0.068(4) 0.058(5) 0.008(3) -0.024(3) -0.043(3)
C273 0.048(5) 0.065(5) 0.059(5) 0.014(4) -0.001(3) -0.004(4)
C274 0.096(6) 0.063(5) 0.059(5) 0.027(4) -0.041(4) -0.045(4)
C275 0.031(5) 0.080(4) 0.074(5) 0.019(3) -0.012(4) -0.017(3)
C276 0.047(4) 0.061(4) 0.054(7) -0.006(4) -0.005(4) -0.033(3)
C277 0.036(6) 0.073(5) 0.048(4) 0.000(3) 0.005(4) -0.016(4)
C279 0.029(3) 0.035(3) 0.044(5) 0.007(3) -0.012(3) -0.014(2)
C280 0.110(5) 0.078(5) 0.042(4) 0.015(3) -0.034(3) -0.067(3)
C281 0.049(4) 0.028(4) 0.063(7) 0.002(4) -0.026(3) -0.013(2)
C282 0.060(6) 0.064(5) 0.080(5) 0.024(4) -0.021(4) -0.033(4)
C284 0.038(5) 0.094(9) 0.086(5) -0.034(4) -0.015(3) -0.009(4)
C285 0.046(4) 0.111(9) 0.019(4) -0.008(4) -0.006(3) -0.010(4)
C286 0.053(5) 0.103(6) 0.043(5) -0.016(4) 0.004(4) -0.030(3)
C287 0.077(4) 0.060(4) 0.035(6) 0.010(4) -0.022(4) -0.034(3)
C288 0.055(4) 0.046(4) 0.090(8) 0.000(4) -0.019(4) -0.037(3)
C289 0.059(4) 0.052(4) 0.090(9) 0.006(4) -0.021(4) -0.040(2)
C290 0.050(4) 0.030(4) 0.056(6) 0.003(4) -0.021(4) -0.012(3)
C291 0.141(5) 0.092(7) 0.044(5) 0.009(4) -0.034(4) -0.074(4)
C292 0.064(6) 0.067(5) 0.052(5) 0.021(4) -0.020(4) -0.031(4)
C293 0.044(4) 0.096(7) 0.058(4) 0.029(4) -0.020(3) -0.040(3)
C294 0.072(5) 0.133(6) 0.047(4) -0.051(4) 0.022(3) -0.061(4)
C295 0.051(4) 0.039(4) 0.055(6) 0.000(4) -0.017(4) -0.007(3)
C296 0.045(4) 0.038(4) 0.060(5) 0.003(3) 0.001(3) -0.007(3)
C297 0.082(5) 0.054(4) 0.048(8) 0.000(4) -0.005(4) -0.038(3)
C298 0.058(5) 0.066(4) 0.087(8) 0.010(4) -0.046(4) -0.015(3)
C299 0.050(5) 0.179(11) 0.056(5) 0.045(6) -0.003(4) -0.027(5)
C300 0.100(5) 0.106(7) 0.035(4) 0.004(4) -0.014(3) -0.070(4)
Cl1A 0.086(2) 0.186(6) 0.102(4) 0.027(4) -0.064(2) -0.084(2)
C5 0.034(4) 0.059(7) 0.089(5) -0.031(4) -0.014(3) -0.009(3)
C7 0.044(4) 0.093(9) 0.058(4) 0.034(4) -0.020(3) -0.031(4)
C8 0.051(5) 0.032(4) 0.079(6) -0.008(4) -0.009(4) -0.008(3)
C9 0.080(5) 0.085(4) 0.056(5) 0.000(4) -0.005(4) -0.063(3)
C10 0.092(6) 0.059(6) 0.079(5) 0.029(4) -0.048(4) -0.039(5)
C11 0.058(5) 0.038(4) 0.100(12) -0.006(4) -0.023(5) -0.009(3)
C5BA 0.046(4) 0.140(10) 0.059(4) -0.016(4) -0.011(3) -0.034(4)
C16 0.042(6) 0.074(5) 0.093(6) 0.013(4) -0.017(5) -0.008(4)
C17 0.039(5) 0.089(5) 0.059(6) 0.007(4) 0.003(4) -0.011(4)
C18 0.065(5) 0.065(5) 0.082(7) 0.007(4) -0.038(4) -0.016(3)
C19 0.129(5) 0.075(6) 0.041(5) 0.012(4) -0.034(4) -0.054(4)
C20 0.046(7) 0.066(5) 0.033(4) 0.010(3) -0.013(4) -0.037(4)
C23 0.091(4) 0.051(5) 0.085(11) 0.003(5) -0.019(5) -0.030(3)
C28 0.042(4) 0.123(12) 0.079(6) 0.049(5) -0.014(4) -0.025(4)
C30 0.127(5) 0.107(7) 0.034(5) 0.004(4) -0.018(4) -0.068(4)
C32 0.066(7) 0.088(6) 0.094(6) -0.031(4) -0.030(5) 0.003(5)
C33 0.036(6) 0.063(4) 0.034(4) 0.011(3) -0.011(3) -0.038(3)
C35 0.085(5) 0.043(4) 0.138(17) -0.002(5) -0.023(5) -0.022(3)
C37 0.067(8) 0.072(5) 0.034(5) 0.012(4) -0.020(4) -0.049(4)
C38 0.060(4) 0.181(10) 0.077(6) -0.026(5) -0.018(4) -0.050(4)
C41 0.074(8) 0.063(4) 0.033(5) 0.009(3) -0.014(4) -0.043(4)
C43 0.062(6) 0.165(12) 0.029(5) 0.013(5) -0.007(4) -0.004(5)
C44 0.092(5) 0.175(7) 0.048(5) -0.057(5) 0.028(4) -0.081(4)
C48 0.071(7) 0.087(7) 0.120(6) -0.010(5) -0.031(5) 0.000(5)
C58 0.047(5) 0.291(18) 0.104(6) 0.046(6) -0.031(4) -0.078(6)
C59 0.066(6) 0.213(13) 0.061(6) 0.059(6) -0.001(4) -0.021(6)
C63 0.101(8) 0.096(7) 0.135(7) -0.036(5) -0.051(5) 0.022(6)
C65 0.062(5) 0.227(16) 0.099(6) 0.065(6) -0.032(4) -0.060(6)
C71 0.107(9) 0.070(5) 0.036(5) 0.010(4) -0.025(4) -0.055(5)
C7AA 0.098(10) 0.075(5) 0.033(5) 0.010(4) -0.021(5) -0.055(4)
C76 0.062(4) 0.277(19) 0.083(6) 0.035(6) -0.037(4) -0.088(5)
C83 0.074(5) 0.245(15) 0.063(7) 0.062(7) -0.008(4) -0.021(5)
Cl1B 0.080(4) 0.147(10) 0.120(9) 0.055(7) -0.072(4) -0.076(4)
C20A 0.076(10) 0.061(6) 0.041(5) 0.018(4) -0.030(4) -0.054(6)
C33A 0.046(8) 0.065(5) 0.037(4) 0.015(3) -0.018(4) -0.045(4)
C37A 0.096(13) 0.069(6) 0.042(6) 0.014(4) -0.032(5) -0.053(6)
C7AB 0.117(14) 0.072(7) 0.045(6) 0.011(4) -0.036(5) -0.047(7)
C71A 0.104(15) 0.068(7) 0.041(5) 0.008(4) -0.030(5) -0.038(7)
C41A 0.059(11) 0.065(5) 0.038(6) 0.012(4) -0.023(5) -0.041(5)
Cl6A 0.050(7) 0.036(8) 0.043(6) 0.007(5) -0.016(5) -0.024(5)
Cl 0.061(7) 0.045(7) 0.090(10) 0.020(7) -0.037(6) -0.029(5)

loop_
_atom_type_symbol
_atom_type_description
_atom_type_scat_dispersion_real
_atom_type_scat_dispersion_imag
_atom_type_scat_source
C C 0.0181 0.0091 'International Tables Vol C Tables 4.2.6.8 and 6.1.1.4'
H H 0.0000 0.0000 'International Tables Vol C Tables 4.2.6.8 and 6.1.1.4'
Ag Ag 0.1306 4.2820 'International Tables Vol C Tables 4.2.6.8 and 6.1.1.4'
Au Au -4.4197 7.2980 'International Tables Vol C Tables 4.2.6.8 and 6.1.1.4'
Cl Cl 0.3639 0.7018 'International Tables Vol C Tables 4.2.6.8 and 6.1.1.4'
P P 0.2955 0.4335 'International Tables Vol C Tables 4.2.6.8 and 6.1.1.4'
S S 0.3331 0.5567 'International Tables Vol C Tables 4.2.6.8 and 6.1.1.4'

loop_
_geom_angle_atom_site_label_1
_geom_angle_atom_site_label_2
_geom_angle_atom_site_label_3
_geom_angle
Au03 Au01 Ag11 144.47(2)
Au05 Au01 Au03 91.748(14)
Au05 Au01 Au09 60.759(13)
Au05 Au01 Ag11 120.530(18)
Au06 Au01 Au03 57.431(12)
Au06 Au01 Au05 108.448(16)
Au06 Au01 Au09 57.267(12)
Au06 Au01 Ag0C 59.439(17)
Au06 Au01 Ag0K 84.300(18)
Au06 Au01 Ag0N 152.32(2)
Au06 Au01 Ag11 117.414(18)
Au08 Au01 Au03 57.666(12)
Au08 Au01 Au05 58.695(13)
Au08 Au01 Au06 112.784(16)
Au08 Au01 Au09 107.896(16)
Au08 Au01 Ag0C 138.96(2)
Au08 Au01 Ag0K 76.702(18)
Au08 Au01 Ag0N 61.388(18)
Au08 Au01 Ag11 124.739(19)
Au09 Au01 Au03 89.957(14)
Au09 Au01 Ag11 117.59(2)
Ag0C Au01 Au03 93.627(18)
Ag0C Au01 Au05 159.97(2)
Ag0C Au01 Au09 99.94(2)
Ag0C Au01 Ag0K 62.75(2)
Ag0C Au01 Ag0N 105.62(2)
Ag0C Au01 Ag11 61.499(19)
Ag0E Au01 Au03 145.44(2)
Ag0E Au01 Au05 58.233(17)
Ag0E Au01 Au06 143.37(2)
Ag0E Au01 Au08 89.920(19)
Ag0E Au01 Au09 89.23(2)
Ag0E Au01 Ag0C 120.51(2)
Ag0E Au01 Ag0K 130.31(2)
Ag0E Au01 Ag0N 63.65(2)
Ag0E Au01 Ag11 62.34(2)
Ag0K Au01 Au03 58.555(17)
Ag0K Au01 Au05 135.25(2)
Ag0K Au01 Au09 140.463(19)
Ag0K Au01 Ag11 86.53(2)
Ag0N Au01 Au03 104.47(2)
Ag0N Au01 Au05 91.636(18)
Ag0N Au01 Au09 149.55(2)
Ag0N Au01 Ag0K 68.03(2)
Ag0N Au01 Ag11 63.47(2)
Ag0O Au01 Au03 137.80(2)
Ag0O Au01 Au05 93.03(2)
Ag0O Au01 Au06 81.400(18)
Ag0O Au01 Au08 150.76(2)
Ag0O Au01 Au09 56.985(18)
Ag0O Au01 Ag0C 70.23(2)
Ag0O Au01 Ag0E 66.71(2)
Ag0O Au01 Ag0K 131.65(2)
Ag0O Au01 Ag0N 117.26(2)
Ag0O Au01 Ag11 60.76(2)
Au04 Au02 Ag0M 96.025(18)
Au04 Au02 Ag0T 159.44(2)
Au04 Au02 Ag0X 126.96(2)
Au05 Au02 Au04 98.624(16)
Au05 Au02 Au07 67.529(14)
Au05 Au02 Au09 64.510(14)
Au05 Au02 Ag0J 160.88(2)
Au05 Au02 Ag0M 110.97(2)
Au05 Au02 Ag0S 105.96(2)
Au05 Au02 Ag0T 61.317(18)
Au05 Au02 Ag0X 134.395(19)
Au07 Au02 Au04 62.700(13)
Au07 Au02 Au09 98.784(16)
Au07 Au02 Ag0M 61.248(18)
Au07 Au02 Ag0S 158.19(2)
Au07 Au02 Ag0T 109.20(2)
Au07 Au02 Ag0X 128.51(2)
Au09 Au02 Au04 64.850(13)
Au09 Au02 Ag0M 158.08(2)
Au09 Au02 Ag0S 60.713(18)
Au09 Au02 Ag0T 99.84(2)
Au09 Au02 Ag0X 132.22(2)
Ag0J Au02 Au04 62.331(17)
Ag0J Au02 Au07 102.26(2)
Ag0J Au02 Au09 102.921(19)
Ag0J Au02 Ag0M 74.95(2)
Ag0J Au02 Ag0S 77.32(2)
Ag0J Au02 Ag0T 137.45(2)
Ag0J Au02 Ag0X 64.71(2)
Ag0M Au02 Ag0T 95.69(2)
Ag0M Au02 Ag0X 67.30(2)
Ag0S Au02 Au04 99.292(19)
Ag0S Au02 Ag0M 137.13(3)
Ag0S Au02 Ag0T 83.32(2)
Ag0S Au02 Ag0X 71.50(2)
Ag0T Au02 Ag0X 73.33(2)
Au01 Au03 Ag0V 148.32(2)
Au04 Au03 Au01 89.817(14)
Au04 Au03 Au07 59.284(12)
Au04 Au03 Ag0V 119.507(18)
Au06 Au03 Au01 57.499(12)
Au06 Au03 Au04 58.457(13)
Au06 Au03 Au07 107.557(16)
Au06 Au03 Ag0I 150.26(2)
Au06 Au03 Ag0K 84.014(19)
Au06 Au03 Ag0V 125.953(17)
Au06 Au03 Ag0Y 58.692(18)
Au07 Au03 Au01 89.796(13)
Au07 Au03 Ag0V 114.583(18)
Au08 Au03 Au01 56.867(12)
Au08 Au03 Au04 106.266(15)
Au08 Au03 Au06 112.085(16)
Au08 Au03 Au07 57.594(12)
Au08 Au03 Ag0B 85.245(18)
Au08 Au03 Ag0I 59.329(16)
Au08 Au03 Ag0K 76.027(17)
Au08 Au03 Ag0V 118.453(19)
Au08 Au03 Ag0Y 142.86(2)
Ag0B Au03 Au01 140.473(18)
Ag0B Au03 Au04 90.687(19)
Ag0B Au03 Au06 147.27(2)
Ag0B Au03 Au07 57.351(17)
Ag0B Au03 Ag0I 62.42(2)
Ag0B Au03 Ag0K 128.11(2)
Ag0B Au03 Ag0V 57.278(19)
Ag0B Au03 Ag0Y 122.63(2)
Ag0D Au03 Au01 142.69(2)
Ag0D Au03 Au04 58.393(18)
Ag0D Au03 Au06 87.349(19)
Ag0D Au03 Au07 89.537(19)
Ag0D Au03 Au08 145.07(2)
Ag0D Au03 Ag0B 65.33(2)
Ag0D Au03 Ag0I 115.99(2)
Ag0D Au03 Ag0K 136.81(2)
Ag0D Au03 Ag0V 61.59(2)
Ag0D Au03 Ag0Y 71.94(2)
Ag0I Au03 Au01 101.321(18)
Ag0I Au03 Au04 149.04(2)
Ag0I Au03 Au07 91.635(18)
Ag0I Au03 Ag0V 60.233(18)
Ag0I Au03 Ag0Y 109.11(2)
Ag0K Au03 Au01 57.989(16)
Ag0K Au03 Au04 140.85(2)
Ag0K Au03 Au07 133.357(18)
Ag0K Au03 Ag0I 66.40(2)
Ag0K Au03 Ag0V 90.36(2)
Ag0K Au03 Ag0Y 67.45(2)
Ag0Y Au03 Au01 96.374(19)
Ag0Y Au03 Au04 98.06(2)
Ag0Y Au03 Au07 156.60(2)
Ag0Y Au03 Ag0V 69.55(2)
Au02 Au04 Au03 107.791(15)
Au02 Au04 Au07 58.432(13)
Au02 Au04 Au09 57.377(12)
Au02 Au04 Ag0F 151.00(2)
Au02 Au04 Ag0H 83.848(18)
Au02 Au04 Ag0J 58.524(16)
Au03 Au04 Au09 90.534(14)
Au06 Au04 Au02 111.823(16)
Au06 Au04 Au03 58.349(13)
Au06 Au04 Au07 108.612(16)
Au06 Au04 Au09 56.695(12)
Au06 Au04 Ag0F 59.683(17)
Au06 Au04 Ag0H 76.099(19)
Au06 Au04 Ag0J 141.68(2)
Au07 Au04 Au03 60.670(13)
Au07 Au04 Au09 91.599(13)
Ag0A Au04 Au02 86.637(18)
Ag0A Au04 Au03 92.04(2)
Ag0A Au04 Au06 148.22(2)
Ag0A Au04 Au07 58.186(16)
Ag0A Au04 Au09 142.761(18)
Ag0A Au04 Ag0D 65.74(2)
Ag0A Au04 Ag0F 115.03(2)
Ag0A Au04 Ag0H 133.40(2)
Ag0A Au04 Ag0J 69.90(2)
Ag0D Au04 Au02 146.66(2)
Ag0D Au04 Au03 57.839(17)
Ag0D Au04 Au06 86.960(19)
Ag0D Au04 Au07 90.054(18)
Ag0D Au04 Au09 142.01(2)
Ag0D Au04 Ag0F 62.22(2)
Ag0D Au04 Ag0H 128.51(2)
Ag0D Au04 Ag0J 121.96(2)
Ag0F Au04 Au03 91.250(19)
Ag0F Au04 Au07 149.08(2)
Ag0F Au04 Au09 102.041(19)
Ag0F Au04 Ag0J 109.09(2)
Ag0H Au04 Au03 134.24(2)
Ag0H Au04 Au07 141.396(19)
Ag0H Au04 Au09 58.090(16)
Ag0H Au04 Ag0F 67.30(2)
Ag0H Au04 Ag0J 66.27(2)
Ag0J Au04 Au03 156.95(2)
Ag0J Au04 Au07 96.860(18)
Ag0J Au04 Au09 95.490(19)
Au01 Au05 Au07 88.994(13)
Au01 Au05 Au09 60.289(12)
Au01 Au05 Ag15 121.62(2)
Au02 Au05 Au01 107.710(15)
Au02 Au05 Au07 56.598(13)
Au02 Au05 Au08 110.812(16)
Au02 Au05 Au09 58.140(13)
Au02 Au05 Ag0E 144.70(2)
Au02 Au05 Ag0Q 76.387(19)
Au02 Au05 Ag0T 60.921(17)
Au02 Au05 Ag0Z 140.63(2)
Au02 Au05 Ag15 119.92(2)
Au07 Au05 Ag15 144.73(2)
Au08 Au05 Au01 58.113(13)
Au08 Au05 Au07 55.999(13)
Au08 Au05 Au09 107.051(15)
Au08 Au05 Ag0Q 80.49(2)
Au08 Au05 Ag0T 146.37(2)
Au08 Au05 Ag0Z 59.138(18)
Au08 Au05 Ag15 123.08(2)
Au09 Au05 Au07 88.799(13)
Au09 Au05 Ag15 120.33(2)
Ag0E Au05 Au01 58.296(16)
Ag0E Au05 Au07 142.95(2)
Ag0E Au05 Au08 89.60(2)
Ag0E Au05 Au09 88.985(19)
Ag0E Au05 Ag0Q 137.12(2)
Ag0E Au05 Ag0T 115.87(2)
Ag0E Au05 Ag0Z 74.46(2)
Ag0E Au05 Ag15 63.32(2)
Ag0G Au05 Au01 93.816(19)
Ag0G Au05 Au02 82.86(2)
Ag0G Au05 Au07 137.96(2)
Ag0G Au05 Au08 151.03(2)
Ag0G Au05 Au09 57.481(16)
Ag0G Au05 Ag0E 67.36(2)
Ag0G Au05 Ag0Q 128.31(2)
Ag0G Au05 Ag0T 62.58(2)
Ag0G Au05 Ag0Z 125.38(2)
Ag0G Au05 Ag15 63.07(2)
Ag0Q Au05 Au01 137.48(2)
Ag0Q Au05 Au07 57.141(16)
Ag0Q Au05 Au09 133.84(2)
Ag0Q Au05 Ag0T 65.93(2)
Ag0Q Au05 Ag15 87.59(2)
Ag0T Au05 Au01 153.87(2)
Ag0T Au05 Au07 101.155(19)
Ag0T Au05 Au09 95.58(2)
Ag0T Au05 Ag15 59.67(2)
Ag0Z Au05 Au01 97.94(2)
Ag0Z Au05 Au07 95.55(2)
Ag0Z Au05 Au09 157.79(2)
Ag0Z Au05 Ag0Q 64.61(2)
Ag0Z Au05 Ag0T 104.87(2)
Ag0Z Au05 Ag15 65.45(2)
Au01 Au06 Au04 97.056(14)
Au01 Au06 Ag0F 156.56(2)
Au01 Au06 Ag0L 100.404(18)
Au01 Au06 Ag0W 132.45(2)
Au03 Au06 Au01 65.071(13)
Au03 Au06 Au04 63.194(14)
Au03 Au06 Ag0F 95.118(19)
Au03 Au06 Ag0L 159.950(19)
Au03 Au06 Ag0W 128.55(2)
Au04 Au06 Ag0F 61.334(17)
Au04 Au06 Ag0L 107.58(2)
Au04 Au06 Ag0W 130.39(2)
Au09 Au06 Au01 64.158(13)
Au09 Au06 Au03 98.656(15)
Au09 Au06 Au04 65.294(13)
Au09 Au06 Ag0C 105.781(19)
Au09 Au06 Ag0F 109.65(2)
Au09 Au06 Ag0L 61.630(17)
Au09 Au06 Ag0W 132.77(2)
Au09 Au06 Ag0Y 160.95(2)
Ag0C Au06 Au01 60.733(16)
Ag0C Au06 Au03 99.28(2)
Ag0C Au06 Au04 157.01(2)
Ag0C Au06 Ag0F 139.04(2)
Ag0C Au06 Ag0L 83.90(2)
Ag0C Au06 Ag0W 71.76(2)
Ag0C Au06 Ag0Y 78.12(2)
Ag0F Au06 Ag0L 95.22(2)
Ag0F Au06 Ag0W 69.29(2)
Ag0L Au06 Ag0W 71.33(2)
Ag0Y Au06 Au01 103.84(2)
Ag0Y Au06 Au03 62.325(18)
Ag0Y Au06 Au04 103.76(2)
Ag0Y Au06 Ag0F 75.14(2)
Ag0Y Au06 Ag0L 137.25(2)
Ag0Y Au06 Ag0W 66.27(2)
Au02 Au07 Au03 107.635(16)
Au02 Au07 Au04 58.868(12)
Au02 Au07 Au05 55.874(13)
Au02 Au07 Ag0M 60.220(18)
Au02 Au07 Ag0P 140.65(2)
Au02 Au07 Ag0Q 76.017(19)
Au03 Au07 Au05 89.460(14)
Au04 Au07 Au03 60.046(12)
Au04 Au07 Au05 89.462(14)
Au08 Au07 Au02 110.602(17)
Au08 Au07 Au03 58.385(12)
Au08 Au07 Au04 107.532(16)
Au08 Au07 Au05 56.506(13)
Au08 Au07 Ag0M 148.655(19)
Au08 Au07 Ag0P 58.993(18)
Au08 Au07 Ag0Q 80.767(19)
Ag0A Au07 Au02 86.96(2)
Ag0A Au07 Au03 91.731(18)
Ag0A Au07 Au04 58.314(17)
Ag0A Au07 Au05 141.08(2)
Ag0A Au07 Au08 148.33(2)
Ag0A Au07 Ag0M 62.91(2)
Ag0A Au07 Ag0P 122.32(2)
Ag0A Au07 Ag0Q 130.15(2)
Ag0B Au07 Au02 149.05(2)
Ag0B Au07 Au03 58.518(17)
Ag0B Au07 Au04 91.877(18)
Ag0B Au07 Au05 141.21(2)
Ag0B Au07 Au08 86.38(2)
Ag0B Au07 Ag0A 67.40(2)
Ag0B Au07 Ag0M 116.97(2)
Ag0B Au07 Ag0P 70.21(2)
Ag0B Au07 Ag0Q 133.74(2)
Ag0M Au07 Au03 151.07(2)
Ag0M Au07 Au04 93.079(19)
Ag0M Au07 Au05 101.640(19)
Ag0M Au07 Ag0P 107.28(2)
Ag0P Au07 Au03 97.87(2)
Ag0P Au07 Au04 157.29(2)
Ag0P Au07 Au05 95.967(18)
Ag0Q Au07 Au03 137.99(2)
Ag0Q Au07 Au04 134.37(2)
Ag0Q Au07 Au05 57.136(17)
Ag0Q Au07 Ag0M 68.01(2)
Ag0Q Au07 Ag0P 65.06(2)
Au01 Au08 Au03 65.467(13)
Au01 Au08 Au05 63.192(14)
Au01 Au08 Au07 98.791(16)
Au01 Au08 Ag0I 109.368(19)
Au01 Au08 Ag0N 60.420(18)
Au01 Au08 Ag0P 161.40(2)
Au01 Au08 Ag0U 134.39(2)
Au03 Au08 Ag0I 61.709(17)
Au03 Au08 Ag0N 109.553(19)
Au03 Au08 Ag0U 133.72(2)
Au05 Au08 Au03 99.184(16)
Au05 Au08 Ag0I 160.05(2)
Au05 Au08 Ag0N 93.69(2)
Au05 Au08 Ag0P 105.65(2)
Au05 Au08 Ag0U 126.989(19)
Au07 Au08 Au03 64.020(13)
Au07 Au08 Au05 67.495(14)
Au07 Au08 Ag0I 96.978(19)
Au07 Au08 Ag0N 157.53(2)
Au07 Au08 Ag0P 62.638(19)
Au07 Au08 Ag0U 126.68(2)
Ag0I Au08 Ag0N 98.14(2)
Ag0I Au08 Ag0U 72.04(2)
Ag0N Au08 Ag0U 74.11(2)
Ag0P Au08 Au03 104.116(19)
Ag0P Au08 Ag0I 75.87(2)
Ag0P Au08 Ag0N 137.66(2)
Ag0P Au08 Ag0U 64.09(2)
Ag0Z Au08 Au01 102.72(2)
Ag0Z Au08 Au03 160.24(2)
Ag0Z Au08 Au05 61.065(19)
Ag0Z Au08 Au07 104.51(2)
Ag0Z Au08 Ag0I 137.83(2)
Ag0Z Au08 Ag0N 74.54(2)
Ag0Z Au08 Ag0P 82.43(2)
Ag0Z Au08 Ag0U 65.98(2)
Au01 Au09 Au04 89.644(15)
Au01 Au09 Au05 58.952(12)
Au01 Au09 Ag16 119.68(2)
Au02 Au09 Au01 105.965(16)
Au02 Au09 Au04 57.773(12)
Au02 Au09 Au05 57.350(13)
Au02 Au09 Ag0H 84.194(19)
Au02 Au09 Ag0L 148.89(2)
Au02 Au09 Ag0S 59.715(18)
Au02 Au09 Ag16 120.62(2)
Au04 Au09 Ag16 146.59(2)
Au05 Au09 Au04 90.140(14)
Au05 Au09 Ag16 117.766(18)
Au06 Au09 Au01 58.575(12)
Au06 Au09 Au02 113.461(17)
Au06 Au09 Au04 58.010(12)
Au06 Au09 Au05 108.020(16)
Au06 Au09 Ag0H 76.852(18)
Au06 Au09 Ag0L 61.200(17)
Au06 Au09 Ag0S 139.46(2)
Au06 Au09 Ag16 121.834(19)
Ag0G Au09 Au01 92.73(2)
Ag0G Au09 Au02 82.245(18)
Ag0G Au09 Au04 138.85(2)
Ag0G Au09 Au05 57.166(17)
Ag0G Au09 Au06 149.55(2)
Ag0G Au09 Ag0H 132.41(3)
Ag0G Au09 Ag0L 118.32(2)
Ag0G Au09 Ag0S 70.85(2)
Ag0G Au09 Ag16 61.01(2)
Ag0H Au09 Au01 134.86(2)
Ag0H Au09 Au04 58.307(17)
Ag0H Au09 Au05 140.38(2)
Ag0H Au09 Ag0L 64.70(2)
Ag0H Au09 Ag16 88.45(2)
Ag0L Au09 Au01 96.60(2)
Ag0L Au09 Au04 102.140(17)
Ag0L Au09 Au05 152.87(2)
Ag0L Au09 Ag16 61.64(2)
Ag0O Au09 Au01 57.896(18)
Ag0O Au09 Au02 148.41(2)
Ag0O Au09 Au04 139.16(2)
Ag0O Au09 Au05 92.429(19)
Ag0O Au09 Au06 82.621(19)
Ag0O Au09 Ag0G 72.50(2)
Ag0O Au09 Ag0H 126.94(2)
Ag0O Au09 Ag0L 62.50(2)
Ag0O Au09 Ag0S 125.28(2)
Ag0O Au09 Ag16 62.43(2)
Ag0S Au09 Au01 158.81(2)
Ag0S Au09 Au04 94.176(19)
Ag0S Au09 Au05 100.150(19)
Ag0S Au09 Ag0H 62.94(2)
Ag0S Au09 Ag0L 102.92(2)
Ag0S Au09 Ag16 64.64(2)
Au04 Ag0A Ag0B 88.54(2)
Au04 Ag0A Ag0D 57.411(19)
Au04 Ag0A Ag0J 56.86(2)
Au04 Ag0A Ag0M 94.55(2)
Au04 Ag0A Ag0R 71.35(2)
Au04 Ag0A Ag10 136.21(3)
Au07 Ag0A Au04 63.500(17)
Au07 Ag0A Ag0B 56.273(19)
Au07 Ag0A Ag0D 88.36(2)
Au07 Ag0A Ag0J 92.20(2)
Au07 Ag0A Ag0M 60.29(2)
Au07 Ag0A Ag0R 133.66(3)
Au07 Ag0A Ag10 72.86(2)
Ag0B Ag0A Ag0J 142.51(3)
Ag0B Ag0A Ag0R 114.67(3)
Ag0D Ag0A Ag0B 59.22(2)
Ag0D Ag0A Ag0J 104.96(3)
Ag0D Ag0A Ag0R 57.63(2)
Ag0M Ag0A Ag0B 106.09(3)
Ag0M Ag0A Ag0D 146.19(3)
Ag0M Ag0A Ag0J 67.00(2)
Ag0M Ag0A Ag0R 135.99(3)
Ag0M Ag0A Ag10 65.38(2)
Ag0R Ag0A Ag0J 70.64(2)
Ag10 Ag0A Ag0B 63.28(2)
Ag10 Ag0A Ag0D 120.12(3)
Ag10 Ag0A Ag0J 131.31(3)
Ag10 Ag0A Ag0R 149.49(3)
S6 Ag0A Au04 114.18(6)
S6 Ag0A Au07 166.07(6)
S6 Ag0A Ag0B 137.34(6)
S6 Ag0A Ag0D 101.88(6)
S6 Ag0A Ag0J 76.15(6)
S6 Ag0A Ag0M 107.35(6)
S6 Ag0A Ag0R 49.75(5)
S6 Ag0A Ag10 109.02(6)
Au03 Ag0B Ag0A 88.72(2)
Au03 Ag0B Ag0D 56.868(19)
Au03 Ag0B Ag0I 60.06(2)
Au03 Ag0B Ag0P 93.16(2)
Au03 Ag0B Ag0V 71.18(2)
Au03 Ag0B Ag10 133.35(3)
Au07 Ag0B Au03 64.131(18)
Au07 Ag0B Ag0A 56.327(19)
Au07 Ag0B Ag0D 88.59(2)
Au07 Ag0B Ag0I 94.18(2)
Au07 Ag0B Ag0P 56.762(19)
Au07 Ag0B Ag0V 135.24(3)
Au07 Ag0B Ag10 70.12(2)
Ag0A Ag0B Ag0P 103.22(3)
Ag0A Ag0B Ag10 57.55(2)
Ag0D Ag0B Ag0A 59.52(2)
Ag0D Ag0B Ag0P 143.07(3)
Ag0D Ag0B Ag0V 64.18(2)
Ag0D Ag0B Ag10 114.93(3)
Ag0I Ag0B Ag0A 145.50(3)
Ag0I Ag0B Ag0D 107.22(3)
Ag0I Ag0B Ag0P 67.30(2)
Ag0I Ag0B Ag0V 64.42(2)
Ag0I Ag0B Ag10 134.04(3)
Ag0V Ag0B Ag0A 122.07(3)
Ag0V Ag0B Ag0P 130.71(3)
Ag0V Ag0B Ag10 152.51(3)
Ag10 Ag0B Ag0P 68.14(2)
S2 Ag0B Au03 166.56(6)
S2 Ag0B Au07 114.65(6)
S2 Ag0B Ag0A 101.63(6)
S2 Ag0B Ag0D 136.06(6)
S2 Ag0B Ag0I 107.54(6)
S2 Ag0B Ag0P 76.26(5)
S2 Ag0B Ag0V 109.35(6)
S2 Ag0B Ag10 50.36(6)
Au01 Ag0C Ag0K 59.09(2)
Au01 Ag0C Ag0O 53.894(18)
Au01 Ag0C Ag0W 116.20(3)
Au01 Ag0C Ag11 66.45(2)
Au06 Ag0C Au01 59.828(17)
Au06 Ag0C Ag0K 82.60(2)
Au06 Ag0C Ag0O 73.93(2)
Au06 Ag0C Ag0W 56.408(19)
Au06 Ag0C Ag11 122.38(3)
Ag0K Ag0C Ag0O 112.10(3)
Ag0K Ag0C Ag0W 112.77(3)
Ag0K Ag0C Ag11 87.36(3)
Ag0O Ag0C Ag0W 104.79(3)
Ag11 Ag0C Ag0O 58.10(2)
Ag11 Ag0C Ag0W 158.38(3)
S8 Ag0C Au01 89.73(5)
S8 Ag0C Au06 137.45(6)
S8 Ag0C Ag0K 55.34(6)
S8 Ag0C Ag0O 113.39(5)
S8 Ag0C Ag0W 141.69(6)
S8 Ag0C Ag11 56.36(5)
S12 Ag0C Au01 144.53(7)
S12 Ag0C Au06 97.47(6)
S12 Ag0C Ag0K 150.90(6)
S12 Ag0C Ag0O 95.63(6)
S12 Ag0C Ag0W 48.37(6)
S12 Ag0C Ag11 115.93(6)
S12 Ag0C S8 122.02(8)
Au03 Ag0D Au04 63.768(17)
Au03 Ag0D Ag0A 90.34(2)
Au03 Ag0D Ag0B 57.803(19)
Au03 Ag0D Ag0F 93.53(2)
Au03 Ag0D Ag0R 138.11(3)
Au03 Ag0D Ag0V 68.70(2)
Au03 Ag0D Ag0Y 55.740(18)
Au04 Ag0D Ag0A 56.853(19)
Au04 Ag0D Ag0B 89.47(2)
Au04 Ag0D Ag0F 60.28(2)
Au04 Ag0D Ag0R 74.37(2)
Au04 Ag0D Ag0V 131.84(3)
Au04 Ag0D Ag0Y 91.62(2)
Ag0A Ag0D Ag0V 117.71(3)
Ag0A Ag0D Ag0Y 142.99(3)
Ag0B Ag0D Ag0A 61.26(2)
Ag0B Ag0D Ag0V 57.93(2)
Ag0B Ag0D Ag0Y 103.96(3)
Ag0F Ag0D Ag0A 106.43(3)
Ag0F Ag0D Ag0B 146.54(3)
Ag0F Ag0D Ag0R 65.43(2)
Ag0F Ag0D Ag0V 131.69(3)
Ag0F Ag0D Ag0Y 66.03(2)
Ag0R Ag0D Ag0A 64.43(2)
Ag0R Ag0D Ag0B 123.10(3)
Ag0R Ag0D Ag0V 152.01(3)
Ag0R Ag0D Ag0Y 130.04(3)
Ag0V Ag0D Ag0Y 67.02(2)
S5 Ag0D Au03 113.33(6)
S5 Ag0D Au04 166.35(6)
S5 Ag0D Ag0A 136.53(6)
S5 Ag0D Ag0B 100.09(6)
S5 Ag0D Ag0F 107.75(6)
S5 Ag0D Ag0R 107.65(6)
S5 Ag0D Ag0V 49.80(6)
S5 Ag0D Ag0Y 76.70(6)
Au01 Ag0E Ag0G 90.20(2)
Au01 Ag0E Ag0N 59.26(2)
Au01 Ag0E Ag0O 56.449(19)
Au01 Ag0E Ag0Z 88.81(2)
Au01 Ag0E Ag11 66.83(2)
Au01 Ag0E Ag15 130.38(3)
Au05 Ag0E Au01 63.472(18)
Au05 Ag0E Ag0G 55.92(2)
Au05 Ag0E Ag0N 92.09(3)
Au05 Ag0E Ag0O 90.14(2)
Au05 Ag0E Ag0Z 53.523(19)
Au05 Ag0E Ag11 130.24(3)
Au05 Ag0E Ag15 66.91(2)
Ag0G Ag0E Ag0Z 100.24(3)
Ag0G Ag0E Ag11 123.17(3)
Ag0G Ag0E Ag15 61.41(2)
Ag0N Ag0E Ag0G 144.65(3)
Ag0N Ag0E Ag0O 105.60(3)
Ag0N Ag0E Ag0Z 64.70(2)
Ag0N Ag0E Ag11 63.85(2)
Ag0N Ag0E Ag15 123.67(3)
Ag0O Ag0E Ag0G 64.25(2)
Ag0O Ag0E Ag0Z 139.88(3)
Ag0O Ag0E Ag11 59.69(2)
Ag0O Ag0E Ag15 124.92(3)
Ag11 Ag0E Ag0Z 128.52(3)
Ag11 Ag0E Ag15 162.68(3)
Ag15 Ag0E Ag0Z 60.87(2)
S15 Ag0E Au01 157.40(7)
S15 Ag0E Au05 111.00(6)
S15 Ag0E Ag0G 104.73(7)
S15 Ag0E Ag0N 100.57(7)
S15 Ag0E Ag0O 145.61(7)
S15 Ag0E Ag0Z 72.10(6)
S15 Ag0E Ag11 115.71(7)
S15 Ag0E Ag15 49.82(6)
Au04 Ag0F Ag0D 57.501(19)
Au04 Ag0F Ag0H 56.081(18)
Au04 Ag0F Ag0R 70.23(2)
Au04 Ag0F Ag0W 116.08(2)
Au06 Ag0F Au04 58.983(16)
Au06 Ag0F Ag0D 84.01(2)
Au06 Ag0F Ag0H 70.84(2)
Au06 Ag0F Ag0R 128.00(3)
Au06 Ag0F Ag0W 57.272(19)
Ag0D Ag0F Ag0H 112.85(3)
Ag0D Ag0F Ag0R 58.52(2)
Ag0D Ag0F Ag0W 118.46(3)
Ag0H Ag0F Ag0R 90.67(3)
Ag0H Ag0F Ag0W 98.16(3)
Ag0R Ag0F Ag0W 171.05(3)
S01I Ag0F Au04 109.67(5)
S01I Ag0F Au06 75.79(5)
S01I Ag0F Ag0D 159.79(5)
S01I Ag0F Ag0H 59.86(5)
S01I Ag0F Ag0R 135.79(6)
S01I Ag0F Ag0W 49.85(5)
S4 Ag0F Au04 117.11(6)
S4 Ag0F Au06 153.78(7)
S4 Ag0F Ag0D 74.18(6)
S4 Ag0F Ag0H 131.07(7)
S4 Ag0F Ag0R 50.07(6)
S4 Ag0F Ag0W 121.60(6)
S4 Ag0F S01I 125.44(7)
Au05 Ag0G Au09 65.352(18)
Au05 Ag0G Ag0E 56.71(2)
Au05 Ag0G Ag0O 86.48(2)
Au05 Ag0G Ag0S 95.68(2)
Au05 Ag0G Ag0T 60.85(2)
Au05 Ag0G Ag15 67.50(2)
Au05 Ag0G Ag16 132.75(3)
Au09 Ag0G Ag0E 87.47(2)
Au09 Ag0G Ag0O 53.426(18)
Au09 Ag0G Ag0S 55.605(18)
Au09 Ag0G Ag0T 99.35(3)
Au09 Ag0G Ag15 132.56(3)
Au09 Ag0G Ag16 67.96(2)
Ag0E Ag0G Ag0O 57.62(2)
Ag0E Ag0G Ag0S 142.06(3)
Ag0E Ag0G Ag15 62.11(2)
Ag0E Ag0G Ag16 114.95(3)
Ag0S Ag0G Ag0O 99.26(2)
Ag0T Ag0G Ag0E 106.23(3)
Ag0T Ag0G Ag0O 145.51(3)
Ag0T Ag0G Ag0S 75.17(2)
Ag0T Ag0G Ag15 60.75(2)
Ag0T Ag0G Ag16 135.69(3)
Ag15 Ag0G Ag0O 119.06(3)
Ag15 Ag0G Ag0S 135.71(3)
Ag16 Ag0G Ag0O 59.57(2)
Ag16 Ag0G Ag0S 62.53(2)
Ag16 Ag0G Ag15 156.27(3)
S01P Ag0G Au05 168.26(6)
S01P Ag0G Au09 116.49(6)
S01P Ag0G Ag0E 133.67(6)
S01P Ag0G Ag0O 103.93(6)
S01P Ag0G Ag0S 77.50(6)
S01P Ag0G Ag0T 107.80(6)
S01P Ag0G Ag15 110.73(6)
S01P Ag0G Ag16 52.38(5)
Au04 Ag0H Ag0F 56.616(19)
Au04 Ag0H Ag0J 57.52(2)
Au04 Ag0H Ag0L 101.43(3)
Au04 Ag0H Ag0S 94.53(2)
Au04 Ag0H S01I 103.19(5)
Au09 Ag0H Au04 63.603(18)
Au09 Ag0H Ag0F 98.59(3)
Au09 Ag0H Ag0J 93.50(2)
Au09 Ag0H Ag0L 58.391(19)
Au09 Ag0H Ag0S 58.203(19)
Au09 Ag0H S01I 102.27(5)
Ag0J Ag0H Ag0F 96.13(3)
Ag0L Ag0H Ag0F 84.90(2)
Ag0L Ag0H Ag0J 151.54(3)
Ag0S Ag0H Ag0F 150.37(3)
Ag0S Ag0H Ag0J 69.68(2)
Ag0S Ag0H Ag0L 95.72(3)
S01A Ag0H Au04 78.26(6)
S01A Ag0H Au09 140.07(6)
S01A Ag0H Ag0F 67.28(6)
S01A Ag0H Ag0J 53.87(5)
S01A Ag0H Ag0L 147.10(6)
S01A Ag0H Ag0S 117.16(6)
S01A Ag0H S01E 124.26(8)
S01A Ag0H S01I 97.31(7)
S01E Ag0H Au04 147.02(6)
S01E Ag0H Au09 87.27(6)
S01E Ag0H Ag0F 149.73(6)
S01E Ag0H Ag0J 113.22(6)
S01E Ag0H Ag0L 72.93(6)
S01E Ag0H Ag0S 54.95(5)
S01E Ag0H S01I 97.64(7)
S01I Ag0H Ag0F 52.09(5)
S01I Ag0H Ag0J 145.97(5)
S01I Ag0H Ag0L 50.29(5)
S01I Ag0H Ag0S 143.89(5)
Au03 Ag0I Ag0B 57.52(2)
Au03 Ag0I Ag0K 56.76(2)
Au03 Ag0I Ag0V 67.85(2)
Au08 Ag0I Au03 58.962(17)
Au08 Ag0I Ag0B 82.44(2)
Au08 Ag0I Ag0K 71.55(2)
Au08 Ag0I Ag0V 125.54(3)
Ag0B Ag0I Ag0K 113.75(3)
Ag0B Ag0I Ag0V 58.80(2)
Ag0K Ag0I Ag0V 89.60(2)
S1 Ag0I Au03 115.71(6)
S1 Ag0I Au08 153.40(6)
S1 Ag0I Ag0B 74.40(6)
S1 Ag0I Ag0K 129.94(6)
S1 Ag0I Ag0V 50.78(5)
S1 Ag0I S10 129.40(8)
S10 Ag0I Au03 108.26(6)
S10 Ag0I Au08 72.57(5)
S10 Ag0I Ag0B 154.97(6)
S10 Ag0I Ag0K 59.79(5)
S10 Ag0I Ag0V 139.35(5)
Au02 Ag0J Au04 59.145(17)
Au02 Ag0J Ag0A 78.27(2)
Au02 Ag0J Ag0H 78.98(2)
Au02 Ag0J Ag0X 60.70(2)
Au04 Ag0J Ag0A 53.240(19)
Au04 Ag0J Ag0H 56.21(2)
Au04 Ag0J Ag0X 119.77(3)
Ag0H Ag0J Ag0A 107.85(3)
Ag0X Ag0J Ag0A 111.40(3)
Ag0X Ag0J Ag0H 114.18(3)
S01A Ag0J Au02 126.64(6)
S01A Ag0J Au04 76.04(6)
S01A Ag0J Ag0A 98.04(6)
S01A Ag0J Ag0H 51.14(5)
S01A Ag0J Ag0X 150.47(6)
S01H Ag0J Au02 109.47(5)
S01H Ag0J Au04 155.69(6)
S01H Ag0J Ag0A 105.23(6)
S01H Ag0J Ag0H 146.90(7)
S01H Ag0J Ag0X 52.72(5)
S01H Ag0J S01A 122.44(8)
Au01 Ag0K Au03 63.456(18)
Au01 Ag0K Ag0C 58.16(2)
Au01 Ag0K Ag0I 98.58(2)
Au01 Ag0K Ag0N 55.720(19)
Au01 Ag0K Ag0Y 93.06(2)
Au01 Ag0K S10 98.66(5)
Au03 Ag0K Ag0C 93.84(3)
Au03 Ag0K Ag0I 56.838(19)
Au03 Ag0K Ag0N 99.44(2)
Au03 Ag0K Ag0Y 56.571(19)
Au03 Ag0K S10 101.29(5)
Ag0C Ag0K Ag0I 149.97(3)
Ag0C Ag0K Ag0N 94.47(3)
Ag0C Ag0K Ag0Y 69.51(2)
Ag0I Ag0K Ag0N 85.20(2)
Ag0I Ag0K Ag0Y 95.49(2)
Ag0N Ag0K Ag0Y 148.31(3)
S01D Ag0K Au01 139.99(6)
S01D Ag0K Au03 78.84(6)
S01D Ag0K Ag0C 115.12(6)
S01D Ag0K Ag0I 68.98(5)
S01D Ag0K Ag0N 150.39(6)
S01D Ag0K Ag0Y 52.81(6)
S01D Ag0K S8 120.76(8)
S01D Ag0K S10 101.50(7)
S8 Ag0K Au01 88.91(6)
S8 Ag0K Au03 147.34(6)
S8 Ag0K Ag0C 55.03(6)
S8 Ag0K Ag0I 151.12(6)
S8 Ag0K Ag0N 76.07(5)
S8 Ag0K Ag0Y 112.02(6)
S8 Ag0K S10 99.75(7)
S10 Ag0K Ag0C 142.46(5)
S10 Ag0K Ag0I 51.65(5)
S10 Ag0K Ag0N 49.44(5)
S10 Ag0K Ag0Y 146.30(5)
Au06 Ag0L Au09 57.171(16)
Au06 Ag0L Ag0H 71.63(2)
Au06 Ag0L Ag0O 77.38(2)
Au06 Ag0L Ag0W 55.379(19)
Au06 Ag0L Ag16 121.43(3)
Au09 Ag0L Ag0H 56.910(19)
Au09 Ag0L Ag0O 56.052(19)
Au09 Ag0L Ag0W 112.42(3)
Au09 Ag0L Ag16 65.25(2)
Ag0H Ag0L Ag0W 97.72(2)
Ag0H Ag0L Ag16 86.55(3)
Ag0O Ag0L Ag0H 112.77(3)
Ag0O Ag0L Ag0W 110.95(3)
Ag0O Ag0L Ag16 62.04(2)
Ag16 Ag0L Ag0W 172.91(3)
S01I Ag0L Au06 76.85(6)
S01I Ag0L Au09 111.68(6)
S01I Ag0L Ag0H 62.55(5)
S01I Ag0L Ag0O 153.84(6)
S01I Ag0L Ag0W 48.74(6)
S01I Ag0L Ag16 138.21(6)
S01T Ag0L Au06 148.09(6)
S01T Ag0L Au09 111.50(6)
S01T Ag0L Ag0H 130.58(7)
S01T Ag0L Ag0O 72.64(6)
S01T Ag0L Ag0W 127.33(6)
S01T Ag0L Ag16 51.17(6)
S01T Ag0L S01I 131.31(8)
Au02 Ag0M Au07 58.532(17)
Au02 Ag0M Ag0A 82.77(2)
Au02 Ag0M Ag0Q 69.94(2)
Au02 Ag0M Ag0X 58.43(2)
Au02 Ag0M Ag10 125.88(3)
Au07 Ag0M Ag0A 56.801(19)
Au07 Ag0M Ag0Q 55.671(19)
Au07 Ag0M Ag0X 116.93(3)
Au07 Ag0M Ag10 68.50(2)
Ag0A Ag0M Ag0Q 111.95(3)
Ag0A Ag0M Ag0X 116.02(3)
Ag0A Ag0M Ag10 58.40(2)
Ag0Q Ag0M Ag0X 100.41(3)
Ag0Q Ag0M Ag10 89.95(3)
Ag10 Ag0M Ag0X 169.61(3)
S01N Ag0M Au02 74.93(5)
S01N Ag0M Au07 109.30(6)
S01N Ag0M Ag0A 157.70(6)
S01N Ag0M Ag0Q 60.11(6)
S01N Ag0M Ag0X 51.35(6)
S01N Ag0M Ag10 137.06(6)
S3 Ag0M Au02 151.81(6)
S3 Ag0M Au07 115.11(6)
S3 Ag0M Ag0A 72.75(5)
S3 Ag0M Ag0Q 132.16(6)
S3 Ag0M Ag0X 120.71(6)
S3 Ag0M Ag10 50.40(6)
S3 Ag0M S01N 128.80(8)
Au01 Ag0N Au08 58.192(17)
Au01 Ag0N Ag0E 57.09(2)
Au01 Ag0N Ag0K 56.246(19)
Au01 Ag0N Ag0Z 87.18(2)
Au01 Ag0N Ag11 65.02(2)
Au08 Ag0N Ag0E 84.56(2)
Au08 Ag0N Ag0K 70.30(2)
Au08 Ag0N Ag0Z 51.486(18)
Au08 Ag0N Ag11 123.10(3)
Ag0E Ag0N Ag0K 112.39(3)
Ag0E Ag0N Ag0Z 63.71(2)
Ag0E Ag0N Ag11 61.20(2)
Ag0K Ag0N Ag0Z 121.70(3)
Ag0K Ag0N Ag11 82.08(2)
Ag11 Ag0N Ag0Z 124.87(3)
S01Z Ag0N Au01 111.14(6)
S01Z Ag0N Au08 156.13(7)
S01Z Ag0N Ag0E 72.40(6)
S01Z Ag0N Ag0K 123.98(6)
S01Z Ag0N Ag0Z 110.32(6)
S01Z Ag0N Ag11 50.11(6)
S01Z Ag0N S10 130.05(9)
S10 Ag0N Au01 108.31(6)
S10 Ag0N Au08 72.88(6)
S10 Ag0N Ag0E 157.43(6)
S10 Ag0N Ag0K 59.94(5)
S10 Ag0N Ag0Z 100.92(6)
S10 Ag0N Ag11 131.99(6)
Au01 Ag0O Ag0C 55.875(19)
Au01 Ag0O Ag0E 56.84(2)
Au01 Ag0O Ag0G 86.67(2)
Au01 Ag0O Ag0L 100.43(3)
Au01 Ag0O Ag11 68.09(2)
Au01 Ag0O Ag16 131.68(3)
Au09 Ag0O Au01 65.119(19)
Au09 Ag0O Ag0C 95.95(2)
Au09 Ag0O Ag0E 88.23(2)
Au09 Ag0O Ag0G 54.077(18)
Au09 Ag0O Ag0L 61.45(2)
Au09 Ag0O Ag11 133.00(3)
Au09 Ag0O Ag16 67.40(2)
Ag0C Ag0O Ag0G 141.01(3)
Ag0E Ag0O Ag0C 101.97(3)
Ag0E Ag0O Ag0G 58.13(2)
Ag0E Ag0O Ag11 62.18(2)
Ag0E Ag0O Ag16 113.87(3)
Ag0L Ag0O Ag0C 76.18(2)
Ag0L Ag0O Ag0E 148.85(3)
Ag0L Ag0O Ag0G 103.60(3)
Ag0L Ag0O Ag11 133.58(3)
Ag0L Ag0O Ag16 63.05(2)
Ag11 Ag0O Ag0C 59.92(2)
Ag11 Ag0O Ag0G 119.59(3)
Ag11 Ag0O Ag16 156.10(3)
Ag16 Ag0O Ag0C 139.16(3)
Ag16 Ag0O Ag0G 57.92(2)
S11 Ag0O Au01 117.12(7)
S11 Ag0O Au09 167.37(6)
S11 Ag0O Ag0C 77.00(6)
S11 Ag0O Ag0E 103.39(6)
S11 Ag0O Ag0G 136.78(6)
S11 Ag0O Ag0L 106.34(6)
S11 Ag0O Ag11 52.16(6)
S11 Ag0O Ag16 111.17(6)
Au07 Ag0P Ag0B 53.029(18)
Au07 Ag0P Ag0Q 56.77(2)
Au07 Ag0P Ag0U 120.19(3)
Au08 Ag0P Au07 58.369(17)
Au08 Ag0P Ag0B 77.20(2)
Au08 Ag0P Ag0Q 76.38(2)
Au08 Ag0P Ag0U 61.86(2)
Ag0Q Ag0P Ag0B 108.89(3)
Ag0Q Ag0P Ag0U 107.33(3)
Ag0U Ag0P Ag0B 115.26(3)
S01S Ag0P Au07 77.21(6)
S01S Ag0P Au08 125.86(6)
S01S Ag0P Ag0B 100.85(5)
S01S Ag0P Ag0Q 52.67(6)
S01S Ag0P Ag0U 143.52(6)
S13 Ag0P Au07 154.06(6)
S13 Ag0P Au08 107.60(6)
S13 Ag0P Ag0B 104.74(6)
S13 Ag0P Ag0Q 146.10(6)
S13 Ag0P Ag0U 52.44(6)
S13 Ag0P S01S 124.47(8)
Au05 Ag0Q Au07 65.722(18)
Au05 Ag0Q Ag0M 99.58(2)
Au05 Ag0Q Ag0P 96.98(3)
Au05 Ag0Q Ag0T 57.40(2)
Au05 Ag0Q Ag0Z 57.33(2)
Au05 Ag0Q S01N 101.05(5)
Au07 Ag0Q Ag0M 56.323(18)
Au07 Ag0Q Ag0P 58.170(19)
Au07 Ag0Q Ag0T 101.17(2)
Au07 Ag0Q Ag0Z 96.38(3)
Au07 Ag0Q S01N 101.75(5)
Ag0P Ag0Q Ag0M 95.17(2)
Ag0P Ag0Q Ag0T 153.59(3)
Ag0T Ag0Q Ag0M 84.11(3)
Ag0Z Ag0Q Ag0M 151.48(3)
Ag0Z Ag0Q Ag0P 73.58(3)
Ag0Z Ag0Q Ag0T 94.60(3)
S01N Ag0Q Ag0M 51.02(5)
S01N Ag0Q Ag0P 143.73(5)
S01N Ag0Q Ag0T 49.62(5)
S01N Ag0Q Ag0Z 142.23(5)
S01S Ag0Q Au05 143.04(6)
S01S Ag0Q Au07 78.60(5)
S01S Ag0Q Ag0M 65.94(6)
S01S Ag0Q Ag0P 53.74(6)
S01S Ag0Q Ag0T 144.37(7)
S01S Ag0Q Ag0Z 120.96(7)
S01S Ag0Q S01N 95.14(8)
S01S Ag0Q S20 124.39(8)
S20 Ag0Q Au05 86.20(6)
S20 Ag0Q Au07 148.28(7)
S20 Ag0Q Ag0M 148.73(7)
S20 Ag0Q Ag0P 114.74(7)
S20 Ag0Q Ag0T 73.17(7)
S20 Ag0Q Ag0Z 54.16(6)
S20 Ag0Q S01N 97.73(8)
Ag0D Ag0R Ag0A 57.94(2)
Ag0D Ag0R Ag0F 56.05(2)
Ag0F Ag0R Ag0A 95.73(2)
S01A Ag0R Ag0A 97.91(5)
S01A Ag0R Ag0D 110.53(6)
S01A Ag0R Ag0F 65.30(6)
S4 Ag0R Ag0A 130.98(6)
S4 Ag0R Ag0D 73.08(6)
S4 Ag0R Ag0F 50.83(6)
S4 Ag0R S01A 97.28(8)
S6 Ag0R Ag0A 50.13(5)
S6 Ag0R Ag0D 102.50(6)
S6 Ag0R Ag0F 144.08(6)
S6 Ag0R S01A 104.12(8)
S6 Ag0R S4 158.23(9)
Au02 Ag0S Au09 59.573(18)
Au02 Ag0S Ag0G 74.04(2)
Au02 Ag0S Ag0H 82.02(2)
Au02 Ag0S Ag0X 56.79(2)
Au02 Ag0S Ag16 120.30(3)
Au09 Ag0S Ag0G 53.549(18)
Au09 Ag0S Ag0H 58.85(2)
Au09 Ag0S Ag0X 116.36(3)
Au09 Ag0S Ag16 64.44(2)
Ag0G Ag0S Ag0X 106.80(3)
Ag0G Ag0S Ag16 56.70(2)
Ag0H Ag0S Ag0G 111.51(3)
Ag0H Ag0S Ag0X 111.06(3)
Ag0H Ag0S Ag16 86.43(3)
Ag16 Ag0S Ag0X 160.43(3)
S01E Ag0S Au02 136.09(6)
S01E Ag0S Au09 87.70(6)
S01E Ag0S Ag0G 111.14(6)
S01E Ag0S Ag0H 54.97(5)
S01E Ag0S Ag0X 142.05(6)
S01E Ag0S Ag16 55.40(6)
S7 Ag0S Au02 97.49(6)
S7 Ag0S Au09 145.68(6)
S7 Ag0S Ag0G 97.78(6)
S7 Ag0S Ag0H 149.13(6)
S7 Ag0S Ag0X 48.18(6)
S7 Ag0S Ag16 119.02(6)
S7 Ag0S S01E 123.49(9)
Au02 Ag0T Au05 57.762(16)
Au02 Ag0T Ag0G 78.27(2)
Au02 Ag0T Ag0Q 70.97(2)
Au02 Ag0T Ag15 124.65(3)
Au05 Ag0T Ag0G 56.57(2)
Au05 Ag0T Ag0Q 56.67(2)
Au05 Ag0T Ag15 67.62(2)
Ag0G Ag0T Ag0Q 113.09(3)
Ag0G Ag0T Ag15 64.42(2)
Ag0Q Ag0T Ag15 87.22(3)
S01N Ag0T Au02 76.23(5)
S01N Ag0T Au05 111.62(6)
S01N Ag0T Ag0G 154.07(5)
S01N Ag0T Ag0Q 62.34(6)
S01N Ag0T Ag15 136.49(6)
S020 Ag0T Au02 150.47(7)
S020 Ag0T Au05 114.62(7)
S020 Ag0T Ag0G 75.06(6)
S020 Ag0T Ag0Q 131.86(7)
S020 Ag0T Ag15 52.14(7)
S020 Ag0T S01N 128.27(8)
Au08 Ag0U Ag0P 54.041(19)
Au08 Ag0U Ag0Z 52.909(18)
Ag0P Ag0U Ag0Z 71.46(3)
S01K Ag0U Au08 96.44(6)
S01K Ag0U Ag0P 118.62(7)
S01K Ag0U Ag0Z 50.64(6)
S01K Ag0U S10 103.50(8)
S10 Ag0U Au08 68.50(6)
S10 Ag0U Ag0P 109.66(6)
S10 Ag0U Ag0Z 104.66(6)
S13 Ag0U Au08 100.05(6)
S13 Ag0U Ag0P 51.86(6)
S13 Ag0U Ag0Z 118.76(7)
S13 Ag0U S01K 142.59(8)
S13 Ag0U S10 113.75(7)
Ag0B Ag0V Au03 51.542(18)
Ag0B Ag0V Ag0D 57.89(2)
Ag0B Ag0V Ag0I 56.78(2)
Ag0D Ag0V Au03 49.708(17)
Ag0I Ag0V Au03 51.914(18)
Ag0I Ag0V Ag0D 97.55(3)
S01D Ag0V Au03 68.60(5)
S01D Ag0V Ag0B 114.68(5)
S01D Ag0V Ag0D 102.95(6)
S01D Ag0V Ag0I 67.49(5)
S1 Ag0V Au03 100.96(5)
S1 Ag0V Ag0B 73.47(6)
S1 Ag0V Ag0D 131.35(6)
S1 Ag0V Ag0I 51.32(5)
S1 Ag0V S01D 97.39(8)
S5 Ag0V Au03 96.23(6)
S5 Ag0V Ag0B 100.56(6)
S5 Ag0V Ag0D 50.40(6)
S5 Ag0V Ag0I 147.53(6)
S5 Ag0V S01D 110.24(8)
S5 Ag0V S1 151.34(9)
Au06 Ag0W Ag0C 51.829(17)
Au06 Ag0W Ag0F 53.440(18)
Au06 Ag0W Ag0L 53.286(18)
Au06 Ag0W Ag0Y 54.334(19)
Ag0C Ag0W Ag0L 68.05(2)
Ag0F Ag0W Ag0C 104.32(2)
Ag0F Ag0W Ag0L 78.01(2)
Ag0Y Ag0W Ag0C 65.23(2)
Ag0Y Ag0W Ag0F 64.26(2)
Ag0Y Ag0W Ag0L 107.43(2)
S01I Ag0W Au06 75.24(5)
S01I Ag0W Ag0C 114.18(5)
S01I Ag0W Ag0F 53.08(6)
S01I Ag0W Ag0L 48.35(5)
S01I Ag0W Ag0Y 115.23(6)
S01Y Ag0W Au06 102.29(6)
S01Y Ag0W Ag0C 109.84(7)
S01Y Ag0W Ag0F 75.57(6)
S01Y Ag0W Ag0L 151.98(6)
S01Y Ag0W Ag0Y 51.89(6)
S01Y Ag0W S01I 118.00(8)
S01Y Ag0W S12 130.20(9)
S12 Ag0W Au06 93.26(5)
S12 Ag0W Ag0C 48.23(6)
S12 Ag0W Ag0F 144.37(6)
S12 Ag0W Ag0L 70.71(6)
S12 Ag0W Ag0Y 109.23(6)
S12 Ag0W S01I 111.66(8)
Au02 Ag0X Ag0J 54.594(19)
Au02 Ag0X Ag0M 54.278(19)
Au02 Ag0X Ag0S 51.705(18)
Ag0J Ag0X Ag0M 65.58(2)
Ag0J Ag0X Ag0S 65.06(2)
Ag0M Ag0X Ag0S 105.14(3)
S01H Ag0X Au02 103.33(6)
S01H Ag0X Ag0J 52.27(6)
S01H Ag0X Ag0M 77.43(6)
S01H Ag0X Ag0S 109.39(6)
S01H Ag0X S01N 121.77(8)
S01N Ag0X Au02 73.41(6)
S01N Ag0X Ag0J 115.41(6)
S01N Ag0X Ag0M 53.07(5)
S01N Ag0X Ag0S 111.39(6)
S7 Ag0X Au02 92.50(6)
S7 Ag0X Ag0J 108.53(6)
S7 Ag0X Ag0M 144.15(7)
S7 Ag0X Ag0S 47.65(6)
S7 Ag0X S01H 128.89(8)
S7 Ag0X S01N 109.29(8)
Au03 Ag0Y Ag0D 52.320(17)
Au03 Ag0Y Ag0K 55.975(18)
Au03 Ag0Y Ag0W 118.34(3)
Au06 Ag0Y Au03 58.983(17)
Au06 Ag0Y Ag0D 77.34(2)
Au06 Ag0Y Ag0K 78.30(2)
Au06 Ag0Y Ag0W 59.39(2)
Ag0K Ag0Y Ag0D 106.94(2)
Ag0W Ag0Y Ag0D 111.15(3)
Ag0W Ag0Y Ag0K 112.48(3)
S01D Ag0Y Au03 77.46(5)
S01D Ag0Y Au06 126.70(5)
S01D Ag0Y Ag0D 100.35(6)
S01D Ag0Y Ag0K 50.98(5)
S01D Ag0Y Ag0W 148.16(6)
S01Y Ag0Y Au03 154.18(7)
S01Y Ag0Y Au06 106.78(7)
S01Y Ag0Y Ag0D 105.77(7)
S01Y Ag0Y Ag0K 147.20(7)
S01Y Ag0Y Ag0W 51.64(6)
S01Y Ag0Y S01D 124.30(8)
Au05 Ag0Z Ag0E 52.019(18)
Au05 Ag0Z Ag0N 82.20(2)
Au05 Ag0Z Ag0Q 58.06(2)
Au05 Ag0Z Ag0U 120.87(3)
Au05 Ag0Z Ag15 64.64(2)
Au08 Ag0Z Au05 59.798(17)
Au08 Ag0Z Ag0E 78.34(2)
Au08 Ag0Z Ag0N 53.972(18)
Au08 Ag0Z Ag0Q 77.62(2)
Au08 Ag0Z Ag0U 61.11(2)
Au08 Ag0Z Ag15 122.94(3)
Ag0E Ag0Z Ag0N 51.58(2)
Ag0Q Ag0Z Ag0E 109.02(3)
Ag0Q Ag0Z Ag0N 129.10(3)
Ag0Q Ag0Z Ag0U 106.94(3)
Ag0Q Ag0Z Ag15 84.29(3)
Ag0U Ag0Z Ag0E 116.83(3)
Ag0U Ag0Z Ag0N 65.35(2)
Ag0U Ag0Z Ag15 168.77(3)
Ag15 Ag0Z Ag0E 57.46(2)
Ag15 Ag0Z Ag0N 107.65(3)
S01K Ag0Z Au05 151.03(6)
S01K Ag0Z Au08 104.48(6)
S01K Ag0Z Ag0E 103.28(6)
S01K Ag0Z Ag0N 69.31(6)
S01K Ag0Z Ag0Q 147.29(7)
S01K Ag0Z Ag0U 51.59(6)
S01K Ag0Z Ag15 118.43(6)
S01K Ag0Z S20 119.31(8)
S20 Ag0Z Au05 86.43(6)
S20 Ag0Z Au08 130.99(6)
S20 Ag0Z Ag0E 109.42(7)
S20 Ag0Z Ag0N 160.87(7)
S20 Ag0Z Ag0Q 53.76(6)
S20 Ag0Z Ag0U 133.74(7)
S20 Ag0Z Ag15 53.34(6)
Ag0A Ag10 Ag0B 59.17(2)
Ag0A Ag10 Ag0M 56.23(2)
Ag0B Ag10 Ag0M 97.09(3)
S01S Ag10 Ag0A 111.21(6)
S01S Ag10 Ag0B 100.44(6)
S01S Ag10 Ag0M 64.40(6)
S2 Ag10 Ag0A 103.29(6)
S2 Ag10 Ag0B 50.59(5)
S2 Ag10 Ag0M 146.40(6)
S2 Ag10 S01S 107.85(8)
S2 Ag10 S3 155.46(8)
S3 Ag10 Ag0A 71.53(6)
S3 Ag10 Ag0B 130.70(6)
S3 Ag10 Ag0M 50.51(6)
S3 Ag10 S01S 96.16(8)
Ag0C Ag11 Au01 52.050(18)
Ag0C Ag11 Ag0E 100.62(3)
Ag0C Ag11 Ag0N 89.77(3)
Ag0E Ag11 Au01 50.830(18)
Ag0E Ag11 Ag0N 54.95(2)
Ag0N Ag11 Au01 51.506(18)
Ag0O Ag11 Au01 51.157(19)
Ag0O Ag11 Ag0C 61.97(2)
Ag0O Ag11 Ag0E 58.14(2)
Ag0O Ag11 Ag0N 97.92(3)
S01Z Ag11 Au01 98.17(6)
S01Z Ag11 Ag0C 137.73(7)
S01Z Ag11 Ag0E 68.65(6)
S01Z Ag11 Ag0N 49.86(6)
S01Z Ag11 Ag0O 126.62(7)
S01Z Ag11 S8 98.19(8)
S8 Ag11 Au01 77.96(5)
S8 Ag11 Ag0C 51.42(5)
S8 Ag11 Ag0E 121.86(6)
S8 Ag11 Ag0N 73.06(5)
S8 Ag11 Ag0O 112.36(6)
S11 Ag11 Au01 100.33(6)
S11 Ag11 Ag0C 77.93(5)
S11 Ag11 Ag0E 99.45(6)
S11 Ag11 Ag0N 149.34(6)
S11 Ag11 Ag0O 51.50(6)
S11 Ag11 S01Z 142.81(8)
S11 Ag11 S8 117.06(7)
S2 Ag12 S1 86.66(7)
S13 Ag12 S1 104.94(7)
S13 Ag12 S2 104.69(8)
P14 Ag12 S1 114.75(9)
P14 Ag12 S2 121.80(9)
P14 Ag12 S13 118.64(9)
S01H Ag13 S3 102.84(8)
S01H Ag13 S6 104.09(8)
S6 Ag13 S3 83.72(7)
P33 Ag13 S01H 115.65(10)
P33 Ag13 S3 113.22(9)
P33 Ag13 S6 130.35(9)
S01Y Ag14 S4 103.66(8)
S5 Ag14 S01Y 112.37(8)
S5 Ag14 S4 85.54(8)
P37 Ag14 S01Y 117.69(10)
P37 Ag14 S4 109.76(10)
P37 Ag14 S5 121.09(10)
Au05 Ag15 Ag0Z 49.908(18)
Ag0E Ag15 Au05 49.763(18)
Ag0E Ag15 Ag0Z 61.67(2)
Ag0G Ag15 Au05 49.434(17)
Ag0G Ag15 Ag0E 56.48(2)
Ag0G Ag15 Ag0Z 97.52(3)
Ag0T Ag15 Au05 52.718(18)
Ag0T Ag15 Ag0E 97.53(3)
Ag0T Ag15 Ag0G 54.83(2)
Ag0T Ag15 Ag0Z 88.37(3)
S020 Ag15 Au05 100.31(6)
S020 Ag15 Ag0E 125.36(6)
S020 Ag15 Ag0G 69.42(6)
S020 Ag15 Ag0T 51.58(6)
S020 Ag15 Ag0Z 138.70(7)
S020 Ag15 S20 101.19(9)
S15 Ag15 Au05 95.08(6)
S15 Ag15 Ag0E 49.70(5)
S15 Ag15 Ag0G 100.16(6)
S15 Ag15 Ag0T 146.87(6)
S15 Ag15 Ag0Z 72.54(6)
S15 Ag15 S020 146.64(9)
S15 Ag15 S20 111.45(9)
S20 Ag15 Au05 74.27(5)
S20 Ag15 Ag0E 109.08(6)
S20 Ag15 Ag0G 117.23(6)
S20 Ag15 Ag0T 70.83(6)
S20 Ag15 Ag0Z 48.75(6)
Au09 Ag16 Ag0S 50.921(19)
Ag0G Ag16 Au09 51.034(19)
Ag0G Ag16 Ag0L 101.07(3)
Ag0G Ag16 Ag0O 62.51(2)
Ag0G Ag16 Ag0S 60.76(2)
Ag0L Ag16 Au09 53.119(19)
Ag0L Ag16 Ag0S 87.43(3)
Ag0O Ag16 Au09 50.171(19)
Ag0O Ag16 Ag0L 54.91(2)
Ag0O Ag16 Ag0S 100.00(3)
S01E Ag16 Au09 75.61(5)
S01E Ag16 Ag0G 109.14(6)
S01E Ag16 Ag0L 68.49(5)
S01E Ag16 Ag0O 117.05(6)
S01E Ag16 Ag0S 49.30(5)
S01P Ag16 Au09 99.40(6)
S01P Ag16 Ag0G 51.21(6)
S01P Ag16 Ag0L 152.05(7)
S01P Ag16 Ag0O 105.53(7)
S01P Ag16 Ag0S 75.94(6)
S01P Ag16 S01E 113.43(8)
S01P Ag16 S01T 147.01(8)
S01T Ag16 Au09 100.05(6)
S01T Ag16 Ag0G 130.72(7)
S01T Ag16 Ag0L 50.95(6)
S01T Ag16 Ag0O 68.52(6)
S01T Ag16 Ag0S 136.50(6)
S01T Ag16 S01E 97.11(7)
S11 Ag17 S01T 82.20(8)
S12 Ag17 S01T 106.79(8)
S12 Ag17 S11 94.86(8)
P0AA Ag17 S01T 114.39(10)
P0AA Ag17 S11 136.10(10)
P0AA Ag17 S12 116.05(9)
S01P Ag18 S020 84.96(8)
S7 Ag18 S01P 100.67(8)
S7 Ag18 S020 107.67(8)
P30 Ag18 S01P 130.83(9)
P30 Ag18 S020 113.19(9)
P30 Ag18 S7 114.68(9)
S01K Ag19 S01Z 111.02(8)
S01K Ag19 S15 100.25(8)
S15 Ag19 S01Z 85.23(8)
P1AA Ag19 S01K 112.58(10)
P1AA Ag19 S01Z 112.99(10)
P1AA Ag19 S15 131.39(10)
Ag0H S01A Ag0J 74.99(6)
Ag0H S01A Ag0R 121.07(10)
Ag0J S01A Ag0R 89.49(8)
C9AA S01A Ag0H 115.0(4)
C9AA S01A Ag0J 130.9(3)
C9AA S01A Ag0R 117.6(3)
Ag0K S01D Ag0V 116.89(9)
Ag0K S01D Ag0Y 76.20(7)
Ag0Y S01D Ag0V 85.86(8)
C74 S01D Ag0K 116.8(3)
C74 S01D Ag0V 121.5(3)
C74 S01D Ag0Y 128.3(3)
Ag0H S01E Ag16 105.63(9)
Ag0S S01E Ag0H 70.08(7)
Ag0S S01E Ag16 75.30(6)
C73 S01E Ag0H 109.6(3)
C73 S01E Ag0S 103.6(3)
C73 S01E Ag16 141.9(3)
Ag0J S01H Ag0X 75.01(7)
Ag0J S01H Ag13 96.76(9)
Ag0X S01H Ag13 133.20(10)
C6AA S01H Ag0J 109.6(2)
C6AA S01H Ag0X 120.7(2)
C6AA S01H Ag13 105.6(2)
Ag0F S01I Ag0H 68.05(6)
Ag0L S01I Ag0F 106.41(8)
Ag0L S01I Ag0H 67.16(5)
Ag0L S01I Ag0W 82.92(7)
Ag0W S01I Ag0F 77.06(7)
Ag0W S01I Ag0H 123.58(9)
C95 S01I Ag0F 136.7(3)
C95 S01I Ag0H 121.1(4)
C95 S01I Ag0L 116.1(3)
C95 S01I Ag0W 114.8(4)
Ag0U S01K Ag19 138.58(10)
Ag0Z S01K Ag0U 77.77(7)
Ag0Z S01K Ag19 98.28(9)
C102 S01K Ag0U 119.0(4)
C102 S01K Ag0Z 104.3(4)
C102 S01K Ag19 102.1(4)
Ag0M S01N Ag0Q 68.88(6)
Ag0T S01N Ag0M 108.10(8)
Ag0T S01N Ag0Q 68.04(6)
Ag0T S01N Ag0X 85.12(8)
Ag0X S01N Ag0M 75.58(6)
Ag0X S01N Ag0Q 124.52(8)
C81 S01N Ag0M 129.5(4)
C81 S01N Ag0Q 120.4(4)
C81 S01N Ag0T 121.6(4)
C81 S01N Ag0X 115.0(4)
Ag0G S01P Ag16 76.41(7)
Ag0G S01P Ag18 96.92(8)
Ag16 S01P Ag18 134.99(10)
C1AA S01P Ag0G 110.5(4)
C1AA S01P Ag16 121.7(3)
C1AA S01P Ag18 102.5(3)
Ag0P S01S Ag10 86.21(7)
Ag0Q S01S Ag0P 73.58(7)
Ag0Q S01S Ag10 119.56(9)
C84 S01S Ag0P 128.3(4)
C84 S01S Ag0Q 116.3(3)
C84 S01S Ag10 120.7(3)
Ag0L S01T Ag16 77.88(7)
Ag0L S01T Ag17 90.93(8)
Ag16 S01T Ag17 146.30(11)
C140 S01T Ag0L 111.7(2)
C140 S01T Ag16 107.6(2)
C140 S01T Ag17 106.1(2)
Ag0W S01Y Ag0Y 76.46(7)
Ag0W S01Y Ag14 134.20(11)
Ag0Y S01Y Ag14 91.24(9)
C3BA S01Y Ag0W 118.6(4)
C3BA S01Y Ag0Y 109.5(3)
C3BA S01Y Ag14 107.2(4)
Ag0N S01Z Ag11 80.04(7)
Ag0N S01Z Ag19 85.56(8)
Ag11 S01Z Ag19 147.46(11)
C4BA S01Z Ag0N 108.4(3)
C4BA S01Z Ag11 108.0(3)
C4BA S01Z Ag19 104.2(3)
Ag0T S020 Ag15 76.28(8)
Ag0T S020 Ag18 90.05(8)
Ag15 S020 Ag18 143.30(10)
C199 S020 Ag0T 109.0(4)
C199 S020 Ag15 109.7(5)
C199 S020 Ag18 106.9(5)
Ag0I S1 Ag12 93.98(7)
Ag0V S1 Ag0I 77.90(7)
Ag0V S1 Ag12 138.56(10)
C7BA S1 Ag0I 106.8(3)
C7BA S1 Ag0V 100.7(3)
C7BA S1 Ag12 120.4(3)
Ag0B S2 Ag12 98.42(8)
Ag10 S2 Ag0B 79.05(7)
Ag10 S2 Ag12 138.91(9)
C3AA S2 Ag0B 115.6(3)
C3AA S2 Ag10 115.2(3)
C3AA S2 Ag12 103.0(3)
Ag0M S3 Ag13 96.23(9)
Ag10 S3 Ag0M 79.09(7)
Ag10 S3 Ag13 140.84(9)
C104 S3 Ag0M 107.5(4)
C104 S3 Ag10 100.9(4)
C104 S3 Ag13 117.3(4)
Ag0F S4 Ag14 92.66(8)
Ag0R S4 Ag0F 79.10(7)
Ag0R S4 Ag14 137.29(10)
C116 S4 Ag0F 107.8(4)
C116 S4 Ag0R 101.9(3)
C116 S4 Ag14 120.4(3)
Ag0D S5 Ag14 98.75(9)
Ag0V S5 Ag0D 79.80(7)
Ag0V S5 Ag14 132.66(11)
C0AA S5 Ag0D 115.0(3)
C0AA S5 Ag0V 117.2(4)
C0AA S5 Ag14 106.3(3)
Ag0A S6 Ag13 101.18(7)
Ag0R S6 Ag0A 80.12(7)
Ag0R S6 Ag13 142.03(11)
C8AA S6 Ag0A 112.6(4)
C8AA S6 Ag0R 112.9(3)
C8AA S6 Ag13 101.6(3)
Ag0S S7 Ag0X 84.17(8)
Ag0S S7 Ag18 101.86(9)
Ag0X S7 Ag18 136.73(11)
C66 S7 Ag0S 112.1(3)
C66 S7 Ag0X 110.7(3)
C66 S7 Ag18 106.4(3)
Ag0C S8 Ag0K 69.62(7)
Ag0C S8 Ag11 72.23(7)
Ag0K S8 Ag11 104.14(8)
C79 S8 Ag0C 101.9(4)
C79 S8 Ag0K 110.5(3)
C79 S8 Ag11 140.2(3)
Ag0I S10 Ag0K 68.56(6)
Ag0I S10 Ag0U 80.55(7)
Ag0N S10 Ag0I 110.49(9)
Ag0N S10 Ag0K 70.62(6)
Ag0N S10 Ag0U 85.55(7)
Ag0U S10 Ag0K 129.86(9)
C85 S10 Ag0I 125.6(3)
C85 S10 Ag0K 113.4(3)
C85 S10 Ag0N 121.4(3)
C85 S10 Ag0U 116.7(3)
Ag0O S11 Ag11 76.34(7)
Ag0O S11 Ag17 98.95(8)
Ag11 S11 Ag17 136.49(10)
C69 S11 Ag0O 109.0(3)
C69 S11 Ag11 111.8(3)
C69 S11 Ag17 110.6(3)
Ag0C S12 Ag0W 83.40(8)
Ag0C S12 Ag17 106.20(8)
Ag0W S12 Ag17 134.77(11)
C62 S12 Ag0C 116.8(4)
C62 S12 Ag0W 108.8(3)
C62 S12 Ag17 105.6(3)
Ag0P S13 Ag0U 75.70(7)
Ag0P S13 Ag12 96.40(8)
Ag0U S13 Ag12 137.82(10)
C75 S13 Ag0P 111.9(4)
C75 S13 Ag0U 117.9(3)
C75 S13 Ag12 103.6(3)
Ag0E S15 Ag15 80.48(8)
Ag0E S15 Ag19 99.09(9)
Ag15 S15 Ag19 137.34(11)
C4AA S15 Ag0E 118.5(3)
C4AA S15 Ag15 116.5(4)
C4AA S15 Ag19 101.3(4)
Ag0Q S20 Ag0Z 72.08(7)
Ag0Q S20 Ag15 107.45(9)
Ag0Z S20 Ag15 77.90(8)
C262 S20 Ag0Q 108.7(4)
C262 S20 Ag0Z 105.3(4)
C262 S20 Ag15 142.8(4)
C108 P30 Ag18 116.8(3)
C108 P30 C224 105.3(6)
C108 P30 C263 103.5(6)
C224 P30 Ag18 112.8(5)
C224 P30 C263 106.4(6)
C263 P30 Ag18 111.2(4)
C119 P33 Ag13 115.6(4)
C119 P33 C152 104.4(5)
C152 P33 Ag13 108.6(4)
C194 P33 Ag13 117.3(4)
C194 P33 C119 105.1(6)
C194 P33 C152 104.6(6)
C96 P37 Ag14 118.4(4)
C96 P37 C196 105.5(6)
C196 P37 Ag14 108.3(4)
C208 P37 Ag14 113.3(4)
C208 P37 C96 103.3(6)
C208 P37 C196 107.2(6)
C138 P14 Ag12 113.2(4)
C138 P14 C231 107.7(6)
C139 P14 Ag12 115.4(4)
C139 P14 C138 103.9(5)
C139 P14 C231 102.4(5)
C231 P14 Ag12 113.2(4)
C209 P1AA Ag19 116.1(5)
C209 P1AA C221 104.0(6)
C209 P1AA C257 105.9(7)
C221 P1AA Ag19 109.1(4)
C221 P1AA C257 104.6(7)
C257 P1AA Ag19 115.9(5)
C127 P0AA Ag17 115.3(4)
C127 P0AA C293 102.9(6)
C127 P0AA C33A 102.7(10)
C293 P0AA Ag17 111.3(5)
C293 P0AA C33A 122.7(10)
C33 P0AA Ag17 123.4(6)
C33 P0AA C127 101.3(8)
C33 P0AA C293 99.9(8)
C33A P0AA Ag17 102.2(9)
C80 C8AA S6 122.4(7)
C154 C8AA S6 120.2(8)
C154 C8AA C80 117.2(10)
C70 C62 S12 119.2(9)
C70 C62 C183 118.7(10)
C183 C62 S12 122.1(7)
C128 C1AA S01P 119.9(8)
C226 C1AA S01P 122.0(8)
C226 C1AA C128 117.8(9)
C79 C64 H64 118.6
C82 C64 H64 118.6
C82 C64 C79 122.7(10)
C90 C0AA S5 121.2(8)
C90 C0AA C137 117.6(10)
C137 C0AA S5 121.1(8)
C68 C66 S7 118.3(8)
C68 C66 C158 118.6(10)
C158 C66 S7 123.1(8)
C114 C7BA S1 120.0(7)
C126 C7BA S1 122.0(8)
C126 C7BA C114 118.0(10)
C66 C68 H68 119.8
C66 C68 C167 120.4(11)
C66 C68 Cl6A 128.9(12)
C167 C68 H68 119.8
C167 C68 Cl6A 107.9(12)
C112 C69 S11 122.0(8)
C112 C69 C168 117.8(9)
C168 C69 S11 120.0(7)
C62 C70 H70 119.0
C62 C70 C143 121.9(11)
C143 C70 H70 119.0
C3BA C72 H72 118.2
C180 C72 H72 118.2
C180 C72 C3BA 123.5(10)
C107 C73 S01E 122.0(8)
C107 C73 C164 115.6(10)
C164 C73 S01E 122.2(8)
C86 C74 S01D 121.4(8)
C120 C74 S01D 119.8(7)
C120 C74 C86 118.8(9)
C105 C75 S13 120.8(8)
C105 C75 C151 117.4(9)
C151 C75 S13 121.8(8)
C149 C4AA S15 121.2(7)
C203 C4AA S15 121.3(8)
C203 C4AA C149 117.3(9)
C107 C77 H77 120.3
C258 C77 H77 120.3
C258 C77 C107 119.4(11)
C9AA C78 H78 119.0
C189 C78 H78 119.0
C189 C78 C9AA 122.0(10)
C64 C79 S8 122.0(8)
C172 C79 S8 121.2(7)
C172 C79 C64 116.7(9)
C8AA C80 H80 119.2
C134 C80 C8AA 121.5(10)
C134 C80 H80 119.2
C132 C81 S01N 125.9(8)
C132 C81 C206 117.2(9)
C206 C81 S01N 116.9(9)
C64 C82 H82 120.8
C64 C82 C202 118.3(10)
C202 C82 H82 120.8
C131 C3AA S2 121.3(7)
C170 C3AA S2 122.4(8)
C170 C3AA C131 116.2(9)
C110 C84 S01S 123.2(7)
C173 C84 S01S 120.6(8)
C173 C84 C110 116.1(9)
C97 C85 S10 118.1(8)
C97 C85 C99 118.3(9)
C99 C85 S10 123.6(8)
C74 C86 Cl0A 120.9(8)
C88 C86 Cl0A 118.2(7)
C88 C86 C74 120.9(9)
C88 C87 Cl13 120.4(8)
C88 C87 C142 120.2(10)
C142 C87 Cl13 119.4(8)
C86 C88 C87 119.9(9)
C86 C88 H88 120.1
C87 C88 H88 120.1
C78 C9AA S01A 119.3(8)
C157 C9AA S01A 123.6(8)
C157 C9AA C78 117.0(9)
C0AA C90 H90 118.8
C0AA C90 C123 122.5(10)
C123 C90 H90 118.8
C170 C91 H91 121.3
C197 C91 H91 121.3
C197 C91 C170 117.4(10)
C115 C92 H92 120.5
C115 C92 C223 119.0(12)
C223 C92 H92 120.5
C158 C93 H93 120.6
C187 C93 H93 120.6
C187 C93 C158 118.8(11)
C95 C94 H94 119.8
C184 C94 H94 119.8
C184 C94 C95 120.4(9)
C94 C95 S01I 117.4(7)
C177 C95 S01I 126.4(9)
C177 C95 C94 116.2(9)
C159 C96 P37 123.4(11)
C159 C96 C259 118.8(13)
C259 C96 P37 117.8(11)
C85 C97 H97 119.8
C113 C97 C85 120.3(10)
C113 C97 H97 119.8
C150 C98 H98 120.9
C150 C98 C157 118.2(11)
C157 C98 H98 120.9
C85 C99 Cl5 118.9(8)
C103 C99 Cl5 118.4(9)
C103 C99 C85 122.6(10)
C122 C100 Cl17 119.9(8)
C141 C100 Cl17 119.7(8)
C141 C100 C122 120.4(9)
C133 C2BA Cl31 119.5(8)
C192 C2BA Cl31 119.6(9)
C192 C2BA C133 121.0(10)
C191 C102 S01K 119.3(8)
C223 C102 S01K 125.4(8)
C223 C102 C191 115.2(9)
C99 C103 H103 120.9
C99 C103 C205 118.2(11)
C205 C103 H103 120.9
C124 C104 S3 121.6(9)
C124 C104 C268 117.2(9)
C268 C104 S3 121.1(8)
C75 C105 H105 119.5
C75 C105 C225 120.9(11)
C225 C105 H105 119.5
C72 C3BA S01Y 122.0(7)
C72 C3BA C121 114.4(9)
C121 C3BA S01Y 123.4(9)
C73 C107 Cl14 119.8(9)
C77 C107 Cl14 118.3(9)
C77 C107 C73 121.9(10)
C185 C108 P30 122.7(9)
C212 C108 P30 119.2(10)
C212 C108 C185 118.1(12)
C153 C4BA S01Z 122.1(8)
C178 C4BA S01Z 121.4(8)
C178 C4BA C153 116.4(10)
C84 C110 Cl4 119.4(7)
C129 C110 Cl4 118.7(9)
C129 C110 C84 121.9(10)
C130 C111 H111 120.8
C130 C111 C154 118.4(10)
C154 C111 H111 120.8
C69 C112 H112 119.3
C69 C112 C141 121.5(10)
C141 C112 H112 119.3
C97 C113 H113 119.8
C97 C113 C205 120.3(10)
C205 C113 H113 119.8
C7BA C114 H114 119.3
C192 C114 C7BA 121.4(9)
C192 C114 H114 119.3
C92 C115 Cl43 119.3(10)
C92 C115 C218 123.0(11)
C218 C115 Cl43 117.6(10)
C136 C116 S4 119.9(8)
C166 C116 S4 120.9(9)
C166 C116 C136 119.1(10)
C151 C117 H117 120.6
C151 C117 C279 118.8(11)
C279 C117 H117 120.6
C201 C119 P33 116.7(9)
C289 C119 P33 122.1(9)
C289 C119 C201 121.2(12)
C74 C120 H120 120.0
C74 C120 C142 119.9(9)
C142 C120 H120 120.0
C3BA C121 Cl27 120.1(8)
C165 C121 Cl27 117.0(8)
C165 C121 C3BA 122.9(11)
C100 C122 H122 120.2
C168 C122 C100 119.6(9)
C168 C122 H122 120.2
C90 C123 H123 120.7
C181 C123 C90 118.7(11)
C181 C123 H123 120.7
C104 C124 H124 119.4
C104 C124 C246 121.2(12)
C246 C124 H124 119.4
C161 C125 H125 121.0
C226 C125 H125 121.0
C226 C125 C161 118.0(11)
C7BA C126 Cl3 120.4(8)
C133 C126 Cl3 118.8(7)
C133 C126 C7BA 120.8(10)
C239 C127 P0AA 117.9(9)
C239 C127 C249 118.3(13)
C249 C127 P0AA 123.7(10)
C1AA C128 Cl19 120.9(8)
C176 C128 Cl19 118.3(9)
C176 C128 C1AA 120.7(11)
C110 C129 H129 120.8
C110 C129 C175 118.4(11)
C175 C129 H129 120.8
C111 C130 Cl18 118.6(8)
C134 C130 Cl18 120.0(9)
C134 C130 C111 121.4(10)
C3AA C131 Cl24 120.5(7)
C156 C131 Cl24 117.5(8)
C156 C131 C3AA 122.0(9)
C81 C132 Cl26 119.4(8)
C81 C132 C234 124.4(11)
C234 C132 Cl26 116.2(9)
C2BA C133 H133 119.7
C126 C133 C2BA 120.6(9)
C126 C133 H133 119.7
C80 C134 H134 120.3
C130 C134 C80 119.4(11)
C130 C134 H134 120.3
C149 C135 H135 119.9
C188 C135 H135 119.9
C188 C135 C149 120.2(11)
C116 C136 H136 120.1
C116 C136 C174 119.9(11)
C174 C136 H136 120.1
C0AA C137 Cl6 121.6(8)
C0AA C137 C147 121.5(10)
C147 C137 Cl6 116.9(8)
C145 C138 P14 117.3(9)
C145 C138 C182 120.2(11)
C182 C138 P14 122.3(10)
C232 C139 P14 117.9(9)
C232 C139 C237 117.0(10)
C237 C139 P14 125.1(8)
C240 C140 S01T 120.4(4)
C240 C140 C230 120.0
C230 C140 S01T 119.4(4)
C140 C240 Cl2 122.4(5)
C12 C240 Cl2 117.6(5)
C12 C240 C140 120.0
C240 C12 H12 120.0
C240 C12 C36 120.0
C36 C12 H12 120.0
C12 C36 C24 120.0
C12 C36 Cl1A 111.5(7)
C12 C36 Cl1B 144.4(8)
C24 C36 Cl1A 128.4(7)
C24 C36 Cl1B 95.6(8)
C36 C24 H24 120.0
C230 C24 C36 120.0
C230 C24 H24 120.0
C140 C230 H230 120.0
C24 C230 C140 120.0
C24 C230 H230 120.0
C100 C141 C112 119.6(10)
C100 C141 H141 120.2
C112 C141 H141 120.2
C87 C142 C120 120.4(10)
C87 C142 H142 119.8
C120 C142 H142 119.8
C70 C143 H143 121.2
C252 C143 C70 117.6(10)
C252 C143 H143 121.2
C153 C144 H144 121.1
C153 C144 C254 117.9(11)
C254 C144 H144 121.1
C138 C145 H145 120.7
C138 C145 C295 118.6(13)
C295 C145 H145 120.7
C229 C146 H146 120.6
C231 C146 H146 120.6
C231 C146 C229 118.8(13)
C137 C147 H147 120.6
C181 C147 C137 118.7(10)
C181 C147 H147 120.6
C166 C148 H148 120.3
C243 C148 H148 120.3
C243 C148 C166 119.3(12)
C4AA C149 H149 119.7
C135 C149 C4AA 120.6(9)
C135 C149 H149 119.7
C98 C150 Cl32 117.4(9)
C189 C150 Cl32 120.2(10)
C189 C150 C98 122.4(11)
C75 C151 Cl38 120.5(8)
C117 C151 Cl38 117.3(9)
C117 C151 C75 122.0(11)
C274 C152 P33 121.5(10)
C292 C152 P33 119.5(10)
C292 C152 C274 118.9(12)
C4BA C153 Cl15 119.4(8)
C144 C153 Cl15 117.7(9)
C144 C153 C4BA 122.9(11)
C8AA C154 Cl9 120.5(8)
C8AA C154 C111 121.9(10)
C111 C154 Cl9 117.5(8)
C131 C156 H156 120.7
C197 C156 C131 118.6(10)
C197 C156 H156 120.7
C9AA C157 Cl10 120.2(8)
C9AA C157 C98 121.9(11)
C98 C157 Cl10 117.8(9)
C66 C158 Cl7 121.7(9)
C66 C158 H158 119.6
C93 C158 Cl7 117.6(8)
C93 C158 C66 120.7(10)
C93 C158 H158 119.6
C96 C159 H159 119.1
C277 C159 C96 121.8(14)
C277 C159 H159 119.1
C172 C160 H160 120.5
C172 C160 C202 119.0(11)
C202 C160 H160 120.5
C125 C161 Cl35 119.1(9)
C176 C161 Cl35 119.2(9)
C176 C161 C125 121.6(10)
C210 C2AA H2AA 118.4
C210 C2AA C262 123.2(12)
C262 C2AA H2AA 118.4
C188 C163 H163 121.0
C188 C163 C203 118.0(10)
C203 C163 H163 121.0
C73 C164 H164 118.4
C200 C164 C73 123.2(11)
C200 C164 H164 118.4
C121 C165 H165 120.6
C198 C165 C121 118.7(10)
C198 C165 H165 120.6
C116 C166 Cl21 120.7(9)
C116 C166 C148 121.0(12)
C148 C166 Cl21 118.3(10)
C68 C167 H167 120.5
C187 C167 C68 119.0(11)
C187 C167 H167 120.5
C69 C168 Cl11 120.2(7)
C122 C168 Cl11 118.7(8)
C122 C168 C69 121.1(9)
C219 C169 H169 119.8
C286 C169 H169 119.8
C286 C169 C219 120.4(16)
C3AA C170 C91 123.8(10)
C3AA C170 H170 118.1
C91 C170 H170 118.1
C79 C172 Cl8 120.9(7)
C79 C172 C160 122.2(10)
C160 C172 Cl8 116.9(9)
C84 C173 H173 118.4
C227 C173 C84 123.3(11)
C227 C173 H173 118.4
C136 C174 H174 120.3
C243 C174 C136 119.4(13)
C243 C174 H174 120.3
C129 C175 Cl36 118.3(10)
C227 C175 Cl36 119.8(9)
C227 C175 C129 121.8(10)
C128 C176 H176 120.4
C161 C176 C128 119.2(11)
C161 C176 H176 120.4
C95 C177 Cl12 119.0(9)
C95 C177 C186 124.4(11)
C186 C177 Cl12 116.6(8)
C4BA C178 H178 119.0
C195 C178 C4BA 121.9(10)
C195 C178 H178 119.0
C72 C180 H180 120.4
C72 C180 C198 119.1(11)
C198 C180 H180 120.4
C123 C181 Cl28 120.4(9)
C123 C181 C147 121.0(10)
C147 C181 Cl28 118.6(9)
C138 C182 H182 120.0
C298 C182 C138 120.0(15)
C298 C182 H182 120.0
C62 C183 Cl1 121.2(8)
C204 C183 Cl1 118.1(8)
C204 C183 C62 120.7(9)
C94 C184 H184 120.3
C94 C184 C216 119.3(12)
C216 C184 H184 120.3
C108 C185 H185 119.7
C255 C185 C108 120.6(12)
C255 C185 H185 119.7
C177 C186 H186 121.5
C216 C186 C177 117.0(10)
C216 C186 H186 121.5
C93 C187 Cl22 119.3(9)
C93 C187 C167 122.3(11)
C167 C187 Cl22 118.3(9)
C135 C188 Cl44 120.0(9)
C135 C188 C163 121.7(11)
C163 C188 Cl44 118.2(8)
C78 C189 H189 120.8
C150 C189 C78 118.4(11)
C150 C189 H189 120.8
C247 C5AA H5AA 119.8
C263 C5AA H5AA 119.8
C263 C5AA C247 120.5(14)
C102 C191 H191 118.4
C218 C191 C102 123.2(12)
C218 C191 H191 118.4
C2BA C192 C114 118.1(10)
C2BA C192 H192 120.9
C114 C192 H192 120.9
C221 C6BA H6BA 119.9
C221 C6BA C272 120.3(12)
C272 C6BA H6BA 119.9
C280 C194 P33 119.4(11)
C300 C194 P33 123.6(12)
C300 C194 C280 116.9(13)
C178 C195 H195 120.5
C254 C195 C178 118.9(11)
C254 C195 H195 120.5
C207 C196 P37 123.8(11)
C5BA C196 P37 117.7(12)
C5BA C196 C207 118.1(14)
C91 C197 Cl23 120.0(8)
C91 C197 C156 121.8(10)
C156 C197 Cl23 118.1(8)
C165 C198 Cl16 118.5(8)
C165 C198 C180 121.2(10)
C180 C198 Cl16 120.3(10)
C222 C199 S020 121.7(9)
C222 C199 C245 118.8(11)
C245 C199 S020 119.4(10)
C164 C200 H200 121.0
C164 C200 C258 118.1(11)
C258 C200 H200 121.0
C119 C201 H201 121.0
C119 C201 C235 118.0(12)
C235 C201 H201 121.0
C82 C202 Cl30 118.9(8)
C82 C202 C160 120.9(9)
C160 C202 Cl30 120.2(9)
C4AA C203 Cl37 120.4(9)
C163 C203 Cl37 117.5(8)
C163 C203 C4AA 122.1(10)
C183 C204 H204 120.9
C252 C204 C183 118.2(11)
C252 C204 H204 120.9
C103 C205 Cl41 119.7(9)
C113 C205 Cl41 120.0(9)
C113 C205 C103 120.3(11)
C81 C206 H206 120.7
C265 C206 C81 118.6(12)
C265 C206 H206 120.7
C196 C207 H207 119.7
C5 C207 C196 120.6(15)
C5 C207 H207 119.7
C228 C208 P37 117.9(9)
C228 C208 C11 120.6(14)
C11 C208 P37 121.2(12)
C241 C209 P1AA 122.3(11)
C241 C209 C32 117.5(14)
C32 C209 P1AA 120.2(12)
C2AA C210 H210 120.2
C2AA C210 C17 119.5(16)
C17 C210 H210 120.2
C259 C211 H211 118.8
C275 C211 H211 118.8
C275 C211 C259 122.5(17)
C108 C212 H212 119.5
C108 C212 C238 121.0(13)
C238 C212 H212 119.5
C238 C213 H213 120.3
C238 C213 C255 119.5(13)
C255 C213 H213 120.3
C233 C214 H214 119.8
C244 C214 H214 119.8
C244 C214 C233 120.5(14)
C179 C215 H215 120.0
C179 C215 C6AA 120.0
C6AA C215 H215 120.0
C215 C179 H179 120.0
C271 C179 C215 120.0
C271 C179 H179 120.0
C179 C271 Cl34 120.4(4)
C179 C271 C155 120.0
C155 C271 Cl34 119.6(4)
C271 C155 H155 120.0
C118 C155 C271 120.0
C118 C155 H155 120.0
C155 C118 Cl25 116.5(3)
C155 C118 C6AA 120.0
C155 C118 Cl 119.7(7)
C6AA C118 Cl25 123.5(3)
C6AA C118 Cl 113.8(7)
C215 C6AA S01H 119.1(3)
C118 C6AA S01H 120.8(3)
C118 C6AA C215 120.0
C184 C216 Cl40 118.4(10)
C186 C216 Cl40 118.9(8)
C186 C216 C184 122.6(11)
C246 C217 Cl52 118.2(10)
C270 C217 Cl52 120.9(12)
C270 C217 C246 120.8(12)
C115 C218 C191 117.2(12)
C115 C218 H218 121.4
C191 C218 H218 121.4
C169 C219 H219 120.1
C224 C219 C169 119.8(13)
C224 C219 H219 120.1
C232 C220 H220 119.5
C250 C220 H220 119.5
C250 C220 C232 120.9(13)
C6BA C221 P1AA 117.7(10)
C6BA C221 C251 118.3(13)
C251 C221 P1AA 123.9(10)
C199 C222 H222 119.3
C199 C222 C290 121.5(11)
C290 C222 H222 119.3
C92 C223 Cl20 118.2(10)
C102 C223 Cl20 119.4(8)
C102 C223 C92 122.4(11)
C219 C224 P30 116.7(10)
C294 C224 P30 125.0(12)
C294 C224 C219 118.1(13)
C105 C225 H225 120.3
C279 C225 C105 119.4(11)
C279 C225 H225 120.3
C1AA C226 H226 118.7
C125 C226 C1AA 122.6(11)
C125 C226 H226 118.7
C173 C227 H227 120.8
C175 C227 C173 118.5(11)
C175 C227 H227 120.8
C208 C228 H228 121.5
C208 C228 C297 116.9(12)
C297 C228 H228 121.5
C146 C229 H229 119.9
C266 C229 C146 120.2(14)
C266 C229 H229 119.9
C146 C231 P14 121.9(10)
C260 C231 P14 117.0(10)
C260 C231 C146 121.0(12)
C139 C232 H232 119.3
C220 C232 C139 121.5(13)
C220 C232 H232 119.3
C214 C233 H233 120.4
C263 C233 C214 119.1(11)
C263 C233 H233 120.4
C132 C234 H234 121.1
C281 C234 C132 117.7(12)
C281 C234 H234 121.1
C201 C235 H235 119.4
C276 C235 C201 121.2(12)
C276 C235 H235 119.4
C253 C236 H236 120.6
C253 C236 C287 118.7(14)
C287 C236 H236 120.6
C139 C237 H237 119.2
C248 C237 C139 121.6(11)
C248 C237 H237 119.2
C212 C238 H238 120.1
C213 C238 C212 119.9(12)
C213 C238 H238 120.1
C127 C239 H239 120.0
C253 C239 C127 119.9(12)
C253 C239 H239 120.0
C209 C241 H241 119.5
C209 C241 C16 120.9(16)
C16 C241 H241 119.5
C264 C242 H242 119.9
C264 C242 C272 120.3(15)
C272 C242 H242 119.9
C148 C243 Cl50 119.2(10)
C174 C243 Cl50 119.5(12)
C174 C243 C148 121.2(12)
C214 C244 H244 119.3
C214 C244 C247 121.4(14)
C247 C244 H244 119.3
C199 C245 Cl51 122.9(10)
C199 C245 C256 120.4(15)
C256 C245 Cl51 116.6(12)
C124 C246 H246 120.7
C217 C246 C124 118.6(12)
C217 C246 H246 120.7
C5AA C247 H247 120.7
C244 C247 C5AA 118.7(13)
C244 C247 H247 120.7
C237 C248 H248 120.1
C250 C248 C237 119.9(12)
C250 C248 H248 120.1
C127 C249 H249 119.3
C287 C249 C127 121.5(14)
C287 C249 H249 119.3
C220 C250 C248 119.2(12)
C220 C250 H250 120.4
C248 C250 H250 120.4
C221 C251 H251 119.8
C264 C251 C221 120.3(14)
C264 C251 H251 119.8
C143 C252 Cl29 118.5(8)
C143 C252 C204 122.8(10)
C204 C252 Cl29 118.6(9)
C236 C253 C239 121.0(13)
C236 C253 H253 119.5
C239 C253 H253 119.5
C144 C254 Cl33 118.6(9)
C195 C254 Cl33 119.4(9)
C195 C254 C144 122.0(11)
C185 C255 H255 119.5
C213 C255 C185 120.9(13)
C213 C255 H255 119.5
C245 C256 H256 120.8
C8 C256 C245 118.3(14)
C8 C256 H256 120.8
C285 C257 P1AA 118.8(11)
C285 C257 C299 120.6(15)
C299 C257 P1AA 120.5(12)
C77 C258 Cl39 120.4(9)
C77 C258 C200 121.9(11)
C200 C258 Cl39 117.7(9)
C96 C259 C211 117.2(15)
C96 C259 H259 121.4
C211 C259 H259 121.4
C231 C260 H260 120.4
C231 C260 C9 119.3(13)
C9 C260 H260 120.4
C282 C261 H261 120.4
C10 C261 H261 120.4
C10 C261 C282 119.2(15)
C2AA C262 S20 123.0(8)
C296 C262 S20 122.1(11)
C296 C262 C2AA 114.5(12)
C5AA C263 P30 124.1(10)
C5AA C263 C233 119.9(12)
C233 C263 P30 116.1(8)
C242 C264 C251 121.0(14)
C242 C264 H264 119.5
C251 C264 H264 119.5
C206 C265 H265 119.8
C281 C265 C206 120.4(12)
C281 C265 H265 119.8
C229 C266 H266 119.4
C229 C266 C9 121.2(15)
C9 C266 H266 119.4
C104 C268 Cl47 119.9(9)
C270 C268 Cl47 119.2(11)
C270 C268 C104 120.9(12)
C217 C270 C268 121.0(14)
C217 C270 H270 119.5
C268 C270 H270 119.5
C6BA C272 H272 120.1
C242 C272 C6BA 119.8(14)
C242 C272 H272 120.1
C296 C273 H273 121.6
C296 C273 C17 116.9(15)
C17 C273 H273 121.6
C152 C274 H274 122.1
C152 C274 C10 115.9(14)
C10 C274 H274 122.1
C211 C275 H275 119.6
C211 C275 C277 120.7(17)
C277 C275 H275 119.6
C235 C276 H276 119.9
C235 C276 C288 120.2(13)
C288 C276 H276 119.9
C159 C277 H277 120.6
C275 C277 C159 118.9(16)
C275 C277 H277 120.6
C117 C279 Cl42 118.3(9)
C117 C279 C225 121.3(10)
C225 C279 Cl42 120.4(9)
C194 C280 H280 119.8
C291 C280 C194 120.3(16)
C291 C280 H280 119.8
C234 C281 Cl45 119.9(11)
C234 C281 C265 121.5(11)
C265 C281 Cl45 118.5(10)
C261 C282 H282 120.7
C292 C282 C261 118.7(16)
C292 C282 H282 120.7
C5 C284 H284 119.9
C38 C284 H284 119.9
C38 C284 C5 120.2(18)
C257 C285 H285 119.6
C43 C285 C257 120.9(16)
C43 C285 H285 119.6
C169 C286 H286 119.6
C169 C286 C44 120.9(15)
C44 C286 H286 119.6
C236 C287 H287 119.8
C249 C287 C236 120.5(13)
C249 C287 H287 119.8
C276 C288 H288 120.0
C276 C288 C289 120.0(13)
C289 C288 H288 120.0
C119 C289 C288 119.2(13)
C119 C289 H289 120.4
C288 C289 H289 120.4
C222 C290 H290 121.0
C8 C290 C222 118.0(13)
C8 C290 H290 121.0
C280 C291 H291 118.7
C19 C291 C280 122.5(19)
C19 C291 H291 118.7
C152 C292 C282 123.4(15)
C152 C292 H292 118.3
C282 C292 H292 118.3
C7 C293 P0AA 119.2(11)
C7 C293 C76 119.9(14)
C76 C293 P0AA 120.7(13)
C224 C294 H294 119.1
C224 C294 C44 121.7(17)
C44 C294 H294 119.1
C145 C295 H295 120.0
C145 C295 C18 120.0(15)
C18 C295 H295 120.0
C262 C296 Cl49 119.2(12)
C273 C296 Cl49 116.8(12)
C273 C296 C262 123.9(16)
C228 C297 H297 119.6
C23 C297 C228 120.7(17)
C23 C297 H297 119.6
C182 C298 H298 119.9
C18 C298 C182 120.3(16)
C18 C298 H298 119.9
C257 C299 H299 120.9
C257 C299 C59 118.2(18)
C59 C299 H299 120.9
C194 C300 H300 119.4
C194 C300 C30 121.3(17)
C30 C300 H300 119.4
C207 C5 H5 120.2
C284 C5 C207 119.7(16)
C284 C5 H5 120.2
C293 C7 H7 118.3
C293 C7 C28 123.4(16)
C28 C7 H7 118.3
C256 C8 Cl53 119.4(11)
C290 C8 Cl53 117.8(12)
C290 C8 C256 122.8(13)
C260 C9 H9 120.3
C266 C9 C260 119.4(15)
C266 C9 H9 120.3
C261 C10 C274 123.9(16)
C261 C10 H10 118.0
C274 C10 H10 118.0
C208 C11 H11 120.1
C35 C11 C208 119.8(18)
C35 C11 H11 120.1
C196 C5BA H5BA 119.7
C196 C5BA C38 120.7(17)
C38 C5BA H5BA 119.7
C241 C16 H16 121.1
C48 C16 C241 117.8(18)
C48 C16 H16 121.1
C210 C17 Cl56 120.6(15)
C210 C17 C273 121.5(15)
C273 C17 Cl56 117.7(13)
C295 C18 H18 119.6
C298 C18 C295 120.8(15)
C298 C18 H18 119.6
C291 C19 H19 120.5
C291 C19 C30 119.0(16)
C30 C19 H19 120.5
C33 C20 H20 120.5
C33 C20 C37 119(2)
C37 C20 H20 120.5
C297 C23 H23 120.4
C35 C23 C297 119.3(17)
C35 C23 H23 120.4
C7 C28 H28 120.4
C65 C28 C7 119.2(19)
C65 C28 H28 120.4
C300 C30 H30 120.1
C19 C30 C300 119.8(18)
C19 C30 H30 120.1
C209 C32 H32 119.7
C209 C32 C63 121(2)
C63 C32 H32 119.7
C20 C33 P0AA 125.1(16)
C41 C33 P0AA 115.5(15)
C41 C33 C20 119.4(19)
C11 C35 H35 118.7
C23 C35 C11 122.5(17)
C23 C35 H35 118.7
C20 C37 H37 120.0
C7AA C37 C20 120(2)
C7AA C37 H37 120.0
C284 C38 C5BA 120.6(19)
C284 C38 H38 119.7
C5BA C38 H38 119.7
C33 C41 H41 120.0
C71 C41 C33 120(2)
C71 C41 H41 120.0
C285 C43 H43 119.9
C285 C43 C83 120.2(18)
C83 C43 H43 119.9
C286 C44 C294 119.1(17)
C286 C44 H44 120.5
C294 C44 H44 120.5
C16 C48 H48 118.9
C63 C48 C16 122(2)
C63 C48 H48 118.9
C65 C58 H58 118.4
C65 C58 C76 123(2)
C76 C58 H58 118.4
C299 C59 H59 119.2
C83 C59 C299 122(2)
C83 C59 H59 119.2
C32 C63 H63 119.7
C48 C63 C32 121(2)
C48 C63 H63 119.7
C28 C65 H65 120.8
C58 C65 C28 118.3(19)
C58 C65 H65 120.8
C41 C71 H71 119.0
C7AA C71 C41 122(2)
C7AA C71 H71 119.0
C37 C7AA H7AA 120.4
C71 C7AA C37 119(2)
C71 C7AA H7AA 120.4
C293 C76 C58 114.9(19)
C293 C76 H76 122.6
C58 C76 H76 122.6
C43 C83 H83 120.9
C59 C83 C43 118(2)
C59 C83 H83 120.9
C33A C20A H20A 120.4
C37A C20A H20A 120.4
C37A C20A C33A 119(3)
C20A C33A P0AA 121(2)
C20A C33A C41A 116(3)
C41A C33A P0AA 122(2)
C20A C37A H37A 118.0
C7AB C37A C20A 124(3)
C7AB C37A H37A 118.0
C37A C7AB H7AB 121.6
C71A C7AB C37A 117(4)
C71A C7AB H7AB 121.6
C7AB C71A H71A 119.0
C7AB C71A C41A 122(4)
C41A C71A H71A 119.0
C33A C41A H41A 119.5
C71A C41A C33A 121(3)
C71A C41A H41A 119.5

loop_
_geom_bond_atom_site_label_1
_geom_bond_atom_site_label_2
_geom_bond_distance
Au01 Au03 2.9818(5)
Au01 Au05 2.8851(5)
Au01 Au06 2.7732(5)
Au01 Au08 2.7447(5)
Au01 Au09 2.9248(5)
Au01 Ag0C 2.7983(7)
Au01 Ag0E 2.7434(7)
Au01 Ag0K 2.8263(8)
Au01 Ag0N 2.8088(8)
Au01 Ag0O 2.7311(8)
Au01 Ag11 3.2531(9)
Au02 Au04 2.7770(5)
Au02 Au05 2.7409(5)
Au02 Au07 2.7642(6)
Au02 Au09 2.7649(5)
Au02 Ag0J 2.7589(7)
Au02 Ag0M 2.8128(8)
Au02 Ag0S 2.7689(8)
Au02 Ag0T 2.8320(7)
Au02 Ag0X 2.9518(8)
Au03 Au04 2.9054(5)
Au03 Au06 2.7711(5)
Au03 Au07 2.9235(5)
Au03 Au08 2.7695(5)
Au03 Ag0B 2.7708(8)
Au03 Ag0D 2.7420(7)
Au03 Ag0I 2.8462(8)
Au03 Ag0K 2.8436(8)
Au03 Ag0V 3.3493(8)
Au03 Ag0Y 2.8634(7)
Au04 Au06 2.7743(5)
Au04 Au07 2.8829(5)
Au04 Au09 2.9716(5)
Au04 Ag0A 2.7412(7)
Au04 Ag0D 2.7585(7)
Au04 Ag0F 2.8404(7)
Au04 Ag0H 2.8228(8)
Au04 Ag0J 2.8650(8)
Au05 Au07 3.0597(5)
Au05 Au08 2.7619(5)
Au05 Au09 2.9384(5)
Au05 Ag0E 2.7416(8)
Au05 Ag0G 2.7165(8)
Au05 Ag0Q 2.8194(8)
Au05 Ag0T 2.8428(8)
Au05 Ag0Z 2.7968(8)
Au05 Ag15 3.3037(8)
Au06 Au09 2.7338(5)
Au06 Ag0C 2.7622(8)
Au06 Ag0F 2.7944(7)
Au06 Ag0L 2.8509(8)
Au06 Ag0W 2.9267(7)
Au06 Ag0Y 2.7625(8)
Au07 Au08 2.7457(5)
Au07 Ag0A 2.7374(7)
Au07 Ag0B 2.7357(7)
Au07 Ag0M 2.8413(8)
Au07 Ag0P 2.8639(8)
Au07 Ag0Q 2.8195(7)
Au08 Ag0I 2.7801(8)
Au08 Ag0N 2.8354(8)
Au08 Ag0P 2.7639(8)
Au08 Ag0U 3.0112(8)
Au08 Ag0Z 2.7432(7)
Au09 Ag0G 2.7261(7)
Au09 Ag0H 2.8161(7)
Au09 Ag0L 2.8626(7)
Au09 Ag0O 2.7035(8)
Au09 Ag0S 2.7966(8)
Au09 Ag16 3.2499(9)
Ag0A Ag0B 3.0367(10)
Ag0A Ag0D 2.9848(9)
Ag0A Ag0J 3.2132(10)
Ag0A Ag0M 2.9125(9)
Ag0A Ag0R 3.1771(9)
Ag0A Ag10 2.9842(10)
Ag0A S6 2.475(2)
Ag0B Ag0D 2.9755(9)
Ag0B Ag0I 2.9115(10)
Ag0B Ag0P 3.2219(9)
Ag0B Ag0V 2.9769(9)
Ag0B Ag10 3.1587(10)
Ag0B S2 2.486(2)
Ag0C Ag0K 2.9284(10)
Ag0C Ag0O 3.1811(9)
Ag0C Ag0W 3.3370(9)
Ag0C Ag11 3.1186(9)
Ag0C S8 2.560(3)
Ag0C S12 2.505(2)
Ag0D Ag0F 2.8938(10)
Ag0D Ag0R 2.9749(10)
Ag0D Ag0V 3.1620(10)
Ag0D Ag0Y 3.2939(10)
Ag0D S5 2.475(2)
Ag0E Ag0G 3.0270(10)
Ag0E Ag0N 2.9284(10)
Ag0E Ag0O 3.0100(9)
Ag0E Ag0Z 3.3510(10)
Ag0E Ag11 3.1344(10)
Ag0E Ag15 3.2091(10)
Ag0E S15 2.482(2)
Ag0F Ag0H 3.1382(10)
Ag0F Ag0R 3.1725(10)
Ag0F Ag0W 3.2541(10)
Ag0F S01I 2.669(2)
Ag0F S4 2.505(2)
Ag0G Ag0O 3.2105(9)
Ag0G Ag0S 3.2016(10)
Ag0G Ag0T 2.8893(10)
Ag0G Ag15 3.1882(10)
Ag0G Ag16 3.0667(10)
Ag0G S01P 2.459(3)
Ag0H Ag0J 3.1092(10)
Ag0H Ag0L 3.0388(10)
Ag0H Ag0S 2.9304(9)
Ag0H S01A 2.507(2)
Ag0H S01E 2.552(2)
Ag0H S01I 2.926(2)
Ag0I Ag0K 3.1156(10)
Ag0I Ag0V 3.1389(9)
Ag0I S1 2.506(2)
Ag0I S10 2.625(2)
Ag0J Ag0X 3.0604(9)
Ag0J S01A 2.600(2)
Ag0J S01H 2.506(2)
Ag0K Ag0N 3.1525(9)
Ag0K Ag0Y 3.1688(10)
Ag0K S01D 2.535(2)
Ag0K S8 2.570(2)
Ag0K S10 2.893(2)
Ag0L Ag0O 2.8908(9)
Ag0L Ag0W 3.3694(10)
Ag0L Ag16 3.1491(10)
Ag0L S01I 2.537(2)
Ag0L S01T 2.501(2)
Ag0M Ag0Q 3.1657(10)
Ag0M Ag0X 3.1962(11)
Ag0M Ag10 3.1852(10)
Ag0M S01N 2.638(2)
Ag0M S3 2.503(2)
Ag0N Ag0Z 3.3791(10)
Ag0N Ag11 3.2109(11)
Ag0N S01Z 2.492(3)
Ag0N S10 2.539(2)
Ag0O Ag11 3.0596(11)
Ag0O Ag16 3.1206(11)
Ag0O S11 2.464(2)
Ag0P Ag0Q 3.0566(11)
Ag0P Ag0U 3.0715(10)
Ag0P S01S 2.570(3)
Ag0P S13 2.493(3)
Ag0Q Ag0T 3.0810(10)
Ag0Q Ag0Z 3.0014(10)
Ag0Q S01N 2.942(3)
Ag0Q S01S 2.534(2)
Ag0Q S20 2.544(2)
Ag0R S01A 2.648(3)
Ag0R S4 2.477(2)
Ag0R S6 2.461(2)
Ag0S Ag0X 3.3458(10)
Ag0S Ag16 3.2555(11)
Ag0S S01E 2.552(2)
Ag0S S7 2.485(2)
Ag0T Ag15 3.0837(11)
Ag0T S01N 2.531(3)
Ag0T S020 2.487(2)
Ag0U Ag0Z 3.1411(11)
Ag0U S01K 2.518(2)
Ag0U S10 2.652(2)
Ag0U S13 2.513(2)
Ag0V S01D 2.636(3)
Ag0V S1 2.487(2)
Ag0V S5 2.454(2)
Ag0W Ag0Y 3.1129(11)
Ag0W S01I 2.552(3)
Ag0W S01Y 2.511(3)
Ag0W S12 2.511(3)
Ag0X S01H 2.521(2)
Ag0X S01N 2.578(2)
Ag0X S7 2.506(3)
Ag0Y S01D 2.599(3)
Ag0Y S01Y 2.519(2)
Ag0Z Ag15 3.3253(12)
Ag0Z S01K 2.485(3)
Ag0Z S20 2.557(3)
Ag10 S01S 2.661(2)
Ag10 S2 2.478(2)
Ag10 S3 2.499(3)
Ag11 S01Z 2.501(2)
Ag11 S8 2.726(2)
Ag11 S11 2.487(3)
Ag12 S1 2.635(2)
Ag12 S2 2.631(3)
Ag12 S13 2.571(2)
Ag12 P14 2.409(3)
Ag13 S01H 2.582(3)
Ag13 S3 2.683(3)
Ag13 S6 2.607(2)
Ag13 P33 2.414(3)
Ag14 S01Y 2.578(3)
Ag14 S4 2.685(3)
Ag14 S5 2.571(2)
Ag14 P37 2.409(3)
Ag15 S020 2.506(3)
Ag15 S15 2.486(3)
Ag15 S20 2.728(3)
Ag16 S01E 2.770(2)
Ag16 S01P 2.499(2)
Ag16 S01T 2.509(2)
Ag17 S01T 2.680(3)
Ag17 S11 2.647(2)
Ag17 S12 2.595(3)
Ag17 P0AA 2.419(3)
Ag18 S01P 2.640(2)
Ag18 S020 2.687(3)
Ag18 S7 2.560(2)
Ag18 P30 2.422(3)
Ag19 S01K 2.594(3)
Ag19 S01Z 2.639(2)
Ag19 S15 2.627(3)
Ag19 P1AA 2.439(3)
S01A C9AA 1.752(10)
S01D C74 1.782(10)
S01E C73 1.767(11)
S01H C6AA 1.814(5)
S01I C95 1.767(10)
S01K C102 1.739(9)
S01N C81 1.777(10)
S01P C1AA 1.789(10)
S01S C84 1.767(9)
S01T C140 1.791(6)
S01Y C3BA 1.759(10)
S01Z C4BA 1.770(11)
S020 C199 1.783(11)
S1 C7BA 1.793(11)
S2 C3AA 1.772(9)
S3 C104 1.773(10)
S4 C116 1.789(11)
S5 C0AA 1.787(11)
S6 C8AA 1.765(10)
S7 C66 1.788(11)
S8 C79 1.780(9)
S10 C85 1.802(10)
S11 C69 1.774(9)
S12 C62 1.783(11)
S13 C75 1.777(10)
S15 C4AA 1.766(10)
S20 C262 1.799(12)
P30 C108 1.810(13)
P30 C224 1.828(12)
P30 C263 1.832(12)
P33 C119 1.825(12)
P33 C152 1.841(12)
P33 C194 1.792(12)
P37 C96 1.819(14)
P37 C196 1.825(14)
P37 C208 1.816(14)
P14 C138 1.822(11)
P14 C139 1.801(11)
P14 C231 1.830(13)
P1AA C209 1.799(13)
P1AA C221 1.819(14)
P1AA C257 1.852(14)
P0AA C127 1.834(13)
P0AA C293 1.865(14)
P0AA C33 1.76(2)
P0AA C33A 1.99(3)
Cl1 C183 1.728(10)
Cl0A C86 1.732(10)
Cl3 C126 1.740(11)
Cl4 C110 1.738(10)
Cl5 C99 1.732(11)
Cl6 C137 1.724(11)
Cl7 C158 1.736(11)
Cl8 C172 1.728(10)
Cl9 C154 1.741(11)
Cl10 C157 1.729(12)
Cl11 C168 1.734(10)
Cl12 C177 1.743(12)
Cl13 C87 1.731(10)
Cl14 C107 1.714(12)
Cl15 C153 1.746(12)
Cl16 C198 1.751(11)
Cl17 C100 1.719(10)
Cl18 C130 1.738(11)
Cl19 C128 1.729(12)
Cl20 C223 1.723(13)
Cl21 C166 1.741(13)
Cl22 C187 1.757(12)
Cl23 C197 1.745(10)
Cl24 C131 1.725(10)
Cl25 C118 1.707(5)
Cl26 C132 1.764(11)
Cl27 C121 1.734(12)
Cl28 C181 1.739(11)
Cl29 C252 1.748(11)
Cl30 C202 1.735(10)
Cl31 C2BA 1.746(11)
Cl32 C150 1.743(12)
Cl33 C254 1.750(12)
Cl34 C271 1.732(6)
Cl35 C161 1.735(11)
Cl36 C175 1.731(11)
Cl37 C203 1.719(12)
Cl38 C151 1.726(12)
Cl39 C258 1.735(12)
Cl40 C216 1.737(12)
Cl41 C205 1.733(12)
Cl42 C279 1.743(12)
Cl43 C115 1.746(11)
Cl44 C188 1.757(12)
Cl45 C281 1.745(12)
Cl47 C268 1.737(13)
Cl2 C240 1.711(8)
Cl49 C296 1.741(18)
Cl50 C243 1.732(13)
Cl51 C245 1.725(17)
Cl52 C217 1.724(13)
Cl53 C8 1.766(14)
Cl56 C17 1.742(18)
C8AA C80 1.395(15)
C8AA C154 1.389(14)
C62 C70 1.386(14)
C62 C183 1.397(15)
C1AA C128 1.409(15)
C1AA C226 1.385(16)
C64 H64 0.9500
C64 C79 1.409(13)
C64 C82 1.379(13)
C0AA C90 1.381(15)
C0AA C137 1.384(14)
C66 C68 1.380(15)
C66 C158 1.395(15)
C7BA C114 1.403(14)
C7BA C126 1.371(13)
C68 H68 0.9500
C68 C167 1.384(16)
C68 Cl6A 1.71(3)
C69 C112 1.382(14)
C69 C168 1.412(14)
C70 H70 0.9500
C70 C143 1.389(15)
C72 H72 0.9500
C72 C3BA 1.407(16)
C72 C180 1.344(15)
C73 C107 1.413(15)
C73 C164 1.420(15)
C74 C86 1.420(13)
C74 C120 1.380(14)
C75 C105 1.385(15)
C75 C151 1.404(15)
C4AA C149 1.412(14)
C4AA C203 1.393(13)
C77 H77 0.9500
C77 C107 1.388(16)
C77 C258 1.360(17)
C78 H78 0.9500
C78 C9AA 1.407(15)
C78 C189 1.380(15)
C79 C172 1.384(15)
C80 H80 0.9500
C80 C134 1.383(15)
C81 C132 1.354(16)
C81 C206 1.433(16)
C82 H82 0.9500
C82 C202 1.387(17)
C3AA C131 1.393(14)
C3AA C170 1.370(13)
C84 C110 1.407(15)
C84 C173 1.390(14)
C85 C97 1.392(14)
C85 C99 1.393(14)
C86 C88 1.375(15)
C87 C88 1.377(15)
C87 C142 1.391(14)
C88 H88 0.9500
C9AA C157 1.385(14)
C90 H90 0.9500
C90 C123 1.383(15)
C91 H91 0.9500
C91 C170 1.388(15)
C91 C197 1.371(16)
C92 H92 0.9500
C92 C115 1.370(19)
C92 C223 1.406(15)
C93 H93 0.9500
C93 C158 1.379(16)
C93 C187 1.354(16)
C94 H94 0.9500
C94 C95 1.441(15)
C94 C184 1.390(15)
C95 C177 1.381(13)
C96 C159 1.380(19)
C96 C259 1.40(2)
C97 H97 0.9500
C97 C113 1.375(16)
C98 H98 0.9500
C98 C150 1.375(18)
C98 C157 1.393(16)
C99 C103 1.356(16)
C100 C122 1.393(15)
C100 C141 1.375(15)
C2BA C133 1.389(15)
C2BA C192 1.352(14)
C102 C191 1.444(16)
C102 C223 1.394(16)
C103 H103 0.9500
C103 C205 1.411(16)
C104 C124 1.383(15)
C104 C268 1.404(17)
C105 H105 0.9500
C105 C225 1.393(15)
C3BA C121 1.427(14)
C108 C185 1.412(18)
C108 C212 1.358(17)
C4BA C153 1.409(15)
C4BA C178 1.395(15)
C110 C129 1.373(14)
C111 H111 0.9500
C111 C130 1.380(17)
C111 C154 1.392(15)
C112 H112 0.9500
C112 C141 1.399(14)
C113 H113 0.9500
C113 C205 1.379(17)
C114 H114 0.9500
C114 C192 1.392(15)
C115 C218 1.38(2)
C116 C136 1.406(17)
C116 C166 1.373(15)
C117 H117 0.9500
C117 C151 1.371(15)
C117 C279 1.372(17)
C119 C201 1.391(16)
C119 C289 1.389(18)
C120 H120 0.9500
C120 C142 1.397(15)
C121 C165 1.386(15)
C122 H122 0.9500
C122 C168 1.382(13)
C123 H123 0.9500
C123 C181 1.372(16)
C124 H124 0.9500
C124 C246 1.404(15)
C125 H125 0.9500
C125 C161 1.398(17)
C125 C226 1.375(14)
C126 C133 1.350(15)
C127 C239 1.386(17)
C127 C249 1.389(18)
C128 C176 1.389(14)
C129 H129 0.9500
C129 C175 1.395(16)
C130 C134 1.367(15)
C131 C156 1.386(14)
C132 C234 1.388(15)
C133 H133 0.9500
C134 H134 0.9500
C135 H135 0.9500
C135 C149 1.373(16)
C135 C188 1.365(15)
C136 H136 0.9500
C136 C174 1.408(17)
C137 C147 1.392(15)
C138 C145 1.369(18)
C138 C182 1.407(18)
C139 C232 1.388(16)
C139 C237 1.401(17)
C140 C240 1.3900
C140 C230 1.3900
C240 C12 1.3900
C12 H12 0.9500
C12 C36 1.3900
C36 C24 1.3900
C36 Cl1A 1.728(9)
C36 Cl1B 1.892(15)
C24 H24 0.9500
C24 C230 1.3900
C230 H230 0.9500
C141 H141 0.9500
C142 H142 0.9500
C143 H143 0.9500
C143 C252 1.377(17)
C144 H144 0.9500
C144 C153 1.370(16)
C144 C254 1.390(17)
C145 H145 0.9500
C145 C295 1.389(18)
C146 H146 0.9500
C146 C229 1.41(2)
C146 C231 1.400(18)
C147 H147 0.9500
C147 C181 1.390(17)
C148 H148 0.9500
C148 C166 1.394(17)
C148 C243 1.38(2)
C149 H149 0.9500
C150 C189 1.369(16)
C152 C274 1.41(2)
C152 C292 1.352(19)
C156 H156 0.9500
C156 C197 1.372(14)
C158 H158 0.9500
C159 H159 0.9500
C159 C277 1.37(2)
C160 H160 0.9500
C160 C172 1.387(14)
C160 C202 1.391(15)
C161 C176 1.376(18)
C2AA H2AA 0.9500
C2AA C210 1.298(18)
C2AA C262 1.454(18)
C163 H163 0.9500
C163 C188 1.377(17)
C163 C203 1.392(16)
C164 H164 0.9500
C164 C200 1.368(16)
C165 H165 0.9500
C165 C198 1.349(18)
C167 H167 0.9500
C167 C187 1.364(16)
C169 H169 0.9500
C169 C219 1.415(18)
C169 C286 1.32(2)
C170 H170 0.9500
C173 H173 0.9500
C173 C227 1.374(15)
C174 H174 0.9500
C174 C243 1.366(19)
C175 C227 1.354(18)
C176 H176 0.9500
C177 C186 1.409(16)
C178 H178 0.9500
C178 C195 1.388(16)
C180 H180 0.9500
C180 C198 1.410(15)
C182 H182 0.9500
C182 C298 1.36(2)
C183 C204 1.389(15)
C184 H184 0.9500
C184 C216 1.402(16)
C185 H185 0.9500
C185 C255 1.38(2)
C186 H186 0.9500
C186 C216 1.360(18)
C189 H189 0.9500
C5AA H5AA 0.9500
C5AA C247 1.41(2)
C5AA C263 1.391(16)
C191 H191 0.9500
C191 C218 1.395(15)
C192 H192 0.9500
C6BA H6BA 0.9500
C6BA C221 1.378(17)
C6BA C272 1.406(19)
C194 C280 1.39(2)
C194 C300 1.38(2)
C195 H195 0.9500
C195 C254 1.367(16)
C196 C207 1.40(2)
C196 C5BA 1.34(2)
C199 C222 1.369(18)
C199 C245 1.391(18)
C200 H200 0.9500
C200 C258 1.399(17)
C201 H201 0.9500
C201 C235 1.399(19)
C204 H204 0.9500
C204 C252 1.388(15)
C206 H206 0.9500
C206 C265 1.400(16)
C207 H207 0.9500
C207 C5 1.39(2)
C208 C228 1.37(2)
C208 C11 1.373(18)
C209 C241 1.38(2)
C209 C32 1.38(2)
C210 H210 0.9500
C210 C17 1.39(2)
C211 H211 0.9500
C211 C259 1.41(2)
C211 C275 1.32(2)
C212 H212 0.9500
C212 C238 1.42(2)
C213 H213 0.9500
C213 C238 1.371(18)
C213 C255 1.372(18)
C214 H214 0.9500
C214 C233 1.411(18)
C214 C244 1.359(18)
C215 H215 0.9500
C215 C179 1.3900
C215 C6AA 1.3900
C179 H179 0.9500
C179 C271 1.3900
C271 C155 1.3900
C155 H155 0.9500
C155 C118 1.3900
C118 C6AA 1.3900
C118 Cl 1.97(2)
C217 C246 1.38(2)
C217 C270 1.34(2)
C218 H218 0.9500
C219 H219 0.9500
C219 C224 1.39(2)
C220 H220 0.9500
C220 C232 1.380(18)
C220 C250 1.37(2)
C221 C251 1.406(19)
C222 H222 0.9500
C222 C290 1.397(16)
C224 C294 1.35(2)
C225 H225 0.9500
C225 C279 1.375(18)
C226 H226 0.9500
C227 H227 0.9500
C228 H228 0.9500
C228 C297 1.42(2)
C229 H229 0.9500
C229 C266 1.37(2)
C231 C260 1.388(18)
C232 H232 0.9500
C233 H233 0.9500
C233 C263 1.400(17)
C234 H234 0.9500
C234 C281 1.356(18)
C235 H235 0.9500
C235 C276 1.38(2)
C236 H236 0.9500
C236 C253 1.360(18)
C236 C287 1.40(2)
C237 H237 0.9500
C237 C248 1.388(16)
C238 H238 0.9500
C239 H239 0.9500
C239 C253 1.384(19)
C241 H241 0.9500
C241 C16 1.42(2)
C242 H242 0.9500
C242 C264 1.35(2)
C242 C272 1.38(2)
C244 H244 0.9500
C244 C247 1.39(2)
C245 C256 1.398(19)
C246 H246 0.9500
C247 H247 0.9500
C248 H248 0.9500
C248 C250 1.384(18)
C249 H249 0.9500
C249 C287 1.34(2)
C250 H250 0.9500
C251 H251 0.9500
C251 C264 1.38(2)
C253 H253 0.9500
C255 H255 0.9500
C256 H256 0.9500
C256 C8 1.37(2)
C257 C285 1.36(2)
C257 C299 1.39(2)
C259 H259 0.9500
C260 H260 0.9500
C260 C9 1.41(2)
C261 H261 0.9500
C261 C282 1.38(2)
C261 C10 1.33(2)
C262 C296 1.387(17)
C264 H264 0.9500
C265 H265 0.9500
C265 C281 1.38(2)
C266 H266 0.9500
C266 C9 1.39(2)
C268 C270 1.371(17)
C270 H270 0.9500
C272 H272 0.9500
C273 H273 0.9500
C273 C296 1.37(2)
C273 C17 1.40(3)
C274 H274 0.9500
C274 C10 1.42(2)
C275 H275 0.9500
C275 C277 1.37(2)
C276 H276 0.9500
C276 C288 1.376(19)
C277 H277 0.9500
C280 H280 0.9500
C280 C291 1.37(2)
C282 H282 0.9500
C282 C292 1.37(2)
C284 H284 0.9500
C284 C5 1.36(2)
C284 C38 1.34(3)
C285 H285 0.9500
C285 C43 1.36(2)
C286 H286 0.9500
C286 C44 1.38(3)
C287 H287 0.9500
C288 H288 0.9500
C288 C289 1.40(2)
C289 H289 0.9500
C290 H290 0.9500
C290 C8 1.36(2)
C291 H291 0.9500
C291 C19 1.33(3)
C292 H292 0.9500
C293 C7 1.36(2)
C293 C76 1.40(2)
C294 H294 0.9500
C294 C44 1.39(2)
C295 H295 0.9500
C295 C18 1.40(2)
C297 H297 0.9500
C297 C23 1.36(2)
C298 H298 0.9500
C298 C18 1.34(3)
C299 H299 0.9500
C299 C59 1.41(3)
C300 H300 0.9500
C300 C30 1.39(2)
C5 H5 0.9500
C7 H7 0.9500
C7 C28 1.39(2)
C9 H9 0.9500
C10 H10 0.9500
C11 H11 0.9500
C11 C35 1.33(2)
C5BA H5BA 0.9500
C5BA C38 1.40(3)
C16 H16 0.9500
C16 C48 1.35(3)
C18 H18 0.9500
C19 H19 0.9500
C19 C30 1.38(3)
C20 H20 0.9500
C20 C33 1.40(3)
C20 C37 1.41(3)
C23 H23 0.9500
C23 C35 1.33(3)
C28 H28 0.9500
C28 C65 1.37(3)
C30 H30 0.9500
C32 H32 0.9500
C32 C63 1.39(3)
C33 C41 1.39(3)
C35 H35 0.9500
C37 H37 0.9500
C37 C7AA 1.40(3)
C38 H38 0.9500
C41 H41 0.9500
C41 C71 1.38(3)
C43 H43 0.9500
C43 C83 1.42(3)
C44 H44 0.9500
C48 H48 0.9500
C48 C63 1.31(3)
C58 H58 0.9500
C58 C65 1.36(3)
C58 C76 1.46(3)
C59 H59 0.9500
C59 C83 1.35(3)
C63 H63 0.9500
C65 H65 0.9500
C71 H71 0.9500
C71 C7AA 1.35(3)
C7AA H7AA 0.9500
C76 H76 0.9500
C83 H83 0.9500
C20A H20A 0.9500
C20A C33A 1.41(4)
C20A C37A 1.39(5)
C33A C41A 1.43(4)
C37A H37A 0.9500
C37A C7AB 1.39(5)
C7AB H7AB 0.9500
C7AB C71A 1.37(5)
C71A H71A 0.9500
C71A C41A 1.40(5)
C41A H41A 0.9500

loop_
_platon_squeeze_void_nr
_platon_squeeze_void_average_x
_platon_squeeze_void_average_y
_platon_squeeze_void_average_z
_platon_squeeze_void_volume
_platon_squeeze_void_count_electrons
_platon_squeeze_void_content
1 0.000 0.000 0.000 728 232 ' '
2 0.000 0.152 0.500 1348 411 ' '
3 0.120 0.552 0.249 13 1 ' '
4 0.146 0.423 0.231 13 1 ' '
5 0.326 0.320 0.126 61 6 ' '
6 0.315 0.432 0.182 8 1 ' '
7 0.406 0.971 0.008 17 0 ' '
8 0.490 0.381 0.430 102 39 ' '
9 0.510 0.619 0.570 101 39 ' '
10 0.412 0.344 0.220 12 0 ' '
11 0.594 0.029 0.992 17 0 ' '
12 0.588 0.656 0.780 12 0 ' '
13 0.674 0.680 0.874 61 6 ' '
14 0.685 0.568 0.818 8 1 ' '
15 0.854 0.576 0.769 13 1 ' '
16 0.880 0.447 0.751 13 1 ' '
